data_4516385
loop_
_publ_author_name
'Wei, Yongqin'
'Wang, Gaoji'
'Wu, Kechen'

_publ_section_title
;
 First Eu(II)/Ln(III) Mixed Complex with High Oxidative Stability
;
_journal_issue 11
_journal_name_full 'Crystal Growth &amp; Design'
_journal_page_first 5288
_journal_paper_doi 10.1021/acs.cgd.5b00804
_journal_volume 15
_journal_year 2015
_chemical_absolute_configuration Eu2Tb4(OH)4(C6H5NO2)4(C44H56N4O8)2
_chemical_formula_sum 'C112 H132 Eu2 N12 O28 Tb4'
_chemical_formula_weight 3033.90
_space_group_IT_number 1
_space_group_name_Hall 'P 1'
_space_group_name_H-M_alt 'P 1'
_symmetry_cell_setting triclinic
_symmetry_space_group_name_H-M 'P 1'
_atom_sites_solution_hydrogens geom
_atom_sites_solution_primary direct
_atom_sites_solution_secondary difmap
_audit_creation_method SHELXL-97
_cell_angle_alpha 78.901(4)
_cell_angle_beta 66.852(4)
_cell_angle_gamma 89.556(3)
_cell_formula_units_Z 1
_cell_length_a 15.1243(5)
_cell_length_b 15.1725(6)
_cell_length_c 15.1882(7)
_cell_measurement_reflns_used 10056
_cell_measurement_temperature 293(2)
_cell_measurement_theta_max 27.5165
_cell_measurement_theta_min 2.0789
_cell_volume 3135.8(2)
_computing_cell_refinement 'CrystalClear (Rigaku Corp., 2000)'
_computing_data_collection 'CrystalClear (Rigaku Corp., 2000)'
_computing_data_reduction 'CrystalClear (Rigaku Corp., 2000)'
_computing_molecular_graphics 'Bruker SHELXTL'
_computing_publication_material 'Bruker SHELXTL'
_computing_structure_refinement 'SHELXL-97 (Sheldrick, 1997)'
_computing_structure_solution 'SHELXS-97 (Sheldrick, 1990)'
_diffrn_ambient_temperature 293(2)
_diffrn_measured_fraction_theta_full 0.962
_diffrn_measured_fraction_theta_max 0.962
_diffrn_measurement_device_type 'Rigaku Mercury CCD'
_diffrn_measurement_method '\w scans'
_diffrn_radiation_monochromator graphite
_diffrn_radiation_source 'Rotating Anode'
_diffrn_radiation_type MoK\a
_diffrn_radiation_wavelength 0.71073
_diffrn_reflns_av_R_equivalents 0.0636
_diffrn_reflns_av_sigmaI/netI 0.0860
_diffrn_reflns_limit_h_max 18
_diffrn_reflns_limit_h_min -13
_diffrn_reflns_limit_k_max 18
_diffrn_reflns_limit_k_min -18
_diffrn_reflns_limit_l_max 18
_diffrn_reflns_limit_l_min -17
_diffrn_reflns_number 21665
_diffrn_reflns_theta_full 26.26
_diffrn_reflns_theta_max 26.26
_diffrn_reflns_theta_min 1.49
_diffrn_standards_decay_% 0
_diffrn_standards_interval_count 0
_diffrn_standards_interval_time 0
_diffrn_standards_number 0
_exptl_absorpt_coefficient_mu 3.282
_exptl_absorpt_correction_T_max 0.450
_exptl_absorpt_correction_T_min 0.345
_exptl_absorpt_correction_type multi-scan
_exptl_crystal_colour Yellow
_exptl_crystal_density_diffrn 1.607
_exptl_crystal_density_method 'not measured'
_exptl_crystal_description Prism
_exptl_crystal_F_000 1498
_exptl_crystal_size_max 0.336
_exptl_crystal_size_mid 0.298
_exptl_crystal_size_min 0.243
_refine_diff_density_max 4.128
_refine_diff_density_min -3.524
_refine_diff_density_rms 0.397
_refine_ls_abs_structure_details 'Flack H D (1983), Acta Cryst. A39, 876-881'
_refine_ls_abs_structure_Flack 0.04(2)
_refine_ls_extinction_method none
_refine_ls_goodness_of_fit_ref 1.043
_refine_ls_hydrogen_treatment mixed
_refine_ls_matrix_type full
_refine_ls_number_parameters 1375
_refine_ls_number_reflns 14280
_refine_ls_number_restraints 999
_refine_ls_restrained_S_all 1.023
_refine_ls_R_factor_all 0.1024
_refine_ls_R_factor_gt 0.0900
_refine_ls_shift/su_max 0.002
_refine_ls_shift/su_mean 0.000
_refine_ls_structure_factor_coef Fsqd
_refine_ls_weighting_details 'calc w=1/[\s^2^(Fo^2^)+(0.1877P)^2^+0.0000P] where P=(Fo^2^+2Fc^2^)/3'
_refine_ls_weighting_scheme calc
_refine_ls_wR_factor_gt 0.2248
_refine_ls_wR_factor_ref 0.2408
_reflns_number_gt 12013
_reflns_number_total 14280
_reflns_threshold_expression >2sigma(I)
_cod_data_source_file cg5b00804_si_004.cif
_cod_data_source_block M-Eu^II^Tb^III^-1
_cod_depositor_comments
;
The following automatic conversions were performed:

data item '_exptl_absorpt_correction_type' value 'Multi-scan' was
changed to 'multi-scan' in accordance with the
/home/saulius/struct/COD-crude-data/automatic-downloads/DataCite-retrospective/ACS/depositions/lib/dictionaries/cif_core.dic
dictionary named 'cif_core.dic' version 2.4.2 last updated on
2011-04-26.

data item '_symmetry_cell_setting' value 'Triclinic' was changed to
'triclinic' in accordance with the
/home/saulius/struct/COD-crude-data/automatic-downloads/DataCite-retrospective/ACS/depositions/lib/dictionaries/cif_core.dic
dictionary named 'cif_core.dic' version 2.4.2 last updated on
2011-04-26.

Automatic conversion script
Id: cif_fix_values 6909 2019-04-08 15:41:33Z antanas 
;
_cod_original_sg_symbol_H-M P1
_cod_database_code 4516385

loop_
_symmetry_equiv_pos_as_xyz
'x, y, z'

loop_
_atom_site_label
_atom_site_type_symbol
_atom_site_fract_x
_atom_site_fract_y
_atom_site_fract_z
_atom_site_U_iso_or_equiv
_atom_site_adp_type
_atom_site_occupancy
_atom_site_symmetry_multiplicity
_atom_site_calc_flag
_atom_site_refinement_flags
Eu1 Eu 0.75887(7) 0.90438(6) 0.18969(7) 0.0180(2) Uani 1 1 d U
Eu2 Eu 0.31844(6) 0.55211(6) 0.77833(6) 0.0171(2) Uani 1 1 d U
Tb1 Tb 0.68235(7) 0.67939(6) 0.37186(7) 0.0248(2) Uani 1 1 d U
Tb2 Tb 0.52577(7) 0.87548(7) 0.41715(7) 0.0264(2) Uani 1 1 d U
Tb3 Tb 0.40507(7) 0.63269(7) 0.50334(8) 0.0270(3) Uani 1 1 d U
Tb4 Tb 0.54664(7) 0.71117(6) 0.63663(7) 0.0255(2) Uani 1 1 d U
N1 N 0.9335(13) 0.9681(11) 0.1564(12) 0.019(3) Uani 1 1 d U
N2 N 0.2964(16) 0.3713(14) 0.8341(16) 0.032(3) Uani 1 1 d U
N3 N 0.8969(11) 0.8419(10) 0.0411(11) 0.013(3) Uani 1 1 d U
N4 N 0.3377(12) 0.4984(10) 0.9485(12) 0.014(3) Uani 1 1 d U
N5 N 0.1402(12) 0.4841(11) 0.8146(12) 0.017(3) Uani 1 1 d U
N6 N 0.7773(11) 1.0843(10) 0.1303(12) 0.014(3) Uani 1 1 d U
N7 N 0.1864(13) 0.6165(11) 0.9225(12) 0.018(3) Uani 1 1 d U
N8 N 0.7346(11) 0.9530(10) 0.0195(11) 0.013(3) Uani 1 1 d U
N9 N 0.4829(17) 0.3350(15) 0.2363(17) 0.037(5) Uani 1 1 d U
N10 N 0.8676(17) 0.4631(16) 0.7056(17) 0.039(5) Uani 1 1 d U
N11 N 0.127(2) 0.965(2) 0.374(2) 0.058(7) Uani 1 1 d U
C36 C 0.532(2) 1.175(2) 0.661(2) 0.045(6) Uani 1 1 d U
H36B H 0.5411 1.2351 0.6262 0.054 Uiso 1 1 calc R
C1 C 0.8951(16) 0.8874(14) -0.0583(16) 0.023(4) Uani 1 1 d U
H1A H 0.9324 0.9466 -0.0815 0.027 Uiso 1 1 calc R
H1B H 0.9269 0.8498 -0.1069 0.027 Uiso 1 1 calc R
C2 C 0.7957(14) 0.9005(13) -0.0523(14) 0.018(4) Uani 1 1 d U
H2A H 0.7619 0.8403 -0.0367 0.021 Uiso 1 1 calc R
H2B H 0.8002 0.9307 -0.1180 0.021 Uiso 1 1 calc R
C3 C 0.2838(16) 0.5509(14) 1.0186(17) 0.024(4) Uani 1 1 d U
H3A H 0.3211 0.6092 1.0031 0.028 Uiso 1 1 calc R
H3B H 0.2779 0.5190 1.0842 0.028 Uiso 1 1 calc R
C4 C 1.0096(15) 0.9540(12) 0.0583(13) 0.016(4) Uani 1 1 d U
H4A H 1.0743 0.9585 0.0597 0.019 Uiso 1 1 calc R
H4B H 1.0083 1.0026 0.0052 0.019 Uiso 1 1 calc R
C5 C 0.0899(13) 0.5966(11) 0.9233(13) 0.013(3) Uani 1 1 d U
H5A H 0.0816 0.6424 0.8717 0.015 Uiso 1 1 calc R
H5B H 0.0405 0.6043 0.9868 0.015 Uiso 1 1 calc R
C6 C 0.1839(13) 0.5696(12) 1.0233(13) 0.012(3) Uani 1 1 d U
H6A H 0.1542 0.6085 1.0711 0.015 Uiso 1 1 calc R
H6B H 0.1433 0.5122 1.0464 0.015 Uiso 1 1 calc R
C7 C 0.9936(15) 0.8624(13) 0.0356(15) 0.020(4) Uani 1 1 d U
H7A H 1.0409 0.8604 -0.0311 0.024 Uiso 1 1 calc R
H7B H 1.0071 0.8144 0.0819 0.024 Uiso 1 1 calc R
C8 C 0.1345(16) 0.3880(13) 0.8223(15) 0.020(4) Uani 1 1 d U
H8A H 0.1593 0.3750 0.7557 0.024 Uiso 1 1 calc R
H8B H 0.0661 0.3645 0.8561 0.024 Uiso 1 1 calc R
C9 C 0.530(2) 1.004(2) 0.749(2) 0.046(6) Uani 1 1 d U
H9A H 0.5306 0.9429 0.7790 0.055 Uiso 1 1 calc R
C10 C 0.7458(17) 1.1133(14) 0.0493(16) 0.023(4) Uani 1 1 d U
H10A H 0.7770 1.1739 0.0132 0.028 Uiso 1 1 calc R
H10B H 0.6753 1.1187 0.0777 0.028 Uiso 1 1 calc R
C11 C 0.3532(14) 0.3272(12) 0.7548(14) 0.016(4) Uani 1 1 d U
H11A H 0.3501 0.2622 0.7826 0.020 Uiso 1 1 calc R
H11L H 0.4213 0.3509 0.7299 0.020 Uiso 1 1 calc R
C12 C 0.8825(16) 1.1197(15) 0.0937(16) 0.025(4) Uani 1 1 d U
H12A H 0.9161 1.1153 0.0242 0.030 Uiso 1 1 calc R
H12B H 0.8849 1.1841 0.0969 0.030 Uiso 1 1 calc R
C13 C 0.6732(17) 0.4059(15) 0.5399(17) 0.028(4) Uani 1 1 d U
H13A H 0.6757 0.4273 0.4738 0.042 Uiso 1 1 calc R
H13B H 0.6516 0.3418 0.5618 0.042 Uiso 1 1 calc R
H13C H 0.7376 0.4148 0.5394 0.042 Uiso 1 1 calc R
C14 C 0.1901(15) 0.3402(14) 0.8763(15) 0.021(4) Uani 1 1 d U
H14A H 0.1842 0.2750 0.8774 0.026 Uiso 1 1 calc R
H14B H 0.1605 0.3481 0.9448 0.026 Uiso 1 1 calc R
C15 C 0.3007(15) 0.4012(13) 0.9911(15) 0.019(4) Uani 1 1 d U
H15A H 0.2294 0.3971 1.0212 0.023 Uiso 1 1 calc R
H15B H 0.3236 0.3775 1.0432 0.023 Uiso 1 1 calc R
C16 C 0.7676(14) 1.0517(12) -0.0229(14) 0.017(4) Uani 1 1 d U
H16A H 0.8382 1.0565 -0.0611 0.020 Uiso 1 1 calc R
H16B H 0.7373 1.0743 -0.0693 0.020 Uiso 1 1 calc R
C17 C 0.9345(15) 1.0697(13) 0.1509(15) 0.019(4) Uani 1 1 d U
H17A H 0.9054 1.0806 0.2184 0.023 Uiso 1 1 calc R
H17B H 1.0024 1.0949 0.1215 0.023 Uiso 1 1 calc R
C18 C 0.6269(17) 0.6281(16) 0.0575(17) 0.029(5) Uani 1 1 d U
H18A H 0.5691 0.6048 0.0568 0.035 Uiso 1 1 calc R
C19 C 0.3348(15) 0.3431(13) 0.9128(15) 0.019(4) Uani 1 1 d U
H19A H 0.4062 0.3480 0.8822 0.023 Uiso 1 1 calc R
H19B H 0.3131 0.2792 0.9446 0.023 Uiso 1 1 calc R
C20 C 0.0691(15) 0.5044(12) 0.9078(14) 0.017(4) Uani 1 1 d U
H20A H 0.0695 0.4580 0.9633 0.020 Uiso 1 1 calc R
H20B H 0.0038 0.5010 0.9078 0.020 Uiso 1 1 calc R
C21 C 0.5261(18) 1.0169(15) 0.6673(18) 0.028(5) Uani 1 1 d U
C22 C 0.417(3) 1.085(2) 0.407(3) 0.055(8) Uani 1 1 d U
H22A H 0.4191 1.0695 0.4722 0.083 Uiso 1 1 calc R
H22B H 0.3506 1.0753 0.4137 0.083 Uiso 1 1 calc R
H22C H 0.4405 1.1477 0.3776 0.083 Uiso 1 1 calc R
C23 C 0.8671(19) 0.5337(17) 0.2602(19) 0.034(5) Uani 1 1 d U
H23A H 0.8081 0.5000 0.2693 0.051 Uiso 1 1 calc R
H23B H 0.8944 0.5016 0.3050 0.051 Uiso 1 1 calc R
H23C H 0.9140 0.5392 0.1925 0.051 Uiso 1 1 calc R
C24 C 0.656(2) 0.3674(16) 0.1508(19) 0.034(5) Uani 1 1 d U
H24A H 0.7158 0.3565 0.1025 0.041 Uiso 1 1 calc R
C25 C 0.526(2) 1.153(2) 0.754(2) 0.046(6) Uani 1 1 d U
H25A H 0.5167 1.2002 0.7894 0.055 Uiso 1 1 calc R
N12 N 0.5321(15) 1.0671(14) 0.7994(15) 0.032(3) Uani 1 1 d U
C27 C 0.6341(16) 0.7553(15) 0.8099(16) 0.026(4) Uani 1 1 d U
H27A H 0.6903 0.7345 0.7613 0.040 Uiso 1 1 calc R
H27B H 0.6285 0.7272 0.8758 0.040 Uiso 1 1 calc R
H27C H 0.6418 0.8209 0.8008 0.040 Uiso 1 1 calc R
C28 C 0.525(2) 1.1033(18) 0.620(2) 0.039(6) Uani 1 1 d U
H28A H 0.5192 1.1138 0.5584 0.047 Uiso 1 1 calc R
C29 C 0.4358(13) 1.0987(12) 0.2105(13) 0.014(3) Uani 1 1 d U
H29A H 0.3901 1.1334 0.2499 0.016 Uiso 1 1 calc R
C30 C 0.7045(13) 0.7100(12) 0.1312(13) 0.013(3) Uani 1 1 d U
C31 C -0.0005(14) 0.7496(12) 0.7168(13) 0.015(4) Uani 1 1 d U
C33 C 1.1805(16) 0.6759(14) 0.2401(16) 0.023(4) Uani 1 1 d U
H33A H 1.1769 0.6103 0.2471 0.035 Uiso 1 1 calc R
H33B H 1.1930 0.6914 0.2941 0.035 Uiso 1 1 calc R
H33C H 1.2328 0.7033 0.1777 0.035 Uiso 1 1 calc R
C34 C 0.5309(14) 0.4861(12) 0.7662(14) 0.014(3) Uani 1 1 d U
C35 C 0.7402(16) 1.1148(14) 0.2988(16) 0.023(4) Uani 1 1 d U
C36A C 0.5153(14) 1.0527(13) 0.0577(15) 0.018(4) Uani 1 1 d U
H36A H 0.5260 1.0579 -0.0092 0.021 Uiso 1 1 calc R
C37 C 0.7289(15) 1.0265(13) 0.3578(15) 0.018(4) Uani 1 1 d U
C38 C 0.6196(13) 0.6770(12) 0.1263(13) 0.012(3) Uani 1 1 d U
C39 C 0.5269(14) 0.9423(12) 0.6132(14) 0.017(4) Uani 1 1 d U
C40 C 0.7937(14) 0.7019(12) 0.0563(14) 0.015(3) Uani 1 1 d U
C41 C 0.213(3) 0.930(2) 0.375(2) 0.053(8) Uani 1 1 d U
H41A H 0.2709 0.9683 0.3450 0.063 Uiso 1 1 calc R
C42 C 0.1080(14) 0.5229(12) 0.7309(14) 0.017(4) Uani 1 1 d U
H42A H 0.1543 0.5075 0.6697 0.020 Uiso 1 1 calc R
H42B H 0.0442 0.4932 0.7459 0.020 Uiso 1 1 calc R
C43 C 1.0897(14) 0.7096(13) 0.2421(14) 0.016(4) Uani 1 1 d U
C45 C 0.0131(14) 0.6586(13) 0.7281(14) 0.016(4) Uani 1 1 d U
H45A H -0.0419 0.6183 0.7471 0.019 Uiso 1 1 calc R
C46 C 0.6338(15) 0.9357(13) 0.0359(14) 0.018(4) Uani 1 1 d U
H46A H 0.6146 0.8713 0.0663 0.022 Uiso 1 1 calc R
H46B H 0.6295 0.9463 -0.0287 0.022 Uiso 1 1 calc R
C47 C 0.8831(14) 0.7397(12) 0.0532(14) 0.016(4) Uani 1 1 d U
H47A H 0.9369 0.7215 -0.0014 0.020 Uiso 1 1 calc R
H47B H 0.8896 0.7111 0.1144 0.020 Uiso 1 1 calc R
C48 C 0.2840(17) 0.2642(15) 0.6522(17) 0.028(5) Uani 1 1 d U
H48A H 0.2808 0.2070 0.6925 0.033 Uiso 1 1 calc R
C49 C 0.1692(15) 0.7712(13) 0.6741(15) 0.018(4) Uani 1 1 d U
C50 C 0.0808(15) 0.8059(14) 0.6917(15) 0.020(4) Uani 1 1 d U
H50A H 0.0757 0.8690 0.6865 0.025 Uiso 1 1 calc R
C51 C 1.0717(14) 0.7981(13) 0.2348(14) 0.015(3) Uani 1 1 d U
H51A H 1.1245 0.8405 0.2183 0.018 Uiso 1 1 calc R
C52 C 0.5167(14) 0.4640(13) 0.8643(14) 0.016(4) Uani 1 1 d U
C53 C 0.1009(13) 0.6212(12) 0.7140(13) 0.012(3) Uani 1 1 d U
C54 C 0.3246(14) 0.3370(12) 0.6674(13) 0.014(3) Uani 1 1 d U
C55 C 0.4862(14) 1.0378(12) 0.2510(13) 0.015(4) Uani 1 1 d U
C56 C 0.5427(13) 0.9775(12) 0.1989(13) 0.013(3) Uani 1 1 d U
C57 C 0.5997(15) 0.4331(13) 0.6997(15) 0.020(4) Uani 1 1 d U
C58 C -0.1019(17) 0.7821(16) 0.7311(17) 0.028(5) Uani 1 1 d U
H58A H -0.1475 0.7299 0.7480 0.042 Uiso 1 1 calc R
H58B H -0.0986 0.8213 0.6703 0.042 Uiso 1 1 calc R
H58C H -0.1236 0.8157 0.7840 0.042 Uiso 1 1 calc R
C59 C 0.5593(14) 0.5152(12) 0.3354(14) 0.015(3) Uani 1 1 d U
C60 C 0.2003(14) 0.7151(12) 0.9090(14) 0.016(4) Uani 1 1 d U
H60A H 0.1442 0.7353 0.9596 0.020 Uiso 1 1 calc R
H60B H 0.2000 0.7430 0.8446 0.020 Uiso 1 1 calc R
C61 C 0.4444(14) 0.5127(12) 0.9337(14) 0.016(4) Uani 1 1 d U
H61A H 0.4638 0.5780 0.9106 0.019 Uiso 1 1 calc R
H61B H 0.4479 0.4945 0.9983 0.019 Uiso 1 1 calc R
C62 C 0.1849(16) 0.6787(14) 0.6805(15) 0.022(4) Uani 1 1 d U
C63 C 0.2136(18) 0.8416(16) 0.4195(18) 0.031(5) Uani 1 1 d U
C64 C 0.4529(15) 1.1082(13) 0.1116(15) 0.020(4) Uani 1 1 d U
C65 C 1.0143(15) 0.6455(13) 0.2585(14) 0.019(4) Uani 1 1 d U
H65A H 1.0250 0.5834 0.2610 0.022 Uiso 1 1 calc R
C66 C 0.5620(13) 0.9904(12) 0.0984(13) 0.012(3) Uani 1 1 d U
C67 C 0.7575(16) 1.0145(13) 0.4336(15) 0.022(4) Uani 1 1 d U
C68 C 0.5623(14) 0.3920(13) 0.8983(15) 0.018(4) Uani 1 1 d U
H68A H 0.5479 0.3766 0.9664 0.022 Uiso 1 1 calc R
C69 C 0.2489(19) 0.2695(17) 0.5840(19) 0.032(5) Uani 1 1 d U
C70 C 0.4491(17) 0.6596(15) 0.1934(17) 0.027(4) Uani 1 1 d U
H70A H 0.3918 0.6756 0.2450 0.041 Uiso 1 1 calc R
H70B H 0.4502 0.5939 0.2034 0.041 Uiso 1 1 calc R
H70C H 0.4473 0.6835 0.1295 0.041 Uiso 1 1 calc R
C71 C 0.2842(15) 0.7934(14) 0.9879(15) 0.020(4) Uani 1 1 d U
H71A H 0.2227 0.8060 1.0315 0.024 Uiso 1 1 calc R
C72 C 0.6421(17) 0.3627(15) 0.7353(16) 0.025(4) Uani 1 1 d U
H72A H 0.6815 0.3268 0.6926 0.030 Uiso 1 1 calc R
C73 C 0.7779(17) 0.9075(15) 0.5665(16) 0.026(4) Uani 1 1 d U
H73A H 0.7730 0.8424 0.5917 0.039 Uiso 1 1 calc R
H73B H 0.7326 0.9363 0.6171 0.039 Uiso 1 1 calc R
H73C H 0.8438 0.9323 0.5484 0.039 Uiso 1 1 calc R
C74 C 0.6273(15) 0.3428(12) 0.8372(15) 0.019(4) Uani 1 1 d U
C75 C 0.3682(17) 0.8194(15) 1.0016(16) 0.026(4) Uani 1 1 d U
C76 C 0.9631(16) 0.9325(15) 0.2364(17) 0.025(4) Uani 1 1 d U
H76A H 0.9126 0.9429 0.2981 0.029 Uiso 1 1 calc R
H76B H 1.0230 0.9673 0.2253 0.029 Uiso 1 1 calc R
C77 C 0.3826(14) 0.7360(13) 0.8457(14) 0.017(4) Uani 1 1 d U
C78 C 0.9810(15) 0.8320(13) 0.2497(15) 0.020(4) Uani 1 1 d U
C79 C 0.844(3) 1.250(3) 0.427(3) 0.061(9) Uani 1 1 d U
H79A H 0.8595 1.2270 0.4839 0.092 Uiso 1 1 calc R
H79B H 0.7949 1.2935 0.4437 0.092 Uiso 1 1 calc R
H79C H 0.9024 1.2796 0.3721 0.092 Uiso 1 1 calc R
C80 C 0.4057(15) 1.1799(13) 0.0670(15) 0.020(4) Uani 1 1 d U
H80A H 0.4248 1.1786 -0.0022 0.030 Uiso 1 1 calc R
H80B H 0.4260 1.2389 0.0729 0.030 Uiso 1 1 calc R
H80C H 0.3355 1.1692 0.1012 0.030 Uiso 1 1 calc R
C81 C 0.7992(14) 0.6493(13) -0.0127(14) 0.016(4) Uani 1 1 d U
H81A H 0.8606 0.6406 -0.0596 0.020 Uiso 1 1 calc R
C82 C 0.9032(14) 0.7717(12) 0.2718(13) 0.015(3) Uani 1 1 d U
C83 C 0.2898(19) 0.7506(16) 0.9137(18) 0.031(3) Uani 1 1 d U
C84 C 0.2484(19) 0.9201(16) 0.6394(19) 0.032(5) Uani 1 1 d U
H84A H 0.3111 0.9508 0.6240 0.048 Uiso 1 1 calc R
H84B H 0.2011 0.9330 0.7006 0.048 Uiso 1 1 calc R
H84C H 0.2272 0.9417 0.5863 0.048 Uiso 1 1 calc R
C85 C 0.5623(18) 0.4447(16) 0.2752(18) 0.030(5) Uani 1 1 d U
C86 C 0.7155(15) 1.1286(14) 0.2139(15) 0.021(4) Uani 1 1 d U
H86A H 0.7196 1.1942 0.1880 0.025 Uiso 1 1 calc R
H86B H 0.6475 1.1057 0.2359 0.025 Uiso 1 1 calc R
C87 C 0.3022(15) 0.8085(14) 0.4233(14) 0.020(4) Uani 1 1 d U
C88 C 0.676(2) 0.2679(18) 0.872(2) 0.037(5) Uani 1 1 d U
H88A H 0.7176 0.2428 0.8160 0.056 Uiso 1 1 calc R
H88B H 0.6272 0.2210 0.9193 0.056 Uiso 1 1 calc R
H88C H 0.7145 0.2900 0.9027 0.056 Uiso 1 1 calc R
C89 C 0.8068(18) 1.1741(16) 0.3995(18) 0.031(5) Uani 1 1 d U
C90 C 0.2486(16) 0.3569(14) 0.5271(16) 0.025(4) Uani 1 1 d U
H90A H 0.2239 0.3632 0.4777 0.030 Uiso 1 1 calc R
C91 C 0.7166(16) 0.6098(14) -0.0136(15) 0.023(4) Uani 1 1 d U
C92 C 0.812(2) 0.5248(18) 0.680(2) 0.036(5) Uani 1 1 d U
H92A H 0.7610 0.5441 0.7313 0.043 Uiso 1 1 calc R
C93 C 0.208(2) 0.1888(18) 0.564(2) 0.039(6) Uani 1 1 d U
H93A H 0.1858 0.2088 0.5109 0.058 Uiso 1 1 calc R
H93B H 0.1537 0.1587 0.6228 0.058 Uiso 1 1 calc R
H93C H 0.2581 0.1468 0.5436 0.058 Uiso 1 1 calc R
C94 C 0.4783(18) 0.3996(15) 0.2909(17) 0.029(5) Uani 1 1 d U
H94A H 0.4186 0.4120 0.3378 0.035 Uiso 1 1 calc R
C95 C 0.044(2) 0.822(2) 0.462(2) 0.042(6) Uani 1 1 d U
H95A H -0.0148 0.7851 0.4914 0.050 Uiso 1 1 calc R
C96 C 0.7778(15) 1.1847(13) 0.3233(16) 0.021(4) Uani 1 1 d U
H96A H 0.7840 1.2436 0.2851 0.025 Uiso 1 1 calc R
C97 C 0.7564(16) 0.6220(14) 0.5605(16) 0.022(4) Uani 1 1 d U
C98 C 0.958(2) 0.4651(19) 0.536(2) 0.041(6) Uani 1 1 d U
H98A H 1.0096 0.4403 0.4903 0.049 Uiso 1 1 calc R
C99 C 0.3288(15) 0.4238(13) 0.6127(15) 0.020(4) Uani 1 1 d U
C100 C 0.8232(15) 0.5608(13) 0.5882(14) 0.018(4) Uani 1 1 d U
C101 C 0.4635(17) 0.7579(16) 0.8647(17) 0.028(5) Uani 1 1 d U
C102 C 0.906(2) 0.531(2) 0.507(2) 0.048(7) Uani 1 1 d U
H10C H 0.9206 0.5565 0.4397 0.058 Uiso 1 1 calc R
C103 C 0.1299(19) 0.7894(18) 0.4598(19) 0.036(5) Uani 1 1 d U
H10D H 0.1303 0.7278 0.4876 0.043 Uiso 1 1 calc R
C105 C 0.4550(17) 0.7995(15) 0.9367(16) 0.026(4) Uani 1 1 d U
H10E H 0.5120 0.8162 0.9435 0.031 Uiso 1 1 calc R
C106 C 0.9238(16) 0.6765(15) 0.2708(16) 0.025(4) Uani 1 1 d U
C107 C 0.2319(18) 0.5319(16) 0.4338(18) 0.030(5) Uani 1 1 d U
H10F H 0.2368 0.5963 0.4054 0.046 Uiso 1 1 calc R
H10G H 0.1639 0.5106 0.4712 0.046 Uiso 1 1 calc R
H10H H 0.2607 0.4985 0.3813 0.046 Uiso 1 1 calc R
C108 C 0.931(2) 0.436(2) 0.640(2) 0.051(7) Uani 1 1 d U
H10I H 0.9662 0.3902 0.6601 0.061 Uiso 1 1 calc R
C109 C 0.2851(14) 0.4324(12) 0.5455(13) 0.014(3) Uani 1 1 d U
C110 C 0.0488(18) 0.9158(16) 0.4172(18) 0.031(3) Uani 1 1 d U
H11B H -0.0094 0.9419 0.4204 0.037 Uiso 1 1 calc R
C111 C 0.6485(18) 0.4300(16) 0.2082(17) 0.030(5) Uani 1 1 d U
H11C H 0.7049 0.4635 0.2003 0.036 Uiso 1 1 calc R
C112 C 0.360(2) 0.8738(18) 1.078(2) 0.038(6) Uani 1 1 d U
H11D H 0.4246 0.8880 1.0750 0.058 Uiso 1 1 calc R
H11E H 0.3202 0.8387 1.1434 0.058 Uiso 1 1 calc R
H11F H 0.3304 0.9299 1.0658 0.058 Uiso 1 1 calc R
C113 C 0.717(2) 0.549(2) -0.077(2) 0.043(6) Uani 1 1 d U
H11G H 0.7838 0.5413 -0.1196 0.065 Uiso 1 1 calc R
H11H H 0.6822 0.5738 -0.1176 0.065 Uiso 1 1 calc R
H11I H 0.6856 0.4900 -0.0371 0.065 Uiso 1 1 calc R
C114 C 0.798(2) 1.087(2) 0.457(2) 0.044(6) Uani 1 1 d U
H11J H 0.8185 1.0764 0.5092 0.053 Uiso 1 1 calc R
C116 C 0.568(2) 0.3211(19) 0.171(2) 0.039(6) Uani 1 1 d U
H11K H 0.5691 0.2765 0.1339 0.047 Uiso 1 1 calc R
O5 O 0.2701(9) 0.6474(8) 0.6656(9) 0.013(2) Uani 1 1 d U
O6 O 0.4900(9) 0.5521(8) 0.7292(9) 0.009(2) Uani 1 1 d U
O7 O 0.2569(12) 0.8272(10) 0.6498(12) 0.028(3) Uani 1 1 d U
O8 O 0.6083(10) 0.4547(9) 0.6042(10) 0.019(3) Uani 1 1 d U
O9 O 0.7649(9) 0.6287(9) 0.4704(9) 0.014(2) Uani 1 1 d U
O10 O 0.4780(11) 1.0267(10) 0.3456(11) 0.024(3) Uani 1 1 d U
O11 O 0.5862(9) 0.9132(8) 0.2412(9) 0.012(2) Uani 1 1 d U
O12 O 0.2825(11) 0.5176(10) 0.4977(11) 0.023(3) Uani 1 1 d U
O13 O 0.6425(9) 0.5495(8) 0.3264(9) 0.011(2) Uani 1 1 d U
O14 O 0.3915(10) 0.6959(9) 0.7719(10) 0.016(3) Uani 1 1 d U
O15 O 0.6982(9) 0.7567(8) 0.2013(8) 0.009(2) Uani 1 1 d U
O16 O 0.5105(11) 0.9580(9) 0.5356(10) 0.020(3) Uani 1 1 d U
O17 O 0.8451(10) 0.6214(9) 0.2801(10) 0.016(3) Uani 1 1 d U
O18 O 0.3082(9) 0.7224(8) 0.4409(9) 0.013(2) Uani 1 1 d U
O19 O 0.6931(10) 0.9556(8) 0.3357(10) 0.015(3) Uani 1 1 d U
O20 O 0.6991(10) 0.6571(10) 0.6295(10) 0.020(3) Uani 1 1 d U
O21 O 0.4769(10) 0.5337(8) 0.3903(10) 0.014(2) Uani 1 1 d U
O22 O 0.5319(10) 0.6963(10) 0.1967(10) 0.020(3) Uani 1 1 d U
O23 O 0.5502(10) 0.7312(9) 0.7982(10) 0.018(3) Uani 1 1 d U
O24 O 0.8132(10) 0.7949(9) 0.2895(10) 0.020(3) Uani 1 1 d U
O25 O 0.3699(11) 0.8649(10) 0.4083(11) 0.024(3) Uani 1 1 d U
O26 O 0.7546(12) 0.9246(10) 0.4812(11) 0.026(3) Uani 1 1 d U
O27 O 0.3672(9) 0.4986(8) 0.6261(9) 0.011(2) Uani 1 1 d U
O28 O 0.5402(5) 0.8655(4) 0.6595(5) 0.024(3) Uani 1 1 d U
O1 O 0.5324(5) 0.7481(4) 0.3425(5) 0.0248(2) Uani 1 1 d RU
H1AA H 0.5284 0.7551 0.2774 0.030 Uiso 1 1 calc R
O2 O 0.3980(5) 0.7822(4) 0.6008(5) 0.0171(2) Uani 1 1 d RU
H2AA H 0.3395 0.8048 0.6477 0.021 Uiso 1 1 calc R
O3 O 0.6710(5) 0.8272(4) 0.4669(5) 0.0171(2) Uani 1 1 d RU
H3AA H 0.7261 0.8676 0.4605 0.021 Uiso 1 1 calc R
O4 O 0.5434(5) 0.5887(4) 0.5623(5) 0.0248(2) Uani 1 1 d RU
H4AA H 0.5490 0.5254 0.5925 0.030 Uiso 1 1 calc R

loop_
_atom_site_aniso_label
_atom_site_aniso_U_11
_atom_site_aniso_U_22
_atom_site_aniso_U_33
_atom_site_aniso_U_23
_atom_site_aniso_U_13
_atom_site_aniso_U_12
Eu1 0.0140(5) 0.0141(4) 0.0213(5) 0.0014(3) -0.0046(4) 0.0049(3)
Eu2 0.0140(4) 0.0140(4) 0.0202(4) 0.0008(3) -0.0054(3) 0.0043(3)
Tb1 0.0236(5) 0.0214(4) 0.0274(4) -0.0020(3) -0.0093(3) 0.0058(3)
Tb2 0.0234(5) 0.0233(5) 0.0284(5) -0.0025(4) -0.0075(4) 0.0083(4)
Tb3 0.0234(5) 0.0250(5) 0.0288(5) -0.0014(4) -0.0085(4) 0.0072(4)
Tb4 0.0219(5) 0.0209(4) 0.0294(5) -0.0025(4) -0.0072(4) 0.0060(4)
N1 0.018(5) 0.017(5) 0.018(5) 0.003(4) -0.006(4) 0.005(4)
N2 0.033(4) 0.031(4) 0.031(4) -0.006(3) -0.012(3) 0.003(3)
N3 0.013(5) 0.014(5) 0.011(5) 0.003(4) -0.008(4) 0.002(4)
N4 0.014(5) 0.011(4) 0.017(5) -0.005(4) -0.005(4) 0.003(4)
N5 0.017(5) 0.016(5) 0.016(5) -0.004(4) -0.004(4) 0.005(4)
N6 0.011(5) 0.013(4) 0.015(5) -0.002(4) -0.001(4) 0.002(4)
N7 0.018(5) 0.020(5) 0.016(5) -0.001(4) -0.008(4) 0.003(4)
N8 0.007(5) 0.014(5) 0.015(5) 0.002(4) -0.005(4) 0.001(4)
N9 0.039(6) 0.035(6) 0.039(6) -0.008(4) -0.017(4) 0.002(4)
N10 0.039(6) 0.043(6) 0.040(6) -0.004(4) -0.022(5) 0.003(4)
N11 0.055(8) 0.057(8) 0.058(8) -0.006(5) -0.022(5) 0.011(5)
C36 0.048(8) 0.041(7) 0.046(8) -0.010(5) -0.016(5) 0.003(5)
C1 0.018(6) 0.024(6) 0.021(6) 0.005(4) -0.006(4) 0.003(4)
C2 0.017(5) 0.016(5) 0.018(5) 0.001(4) -0.008(4) 0.002(4)
C3 0.022(6) 0.024(6) 0.027(6) -0.003(4) -0.013(4) 0.003(4)
C4 0.020(5) 0.012(5) 0.012(5) -0.008(4) -0.001(4) 0.005(4)
C5 0.012(5) 0.013(5) 0.013(5) 0.000(4) -0.005(4) 0.004(4)
C6 0.009(5) 0.014(5) 0.010(5) 0.004(4) -0.004(4) 0.006(4)
C7 0.015(6) 0.021(5) 0.022(6) -0.002(4) -0.008(4) 0.006(4)
C8 0.022(6) 0.017(5) 0.020(6) -0.003(4) -0.007(4) 0.004(4)
C9 0.047(8) 0.041(7) 0.048(8) -0.011(5) -0.017(5) 0.005(5)
C10 0.024(6) 0.022(6) 0.024(6) -0.005(4) -0.010(4) 0.008(4)
C11 0.014(5) 0.016(5) 0.017(5) 0.003(4) -0.007(4) -0.002(4)
C12 0.023(6) 0.027(6) 0.023(6) 0.004(4) -0.010(4) 0.004(4)
C13 0.027(6) 0.027(6) 0.029(6) -0.008(4) -0.010(4) 0.007(4)
C14 0.015(6) 0.024(6) 0.021(6) 0.004(4) -0.006(4) 0.002(4)
C15 0.019(6) 0.018(5) 0.020(5) 0.001(4) -0.008(4) 0.001(4)
C16 0.016(5) 0.011(5) 0.018(5) -0.001(4) -0.001(4) -0.004(4)
C17 0.016(6) 0.020(5) 0.022(5) -0.001(4) -0.010(4) 0.002(4)
C18 0.027(6) 0.032(6) 0.028(6) -0.007(4) -0.011(4) -0.002(4)
C19 0.017(5) 0.016(5) 0.020(5) 0.002(4) -0.006(4) 0.004(4)
C20 0.022(6) 0.012(5) 0.013(5) -0.002(4) -0.005(4) -0.003(4)
C21 0.029(6) 0.022(6) 0.033(6) -0.008(4) -0.011(4) 0.002(4)
C22 0.055(9) 0.053(9) 0.055(9) -0.009(5) -0.021(5) 0.008(5)
C23 0.034(7) 0.032(6) 0.036(6) -0.008(4) -0.013(5) 0.003(4)
C24 0.038(7) 0.030(6) 0.034(6) -0.012(5) -0.011(5) 0.005(5)
C25 0.048(8) 0.043(8) 0.048(8) -0.014(5) -0.018(5) 0.001(5)
N12 0.033(4) 0.031(4) 0.031(4) -0.006(3) -0.012(3) 0.003(3)
C27 0.026(6) 0.030(6) 0.025(6) -0.010(4) -0.010(4) 0.003(4)
C28 0.040(7) 0.038(7) 0.038(7) -0.009(5) -0.014(5) 0.006(5)
C29 0.012(5) 0.010(5) 0.018(5) -0.001(4) -0.005(4) -0.002(4)
C30 0.011(5) 0.014(5) 0.014(5) -0.006(4) -0.004(4) 0.006(4)
C31 0.017(5) 0.018(5) 0.013(5) -0.002(4) -0.009(4) 0.004(4)
C33 0.024(6) 0.025(6) 0.023(6) -0.008(4) -0.010(4) 0.003(4)
C34 0.014(5) 0.013(5) 0.019(5) 0.000(4) -0.011(4) 0.005(4)
C35 0.022(6) 0.022(6) 0.025(6) -0.008(4) -0.007(4) 0.006(4)
C36A 0.015(5) 0.018(5) 0.019(5) -0.001(4) -0.008(4) 0.000(4)
C37 0.019(6) 0.018(5) 0.019(5) -0.005(4) -0.008(4) 0.001(4)
C38 0.009(5) 0.016(5) 0.010(5) -0.003(4) -0.001(4) 0.001(4)
C39 0.016(5) 0.013(5) 0.020(5) -0.004(4) -0.004(4) 0.005(4)
C40 0.014(5) 0.016(5) 0.014(5) 0.002(4) -0.007(4) 0.003(4)
C41 0.051(9) 0.054(9) 0.053(9) -0.008(5) -0.023(5) 0.007(5)
C42 0.014(5) 0.016(5) 0.017(5) 0.000(4) -0.005(4) 0.007(4)
C43 0.016(5) 0.018(5) 0.014(5) -0.004(4) -0.005(4) 0.003(4)
C45 0.013(5) 0.022(5) 0.014(5) -0.001(4) -0.009(4) 0.002(4)
C46 0.020(6) 0.016(5) 0.016(5) -0.002(4) -0.005(4) 0.001(4)
C47 0.018(5) 0.011(5) 0.018(5) -0.004(4) -0.004(4) 0.000(4)
C48 0.027(6) 0.027(6) 0.029(6) -0.007(4) -0.010(4) 0.003(4)
C49 0.016(5) 0.018(5) 0.020(5) 0.000(4) -0.008(4) 0.005(4)
C50 0.021(6) 0.023(5) 0.020(5) -0.002(4) -0.011(4) 0.003(4)
C51 0.012(5) 0.018(5) 0.015(5) 0.000(4) -0.007(4) 0.002(4)
C52 0.015(5) 0.017(5) 0.018(5) -0.002(4) -0.010(4) 0.006(4)
C53 0.009(5) 0.015(5) 0.011(5) -0.002(4) -0.004(4) 0.004(4)
C54 0.014(5) 0.013(5) 0.016(5) -0.005(4) -0.007(4) 0.002(4)
C55 0.013(5) 0.011(5) 0.016(5) -0.003(4) 0.000(4) 0.003(4)
C56 0.011(5) 0.012(5) 0.015(5) -0.003(4) -0.005(4) 0.005(4)
C57 0.019(6) 0.013(5) 0.023(5) -0.003(4) -0.005(4) 0.003(4)
C58 0.027(6) 0.030(6) 0.028(6) -0.002(4) -0.014(4) 0.005(4)
C59 0.013(5) 0.012(5) 0.020(5) 0.000(4) -0.007(4) 0.003(4)
C60 0.014(5) 0.016(5) 0.018(5) -0.007(4) -0.003(4) 0.007(4)
C61 0.018(5) 0.013(5) 0.016(5) -0.005(4) -0.006(4) -0.001(4)
C62 0.022(6) 0.023(6) 0.020(5) 0.000(4) -0.011(4) 0.003(4)
C63 0.030(6) 0.031(6) 0.033(6) -0.005(4) -0.015(5) 0.008(4)
C64 0.020(6) 0.019(5) 0.023(6) -0.002(4) -0.010(4) 0.002(4)
C65 0.020(6) 0.022(5) 0.018(5) -0.002(4) -0.012(4) 0.004(4)
C66 0.010(5) 0.013(5) 0.012(5) -0.001(4) -0.006(4) 0.004(4)
C67 0.023(6) 0.020(5) 0.024(6) -0.010(4) -0.008(4) -0.001(4)
C68 0.016(5) 0.019(5) 0.019(5) 0.001(4) -0.010(4) 0.002(4)
C69 0.031(7) 0.033(6) 0.034(6) -0.009(4) -0.014(5) 0.000(4)
C70 0.025(6) 0.026(6) 0.028(6) -0.005(4) -0.008(4) 0.003(4)
C71 0.018(6) 0.022(5) 0.019(5) -0.003(4) -0.006(4) -0.002(4)
C72 0.026(6) 0.024(6) 0.023(6) -0.003(4) -0.009(4) 0.004(4)
C73 0.025(6) 0.025(6) 0.027(6) -0.003(4) -0.010(4) 0.003(4)
C74 0.016(5) 0.015(5) 0.023(5) 0.003(4) -0.009(4) 0.003(4)
C75 0.028(6) 0.027(6) 0.024(6) -0.005(4) -0.011(4) -0.001(4)
C76 0.022(6) 0.025(6) 0.026(6) -0.003(4) -0.010(4) 0.005(4)
C77 0.015(5) 0.017(5) 0.018(5) -0.003(4) -0.008(4) -0.003(4)
C78 0.015(5) 0.019(5) 0.021(5) -0.003(4) -0.004(4) 0.006(4)
C79 0.061(10) 0.061(10) 0.063(10) -0.014(5) -0.025(6) 0.004(5)
C80 0.017(5) 0.017(5) 0.023(5) 0.003(4) -0.009(4) 0.007(4)
C81 0.015(5) 0.019(5) 0.014(5) -0.001(4) -0.006(4) 0.005(4)
C82 0.013(5) 0.017(5) 0.012(5) 0.005(4) -0.004(4) 0.002(4)
C83 0.029(5) 0.031(4) 0.031(4) -0.004(3) -0.012(3) 0.009(3)
C84 0.033(6) 0.026(6) 0.035(6) -0.007(4) -0.011(4) 0.002(4)
C85 0.031(6) 0.029(6) 0.028(6) -0.005(4) -0.013(4) 0.006(4)
C86 0.017(6) 0.021(5) 0.023(6) 0.000(4) -0.007(4) 0.001(4)
C87 0.020(6) 0.024(5) 0.016(5) -0.002(4) -0.008(4) 0.006(4)
C88 0.038(7) 0.036(7) 0.038(7) -0.004(5) -0.017(5) 0.007(5)
C89 0.030(6) 0.028(6) 0.034(6) -0.010(4) -0.010(4) 0.002(4)
C90 0.025(6) 0.025(6) 0.026(6) -0.014(4) -0.008(4) 0.003(4)
C91 0.023(6) 0.025(6) 0.021(5) -0.010(4) -0.007(4) 0.004(4)
C92 0.036(7) 0.038(7) 0.036(7) -0.004(5) -0.018(5) 0.002(5)
C93 0.038(7) 0.038(7) 0.038(7) -0.010(5) -0.014(5) 0.001(5)
C94 0.028(6) 0.029(6) 0.031(6) -0.007(4) -0.012(4) 0.001(4)
C95 0.040(7) 0.048(7) 0.041(7) -0.009(5) -0.020(5) 0.004(5)
C96 0.021(6) 0.015(5) 0.025(6) -0.006(4) -0.006(4) 0.001(4)
C97 0.021(6) 0.022(5) 0.023(6) -0.002(4) -0.010(4) 0.006(4)
C98 0.037(7) 0.042(7) 0.042(7) -0.007(5) -0.015(5) 0.007(5)
C99 0.017(6) 0.018(5) 0.024(6) -0.003(4) -0.006(4) 0.004(4)
C100 0.017(5) 0.021(5) 0.020(5) -0.004(4) -0.011(4) 0.004(4)
C101 0.026(6) 0.030(6) 0.027(6) -0.006(4) -0.010(4) 0.001(4)
C102 0.047(8) 0.051(8) 0.048(8) -0.008(5) -0.021(5) 0.008(5)
C103 0.035(7) 0.039(7) 0.036(7) -0.007(5) -0.017(5) 0.004(5)
C105 0.029(6) 0.024(6) 0.025(6) -0.011(4) -0.009(4) 0.000(4)
C106 0.024(6) 0.025(6) 0.024(6) -0.001(4) -0.010(4) 0.001(4)
C107 0.030(6) 0.034(6) 0.033(6) -0.004(4) -0.020(5) -0.001(4)
C108 0.052(8) 0.052(8) 0.052(8) -0.010(5) -0.025(5) 0.004(5)
C109 0.015(5) 0.013(5) 0.013(5) -0.003(4) -0.003(4) 0.003(4)
C110 0.029(5) 0.031(4) 0.031(4) -0.004(3) -0.012(3) 0.009(3)
C111 0.029(6) 0.029(6) 0.030(6) -0.009(4) -0.010(4) 0.002(4)
C112 0.037(7) 0.038(7) 0.038(7) -0.011(5) -0.012(5) 0.001(5)
C113 0.043(7) 0.045(7) 0.043(7) -0.012(5) -0.017(5) 0.005(5)
C114 0.044(8) 0.044(8) 0.044(8) -0.013(5) -0.016(5) 0.003(5)
C116 0.044(7) 0.038(7) 0.039(7) -0.009(5) -0.018(5) 0.006(5)
O5 0.003(4) 0.014(4) 0.016(4) 0.002(3) -0.001(3) 0.002(3)
O6 0.008(3) 0.010(3) 0.010(3) 0.0001(17) -0.0039(18) 0.0030(17)
O7 0.028(5) 0.023(5) 0.028(5) 0.002(4) -0.010(4) 0.012(4)
O8 0.017(5) 0.018(4) 0.018(4) -0.001(3) -0.004(4) 0.008(4)
O9 0.010(4) 0.019(4) 0.012(4) 0.001(3) -0.007(3) 0.008(3)
O10 0.024(5) 0.019(4) 0.027(5) -0.004(4) -0.011(4) 0.010(4)
O11 0.011(3) 0.012(3) 0.013(3) -0.0004(18) -0.0054(19) 0.0025(18)
O12 0.023(5) 0.024(5) 0.021(5) -0.002(4) -0.011(4) 0.006(4)
O13 0.010(3) 0.009(3) 0.011(3) -0.0033(17) -0.0021(18) 0.0034(17)
O14 0.016(4) 0.014(4) 0.014(4) -0.004(3) -0.002(3) 0.001(3)
O15 0.010(4) 0.009(4) 0.007(4) -0.002(3) -0.002(3) 0.000(3)
O16 0.022(5) 0.022(4) 0.016(4) -0.005(4) -0.008(4) 0.008(4)
O17 0.012(4) 0.016(4) 0.018(4) 0.002(3) -0.007(3) 0.000(3)
O18 0.016(4) 0.012(4) 0.019(4) -0.005(3) -0.013(3) -0.001(3)
O19 0.017(4) 0.008(4) 0.019(4) -0.002(3) -0.006(3) -0.003(3)
O20 0.018(5) 0.023(4) 0.021(4) -0.007(4) -0.009(4) 0.000(4)
O21 0.014(4) 0.015(4) 0.018(4) -0.006(3) -0.009(3) 0.007(3)
O22 0.018(5) 0.023(4) 0.019(4) -0.003(4) -0.008(4) -0.004(4)
O23 0.019(5) 0.019(4) 0.018(4) 0.000(3) -0.010(4) 0.001(4)
O24 0.016(5) 0.018(4) 0.022(5) 0.006(4) -0.010(4) 0.005(4)
O25 0.024(5) 0.026(5) 0.025(5) -0.005(4) -0.013(4) 0.007(4)
O26 0.027(5) 0.028(5) 0.026(5) -0.001(4) -0.017(4) 0.001(4)
O27 0.010(3) 0.009(3) 0.012(3) -0.0011(18) -0.0034(18) 0.0033(17)
O28 0.024(5) 0.016(4) 0.028(5) -0.004(4) -0.008(4) 0.004(4)
O1 0.0236(5) 0.0214(4) 0.0274(4) -0.0020(3) -0.0093(3) 0.0058(3)
O2 0.0140(4) 0.0140(4) 0.0202(4) 0.0008(3) -0.0054(3) 0.0043(3)
O3 0.0140(4) 0.0140(4) 0.0202(4) 0.0008(3) -0.0054(3) 0.0043(3)
O4 0.0236(5) 0.0214(4) 0.0274(4) -0.0020(3) -0.0093(3) 0.0058(3)

loop_
_atom_type_symbol
_atom_type_description
_atom_type_scat_dispersion_real
_atom_type_scat_dispersion_imag
_atom_type_scat_source
C C 0.0033 0.0016 'International Tables Vol C Tables 4.2.6.8 and 6.1.1.4'
H H 0.0000 0.0000 'International Tables Vol C Tables 4.2.6.8 and 6.1.1.4'
N N 0.0061 0.0033 'International Tables Vol C Tables 4.2.6.8 and 6.1.1.4'
O O 0.0106 0.0060 'International Tables Vol C Tables 4.2.6.8 and 6.1.1.4'
Tb Tb -0.1723 4.1537 'International Tables Vol C Tables 4.2.6.8 and 6.1.1.4'
Eu Eu -0.1578 3.6682 'International Tables Vol C Tables 4.2.6.8 and 6.1.1.4'

loop_
_geom_angle_atom_site_label_1
_geom_angle_atom_site_label_2
_geom_angle_atom_site_label_3
_geom_angle
O19 Eu1 O15 113.7(4)
O19 Eu1 O24 80.6(5)
O15 Eu1 O24 69.0(5)
O19 Eu1 O11 69.2(5)
O15 Eu1 O11 75.1(4)
O24 Eu1 O11 117.3(5)
O19 Eu1 N1 91.4(5)
O15 Eu1 N1 131.0(5)
O24 Eu1 N1 75.1(5)
O11 Eu1 N1 153.3(5)
O19 Eu1 N6 76.6(5)
O15 Eu1 N6 153.9(5)
O24 Eu1 N6 137.0(5)
O11 Eu1 N6 87.6(4)
N1 Eu1 N6 69.6(5)
O19 Eu1 N8 131.4(5)
O15 Eu1 N8 87.6(4)
O24 Eu1 N8 147.0(5)
O11 Eu1 N8 75.9(4)
N1 Eu1 N8 107.0(5)
N6 Eu1 N8 69.1(5)
O19 Eu1 N3 156.7(5)
O15 Eu1 N3 75.0(4)
O24 Eu1 N3 83.0(5)
O11 Eu1 N3 133.6(5)
N1 Eu1 N3 68.4(5)
N6 Eu1 N3 105.3(5)
N8 Eu1 N3 68.3(4)
O19 Eu1 Tb2 40.6(3)
O15 Eu1 Tb2 77.9(3)
O24 Eu1 Tb2 84.4(3)
O11 Eu1 Tb2 38.1(3)
N1 Eu1 Tb2 130.8(4)
N6 Eu1 Tb2 100.5(3)
N8 Eu1 Tb2 114.0(3)
N3 Eu1 Tb2 152.6(3)
O19 Eu1 Tb1 80.2(3)
O15 Eu1 Tb1 40.9(3)
O24 Eu1 Tb1 37.6(4)
O11 Eu1 Tb1 82.8(3)
N1 Eu1 Tb1 112.7(3)
N6 Eu1 Tb1 156.7(3)
N8 Eu1 Tb1 128.0(3)
N3 Eu1 Tb1 96.6(3)
Tb2 Eu1 Tb1 59.64(3)
O5 Eu2 O6 114.3(4)
O5 Eu2 O14 79.4(5)
O6 Eu2 O14 67.3(4)
O5 Eu2 O27 69.1(4)
O6 Eu2 O27 78.5(4)
O14 Eu2 O27 117.4(4)
O5 Eu2 N7 89.1(5)
O6 Eu2 N7 130.1(5)
O14 Eu2 N7 75.5(5)
O27 Eu2 N7 150.5(5)
O5 Eu2 N4 155.4(4)
O6 Eu2 N4 76.7(4)
O14 Eu2 N4 85.6(5)
O27 Eu2 N4 135.5(4)
N7 Eu2 N4 68.1(5)
O5 Eu2 N2 129.5(6)
O6 Eu2 N2 91.7(5)
O14 Eu2 N2 150.5(6)
O27 Eu2 N2 75.5(5)
N7 Eu2 N2 106.7(6)
N4 Eu2 N2 69.0(6)
O5 Eu2 N5 74.9(5)
O6 Eu2 N5 156.0(4)
O14 Eu2 N5 136.5(5)
O27 Eu2 N5 85.0(5)
N7 Eu2 N5 69.7(5)
N4 Eu2 N5 104.2(5)
N2 Eu2 N5 67.1(6)
O5 Eu2 Tb3 41.4(3)
O6 Eu2 Tb3 79.1(3)
O14 Eu2 Tb3 84.3(3)
O27 Eu2 Tb3 37.4(3)
N7 Eu2 Tb3 129.6(4)
N4 Eu2 Tb3 155.9(4)
N2 Eu2 Tb3 112.9(5)
N5 Eu2 Tb3 98.2(4)
O5 Eu2 Tb4 80.0(3)
O6 Eu2 Tb4 39.9(3)
O14 Eu2 Tb4 37.5(3)
O27 Eu2 Tb4 83.5(3)
N7 Eu2 Tb4 113.0(4)
N4 Eu2 Tb4 99.8(3)
N2 Eu2 Tb4 130.6(5)
N5 Eu2 Tb4 154.7(4)
Tb3 Eu2 Tb4 59.87(3)
O9 Tb1 O13 105.3(4)
O9 Tb1 O24 84.9(5)
O13 Tb1 O24 132.0(5)
O9 Tb1 O15 145.5(4)
O13 Tb1 O15 83.3(4)
O24 Tb1 O15 66.0(4)
O9 Tb1 O17 66.6(4)
O13 Tb1 O17 75.8(4)
O24 Tb1 O17 65.6(4)
O15 Tb1 O17 84.0(4)
O9 Tb1 O1 152.6(4)
O13 Tb1 O1 86.3(3)
O24 Tb1 O1 105.9(3)
O15 Tb1 O1 59.1(3)
O17 Tb1 O1 140.8(3)
O9 Tb1 O3 78.9(4)
O13 Tb1 O3 162.7(3)
O24 Tb1 O3 64.5(4)
O15 Tb1 O3 102.9(3)
O17 Tb1 O3 120.6(3)
O1 Tb1 O3 83.29(18)
O9 Tb1 O4 71.7(4)
O13 Tb1 O4 81.7(3)
O24 Tb1 O4 143.9(4)
O15 Tb1 O4 142.7(3)
O17 Tb1 O4 124.4(3)
O1 Tb1 O4 86.0(2)
O3 Tb1 O4 83.80(18)
O9 Tb1 Tb2 120.6(3)
O13 Tb1 Tb2 124.4(3)
O24 Tb1 Tb2 84.4(3)
O15 Tb1 Tb2 76.4(3)
O17 Tb1 Tb2 149.0(3)
O1 Tb1 Tb2 39.07(15)
O3 Tb1 Tb2 44.25(15)
O4 Tb1 Tb2 84.44(13)
O9 Tb1 Eu1 121.1(3)
O13 Tb1 Eu1 120.7(3)
O24 Tb1 Eu1 37.2(3)
O15 Tb1 Eu1 37.6(3)
O17 Tb1 Eu1 90.0(3)
O1 Tb1 Eu1 69.52(16)
O3 Tb1 Eu1 68.08(15)
O4 Tb1 Eu1 144.12(13)
Tb2 Tb1 Eu1 59.95(3)
O9 Tb1 Tb4 67.6(3)
O13 Tb1 Tb4 119.2(3)
O24 Tb1 Tb4 108.1(4)
O15 Tb1 Tb4 137.4(3)
O17 Tb1 Tb4 134.1(3)
O1 Tb1 Tb4 85.05(15)
O3 Tb1 Tb4 46.19(15)
O4 Tb1 Tb4 37.70(13)
Tb2 Tb1 Tb4 61.01(3)
Eu1 Tb1 Tb4 111.79(3)
O9 Tb1 Tb3 114.1(3)
O13 Tb1 Tb3 73.4(3)
O24 Tb1 Tb3 145.0(3)
O15 Tb1 Tb3 100.4(3)
O17 Tb1 Tb3 148.0(3)
O1 Tb1 Tb3 44.78(16)
O3 Tb1 Tb3 89.52(15)
O4 Tb1 Tb3 42.50(15)
Tb2 Tb1 Tb3 60.72(3)
Eu1 Tb1 Tb3 112.93(3)
Tb4 Tb1 Tb3 59.00(3)
O16 Tb2 O1 160.0(4)
O16 Tb2 O11 133.5(5)
O1 Tb2 O11 66.0(3)
O16 Tb2 O25 107.2(5)
O1 Tb2 O25 76.2(4)
O11 Tb2 O25 84.1(5)
O16 Tb2 O19 82.6(5)
O1 Tb2 O19 106.3(3)
O11 Tb2 O19 66.1(4)
O25 Tb2 O19 144.6(5)
O16 Tb2 O10 78.4(5)
O1 Tb2 O10 119.9(4)
O11 Tb2 O10 64.8(5)
O25 Tb2 O10 66.7(5)
O19 Tb2 O10 82.8(5)
O16 Tb2 O3 77.1(4)
O1 Tb2 O3 92.9(2)
O11 Tb2 O3 108.3(3)
O25 Tb2 O3 158.8(4)
O19 Tb2 O3 55.7(3)
O10 Tb2 O3 133.9(4)
O16 Tb2 O2 69.8(4)
O1 Tb2 O2 93.0(2)
O11 Tb2 O2 152.7(3)
O25 Tb2 O2 73.7(4)
O19 Tb2 O2 139.8(4)
O10 Tb2 O2 117.8(4)
O3 Tb2 O2 89.0(2)
O16 Tb2 Tb1 124.2(3)
O1 Tb2 Tb1 43.96(18)
O11 Tb2 Tb1 83.6(3)
O25 Tb2 Tb1 118.3(4)
O19 Tb2 Tb1 78.6(3)
O10 Tb2 Tb1 147.8(3)
O3 Tb2 Tb1 49.01(14)
O2 Tb2 Tb1 93.03(14)
O16 Tb2 Eu1 119.3(4)
O1 Tb2 Eu1 71.79(18)
O11 Tb2 Eu1 38.4(3)
O25 Tb2 Eu1 121.6(4)
O19 Tb2 Eu1 36.8(3)
O10 Tb2 Eu1 89.2(3)
O3 Tb2 Eu1 70.14(16)
O2 Tb2 Eu1 152.97(14)
Tb1 Tb2 Eu1 60.41(3)
O16 Tb2 Tb3 118.0(4)
O1 Tb2 Tb3 44.33(18)
O11 Tb2 Tb3 108.0(3)
O25 Tb2 Tb3 66.6(4)
O19 Tb2 Tb3 139.3(3)
O10 Tb2 Tb3 133.2(4)
O3 Tb2 Tb3 92.85(15)
O2 Tb2 Tb3 48.71(14)
Tb1 Tb2 Tb3 60.75(3)
Eu1 Tb2 Tb3 113.35(3)
O16 Tb2 Tb4 72.8(3)
O1 Tb2 Tb4 87.80(18)
O11 Tb2 Tb4 143.9(3)
O25 Tb2 Tb4 114.5(4)
O19 Tb2 Tb4 100.9(3)
O10 Tb2 Tb4 150.1(3)
O3 Tb2 Tb4 45.95(16)
O2 Tb2 Tb4 43.81(15)
Tb1 Tb2 Tb4 60.38(3)
Eu1 Tb2 Tb4 111.65(3)
Tb3 Tb2 Tb4 58.81(3)
O18 Tb3 O27 131.5(4)
O18 Tb3 O21 106.1(4)
O27 Tb3 O21 84.7(4)
O18 Tb3 O5 81.5(4)
O27 Tb3 O5 66.7(4)
O21 Tb3 O5 145.6(4)
O18 Tb3 O12 76.1(4)
O27 Tb3 O12 65.5(4)
O21 Tb3 O12 65.8(5)
O5 Tb3 O12 84.4(4)
O18 Tb3 O4 159.6(3)
O27 Tb3 O4 65.9(3)
O21 Tb3 O4 84.2(3)
O5 Tb3 O4 100.1(3)
O12 Tb3 O4 124.3(4)
O18 Tb3 O1 75.4(4)
O27 Tb3 O1 151.6(3)
O21 Tb3 O1 77.5(3)
O5 Tb3 O1 136.1(3)
O12 Tb3 O1 124.0(4)
O4 Tb3 O1 90.2(2)
O18 Tb3 O2 81.8(3)
O27 Tb3 O2 106.6(3)
O21 Tb3 O2 157.0(4)
O5 Tb3 O2 55.9(3)
O12 Tb3 O2 137.0(4)
O4 Tb3 O2 82.4(2)
O1 Tb3 O2 83.94(19)
O18 Tb3 Eu2 119.0(3)
O27 Tb3 Eu2 38.4(3)
O21 Tb3 Eu2 122.1(3)
O5 Tb3 Eu2 37.6(3)
O12 Tb3 Eu2 90.8(3)
O4 Tb3 Eu2 66.07(16)
O1 Tb3 Eu2 145.11(16)
O2 Tb3 Eu2 68.47(14)
O18 Tb3 Tb4 124.8(3)
O27 Tb3 Tb4 84.7(3)
O21 Tb3 Tb4 119.3(3)
O5 Tb3 Tb4 78.3(3)
O12 Tb3 Tb4 149.7(3)
O4 Tb3 Tb4 37.75(14)
O1 Tb3 Tb4 84.97(16)
O2 Tb3 Tb4 44.71(15)
Eu2 Tb3 Tb4 60.49(3)
O18 Tb3 Tb2 73.2(3)
O27 Tb3 Tb2 145.1(3)
O21 Tb3 Tb2 114.7(3)
O5 Tb3 Tb2 99.7(3)
O12 Tb3 Tb2 148.0(3)
O4 Tb3 Tb2 86.55(16)
O1 Tb3 Tb2 37.98(14)
O2 Tb3 Tb2 45.99(15)
Eu2 Tb3 Tb2 111.88(3)
Tb4 Tb3 Tb2 60.69(3)
O18 Tb3 Tb1 118.5(3)
O27 Tb3 Tb1 109.5(3)
O21 Tb3 Tb1 67.9(3)
O5 Tb3 Tb1 138.5(3)
O12 Tb3 Tb1 133.7(3)
O4 Tb3 Tb1 48.49(16)
O1 Tb3 Tb1 43.09(15)
O2 Tb3 Tb1 89.34(15)
Eu2 Tb3 Tb1 113.22(3)
Tb4 Tb3 Tb1 60.27(3)
Tb2 Tb3 Tb1 58.54(3)
O4 Tb4 O20 83.0(4)
O4 Tb4 O14 104.5(4)
O20 Tb4 O14 130.7(5)
O4 Tb4 O28 158.4(3)
O20 Tb4 O28 109.2(4)
O14 Tb4 O28 81.5(4)
O4 Tb4 O6 55.9(3)
O20 Tb4 O6 80.9(4)
O14 Tb4 O6 65.7(4)
O28 Tb4 O6 141.7(3)
O4 Tb4 O23 136.2(3)
O20 Tb4 O23 76.4(5)
O14 Tb4 O23 64.7(5)
O28 Tb4 O23 65.2(4)
O6 Tb4 O23 82.7(4)
O4 Tb4 O2 92.5(3)
O20 Tb4 O2 167.1(4)
O14 Tb4 O2 62.1(4)
O28 Tb4 O2 71.64(18)
O6 Tb4 O2 106.5(3)
O23 Tb4 O2 114.4(4)
O4 Tb4 O3 96.3(2)
O20 Tb4 O3 80.2(4)
O14 Tb4 O3 144.1(3)
O28 Tb4 O3 69.35(18)
O6 Tb4 O3 148.1(3)
O23 Tb4 O3 117.1(4)
O2 Tb4 O3 88.4(2)
O4 Tb4 Tb3 42.70(18)
O20 Tb4 Tb3 124.1(3)
O14 Tb4 Tb3 84.2(3)
O28 Tb4 Tb3 119.35(18)
O6 Tb4 Tb3 77.8(3)
O23 Tb4 Tb3 148.1(3)
O2 Tb4 Tb3 49.87(15)
O3 Tb4 Tb3 92.03(16)
O4 Tb4 Eu2 67.10(18)
O20 Tb4 Eu2 118.7(3)
O14 Tb4 Eu2 37.7(3)
O28 Tb4 Eu2 118.06(18)
O6 Tb4 Eu2 37.8(3)
O23 Tb4 Eu2 89.7(3)
O2 Tb4 Eu2 69.89(16)
O3 Tb4 Eu2 151.21(16)
Tb3 Tb4 Eu2 59.65(3)
O4 Tb4 Tb1 48.66(18)
O20 Tb4 Tb1 74.7(3)
O14 Tb4 Tb1 144.9(3)
O28 Tb4 Tb1 115.98(18)
O6 Tb4 Tb1 102.3(3)
O23 Tb4 Tb1 149.4(3)
O2 Tb4 Tb1 93.27(15)
O3 Tb4 Tb1 47.80(14)
Tb3 Tb4 Tb1 60.73(3)
Eu2 Tb4 Tb1 112.89(3)
O4 Tb4 Tb2 89.97(18)
O20 Tb4 Tb2 121.6(3)
O14 Tb4 Tb2 107.3(3)
O28 Tb4 Tb2 68.51(18)
O6 Tb4 Tb2 138.3(3)
O23 Tb4 Tb2 133.7(3)
O2 Tb4 Tb2 46.07(16)
O3 Tb4 Tb2 43.00(16)
Tb3 Tb4 Tb2 60.50(3)
Eu2 Tb4 Tb2 111.01(3)
Tb1 Tb4 Tb2 58.62(3)
C76 N1 C17 104.5(16)
C76 N1 C4 110.6(16)
C17 N1 C4 106.4(14)
C76 N1 Eu1 112.7(12)
C17 N1 Eu1 109.5(11)
C4 N1 Eu1 112.6(12)
C11 N2 C19 105.5(17)
C11 N2 C14 111.9(18)
C19 N2 C14 108.6(17)
C11 N2 Eu2 112.2(13)
C19 N2 Eu2 108.9(13)
C14 N2 Eu2 109.6(13)
C7 N3 C47 107.5(14)
C7 N3 C1 106.9(15)
C47 N3 C1 108.3(15)
C7 N3 Eu1 111.4(11)
C47 N3 Eu1 112.1(11)
C1 N3 Eu1 110.4(11)
C3 N4 C15 108.0(16)
C3 N4 C61 106.0(15)
C15 N4 C61 111.0(14)
C3 N4 Eu2 111.2(12)
C15 N4 Eu2 110.0(11)
C61 N4 Eu2 110.5(10)
C8 N5 C20 108.1(15)
C8 N5 C42 104.8(15)
C20 N5 C42 108.9(15)
C8 N5 Eu2 112.9(13)
C20 N5 Eu2 110.1(12)
C42 N5 Eu2 111.8(11)
C10 N6 C86 107.1(15)
C10 N6 C12 107.4(15)
C86 N6 C12 109.4(16)
C10 N6 Eu1 111.9(12)
C86 N6 Eu1 110.5(11)
C12 N6 Eu1 110.5(11)
C60 N7 C5 107.1(15)
C60 N7 C6 110.3(15)
C5 N7 C6 107.0(14)
C60 N7 Eu2 112.5(11)
C5 N7 Eu2 108.3(11)
C6 N7 Eu2 111.4(11)
C46 N8 C2 108.8(15)
C46 N8 C16 110.9(14)
C2 N8 C16 107.8(14)
C46 N8 Eu1 110.6(11)
C2 N8 Eu1 109.7(10)
C16 N8 Eu1 109.0(11)
C116 N9 C94 119(2)
C108 N10 C92 117(3)
C110 N11 C41 120(3)
C25 C36 C28 116(3)
C25 C36 H36B 121.9
C28 C36 H36B 121.9
C2 C1 N3 112.5(16)
C2 C1 H1A 109.1
N3 C1 H1A 109.1
C2 C1 H1B 109.1
N3 C1 H1B 109.1
H1A C1 H1B 107.8
C1 C2 N8 117.3(17)
C1 C2 H2A 108.0
N8 C2 H2A 108.0
C1 C2 H2B 108.0
N8 C2 H2B 108.0
H2A C2 H2B 107.2
N4 C3 C6 115.5(18)
N4 C3 H3A 108.4
C6 C3 H3A 108.4
N4 C3 H3B 108.4
C6 C3 H3B 108.4
H3A C3 H3B 107.5
N1 C4 C7 112.9(16)
N1 C4 H4A 109.0
C7 C4 H4A 109.0
N1 C4 H4B 109.0
C7 C4 H4B 109.0
H4A C4 H4B 107.8
N7 C5 C20 117.4(15)
N7 C5 H5A 107.9
C20 C5 H5A 107.9
N7 C5 H5B 107.9
C20 C5 H5B 107.9
H5A C5 H5B 107.2
C3 C6 N7 111.7(15)
C3 C6 H6A 109.3
N7 C6 H6A 109.3
C3 C6 H6B 109.3
N7 C6 H6B 109.3
H6A C6 H6B 107.9
N3 C7 C4 115.3(16)
N3 C7 H7A 108.4
C4 C7 H7A 108.4
N3 C7 H7B 108.4
C4 C7 H7B 108.4
H7A C7 H7B 107.5
N5 C8 C14 113.0(18)
N5 C8 H8A 109.0
C14 C8 H8A 109.0
N5 C8 H8B 109.0
C14 C8 H8B 109.0
H8A C8 H8B 107.8
C21 C9 N12 126(3)
C21 C9 H9A 116.8
N12 C9 H9A 116.8
N6 C10 C16 115.4(17)
N6 C10 H10A 108.4
C16 C10 H10A 108.4
N6 C10 H10B 108.4
C16 C10 H10B 108.4
H10A C10 H10B 107.5
N2 C11 C54 117.4(17)
N2 C11 H11A 108.0
C54 C11 H11A 108.0
N2 C11 H11L 108.0
C54 C11 H11L 108.0
H11A C11 H11L 107.2
C17 C12 N6 113.2(17)
C17 C12 H12A 108.9
N6 C12 H12A 108.9
C17 C12 H12B 108.9
N6 C12 H12B 108.9
H12A C12 H12B 107.7
O8 C13 H13A 109.5
O8 C13 H13B 109.5
H13A C13 H13B 109.5
O8 C13 H13C 109.5
H13A C13 H13C 109.5
H13B C13 H13C 109.5
C8 C14 N2 114.9(17)
C8 C14 H14A 108.5
N2 C14 H14A 108.5
C8 C14 H14B 108.5
N2 C14 H14B 108.5
H14A C14 H14B 107.5
N4 C15 C19 111.8(16)
N4 C15 H15A 109.3
C19 C15 H15A 109.3
N4 C15 H15B 109.3
C19 C15 H15B 109.3
H15A C15 H15B 107.9
C10 C16 N8 116.6(16)
C10 C16 H16A 108.1
N8 C16 H16A 108.1
C10 C16 H16B 108.1
N8 C16 H16B 108.1
H16A C16 H16B 107.3
C12 C17 N1 115.2(17)
C12 C17 H17A 108.5
N1 C17 H17A 108.5
C12 C17 H17B 108.5
N1 C17 H17B 108.5
H17A C17 H17B 107.5
C38 C18 C91 124(2)
C38 C18 H18A 118.2
C91 C18 H18A 118.2
N2 C19 C15 112.2(16)
N2 C19 H19A 109.2
C15 C19 H19A 109.2
N2 C19 H19B 109.2
C15 C19 H19B 109.2
H19A C19 H19B 107.9
N5 C20 C5 113.0(15)
N5 C20 H20A 109.0
C5 C20 H20A 109.0
N5 C20 H20B 109.0
C5 C20 H20B 109.0
H20A C20 H20B 107.8
C9 C21 C28 120(2)
C9 C21 C39 124(2)
C28 C21 C39 117(2)
O10 C22 H22A 109.5
O10 C22 H22B 109.5
H22A C22 H22B 109.5
O10 C22 H22C 109.5
H22A C22 H22C 109.5
H22B C22 H22C 109.5
O17 C23 H23A 109.5
O17 C23 H23B 109.5
H23A C23 H23B 109.5
O17 C23 H23C 109.5
H23A C23 H23C 109.5
H23B C23 H23C 109.5
C111 C24 C116 114(2)
C111 C24 H24A 123.0
C116 C24 H24A 123.0
C36 C25 N12 123(3)
C36 C25 H25A 118.5
N12 C25 H25A 118.5
C9 N12 C25 114(2)
O23 C27 H27A 109.5
O23 C27 H27B 109.5
H27A C27 H27B 109.5
O23 C27 H27C 109.5
H27A C27 H27C 109.5
H27B C27 H27C 109.5
C21 C28 C36 120(3)
C21 C28 H28A 120.2
C36 C28 H28A 120.2
C55 C29 C64 119.6(17)
C55 C29 H29A 120.2
C64 C29 H29A 120.2
O15 C30 C40 121.3(17)
O15 C30 C38 120.0(15)
C40 C30 C38 118.3(16)
C45 C31 C50 115.5(18)
C45 C31 C58 119.9(18)
C50 C31 C58 124.6(18)
C43 C33 H33A 109.5
C43 C33 H33B 109.5
H33A C33 H33B 109.5
C43 C33 H33C 109.5
H33A C33 H33C 109.5
H33B C33 H33C 109.5
O6 C34 C52 124.2(17)
O6 C34 C57 119.2(16)
C52 C34 C57 116.6(17)
C96 C35 C37 118(2)
C96 C35 C86 122(2)
C37 C35 C86 120.1(19)
C66 C36A C64 121.6(19)
C66 C36A H36A 119.2
C64 C36A H36A 119.2
O19 C37 C67 121.1(18)
O19 C37 C35 119.9(18)
C67 C37 C35 119.0(19)
C18 C38 O22 124.6(18)
C18 C38 C30 119.5(18)
O22 C38 C30 115.9(15)
O16 C39 O28 128.0(16)
O16 C39 C21 120.8(17)
O28 C39 C21 111.1(17)
C30 C40 C81 120.3(18)
C30 C40 C47 121.2(17)
C81 C40 C47 118.3(17)
C63 C41 N11 121(3)
C63 C41 H41A 119.7
N11 C41 H41A 119.7
C53 C42 N5 114.9(16)
C53 C42 H42A 108.6
N5 C42 H42A 108.6
C53 C42 H42B 108.6
N5 C42 H42B 108.6
H42A C42 H42B 107.5
C51 C43 C65 118.7(19)
C51 C43 C33 123.7(19)
C65 C43 C33 117.5(17)
C31 C45 C53 125.4(18)
C31 C45 H45A 117.3
C53 C45 H45A 117.3
N8 C46 C66 116.7(16)
N8 C46 H46A 108.1
C66 C46 H46A 108.1
N8 C46 H46B 108.1
C66 C46 H46B 108.1
H46A C46 H46B 107.3
C40 C47 N3 118.5(16)
C40 C47 H47A 107.7
N3 C47 H47A 107.7
C40 C47 H47B 107.7
N3 C47 H47B 107.7
H47A C47 H47B 107.1
C69 C48 C54 123(2)
C69 C48 H48A 118.4
C54 C48 H48A 118.4
C50 C49 C62 125(2)
C50 C49 O7 122.8(17)
C62 C49 O7 112.7(17)
C49 C50 C31 120.5(19)
C49 C50 H50A 119.8
C31 C50 H50A 119.8
C43 C51 C78 125.3(18)
C43 C51 H51A 117.4
C78 C51 H51A 117.4
C34 C52 C68 120.8(18)
C34 C52 C61 117.9(16)
C68 C52 C61 121.1(17)
C45 C53 C62 119.1(17)
C45 C53 C42 121.6(17)
C62 C53 C42 119.3(17)
C48 C54 C99 121.3(19)
C48 C54 C11 119.9(18)
C99 C54 C11 118.1(17)
O10 C55 C56 114.7(17)
O10 C55 C29 124.0(16)
C56 C55 C29 121.1(18)
O11 C56 C55 121.1(16)
O11 C56 C66 120.8(15)
C55 C56 C66 117.8(16)
C72 C57 O8 124.0(18)
C72 C57 C34 121.1(19)
O8 C57 C34 114.6(16)
C31 C58 H58A 109.5
C31 C58 H58B 109.5
H58A C58 H58B 109.5
C31 C58 H58C 109.5
H58A C58 H58C 109.5
H58B C58 H58C 109.5
O21 C59 O13 126.4(17)
O21 C59 C85 116.8(18)
O13 C59 C85 116.9(17)
N7 C60 C83 116.7(17)
N7 C60 H60A 108.1
C83 C60 H60A 108.1
N7 C60 H60B 108.1
C83 C60 H60B 108.1
H60A C60 H60B 107.3
C52 C61 N4 117.1(15)
C52 C61 H61A 108.0
N4 C61 H61A 108.0
C52 C61 H61B 108.0
N4 C61 H61B 108.0
H61A C61 H61B 107.3
O5 C62 C53 122.0(18)
O5 C62 C49 123.0(19)
C53 C62 C49 114.7(19)
C103 C63 C41 118(3)
C103 C63 C87 122(2)
C41 C63 C87 120(2)
C36A C64 C29 118.8(18)
C36A C64 C80 122.3(19)
C29 C64 C80 118.9(18)
C106 C65 C43 117.8(18)
C106 C65 H65A 121.1
C43 C65 H65A 121.1
C36A C66 C56 120.3(17)
C36A C66 C46 119.9(17)
C56 C66 C46 119.8(16)
C37 C67 O26 115.7(17)
C37 C67 C114 122(2)
O26 C67 C114 121(2)
C74 C68 C52 123.2(18)
C74 C68 H68A 118.4
C52 C68 H68A 118.4
C48 C69 C90 118(2)
C48 C69 C93 124(2)
C90 C69 C93 118(2)
O22 C70 H70A 109.5
O22 C70 H70B 109.5
H70A C70 H70B 109.5
O22 C70 H70C 109.5
H70A C70 H70C 109.5
H70B C70 H70C 109.5
C83 C71 C75 122(2)
C83 C71 H71A 118.9
C75 C71 H71A 118.9
C57 C72 C74 121(2)
C57 C72 H72A 119.7
C74 C72 H72A 119.7
O26 C73 H73A 109.5
O26 C73 H73B 109.5
H73A C73 H73B 109.5
O26 C73 H73C 109.5
H73A C73 H73C 109.5
H73B C73 H73C 109.5
C68 C74 C72 117.4(18)
C68 C74 C88 124(2)
C72 C74 C88 119(2)
C105 C75 C71 116(2)
C105 C75 C112 123(2)
C71 C75 C112 121(2)
N1 C76 C78 115.7(18)
N1 C76 H76A 108.4
C78 C76 H76A 108.4
N1 C76 H76B 108.4
C78 C76 H76B 108.4
H76A C76 H76B 107.4
O14 C77 C101 121.7(19)
O14 C77 C83 120.5(19)
C101 C77 C83 118(2)
C82 C78 C51 118.5(18)
C82 C78 C76 116.9(18)
C51 C78 C76 124.5(19)
C89 C79 H79A 109.5
C89 C79 H79B 109.5
H79A C79 H79B 109.5
C89 C79 H79C 109.5
H79A C79 H79C 109.5
H79B C79 H79C 109.5
C64 C80 H80A 109.5
C64 C80 H80B 109.5
H80A C80 H80B 109.5
C64 C80 H80C 109.5
H80A C80 H80C 109.5
H80B C80 H80C 109.5
C91 C81 C40 121.6(18)
C91 C81 H81A 119.2
C40 C81 H81A 119.2
O24 C82 C78 124.4(17)
O24 C82 C106 118.9(17)
C78 C82 C106 116.7(18)
C71 C83 C77 118(2)
C71 C83 C60 120(2)
C77 C83 C60 121(2)
O7 C84 H84A 109.5
O7 C84 H84B 109.5
H84A C84 H84B 109.5
O7 C84 H84C 109.5
H84A C84 H84C 109.5
H84B C84 H84C 109.5
C111 C85 C94 123(2)
C111 C85 C59 118(2)
C94 C85 C59 119(2)
C35 C86 N6 116.1(17)
C35 C86 H86A 108.3
N6 C86 H86A 108.3
C35 C86 H86B 108.3
N6 C86 H86B 108.3
H86A C86 H86B 107.4
O25 C87 O18 123.3(19)
O25 C87 C63 118.5(19)
O18 C87 C63 118.2(19)
C74 C88 H88A 109.5
C74 C88 H88B 109.5
H88A C88 H88B 109.5
C74 C88 H88C 109.5
H88A C88 H88C 109.5
H88B C88 H88C 109.5
C96 C89 C114 118(2)
C96 C89 C79 123(3)
C114 C89 C79 118(3)
C109 C90 C69 119(2)
C109 C90 H90A 120.5
C69 C90 H90A 120.5
C81 C91 C18 115.8(19)
C81 C91 C113 125(2)
C18 C91 C113 119(2)
C100 C92 N10 125(3)
C100 C92 H92A 117.3
N10 C92 H92A 117.3
C69 C93 H93A 109.5
C69 C93 H93B 109.5
H93A C93 H93B 109.5
C69 C93 H93C 109.5
H93A C93 H93C 109.5
H93B C93 H93C 109.5
C85 C94 N9 118(2)
C85 C94 H94A 121.1
N9 C94 H94A 121.1
C103 C95 C110 116(3)
C103 C95 H95A 122.1
C110 C95 H95A 122.1
C89 C96 C35 124(2)
C89 C96 H96A 118.0
C35 C96 H96A 118.0
O20 C97 O9 130.9(19)
O20 C97 C100 114.6(18)
O9 C97 C100 114.5(17)
C102 C98 C108 116(3)
C102 C98 H98A 121.8
C108 C98 H98A 121.8
O27 C99 C54 123.5(18)
O27 C99 C109 119.8(17)
C54 C99 C109 116.6(18)
C92 C100 C97 125(2)
C92 C100 C102 117(2)
C97 C100 C102 117(2)
C105 C101 C77 122(2)
C105 C101 O23 126(2)
C77 C101 O23 112.0(19)
C98 C102 C100 116(3)
C98 C102 H10C 122.2
C100 C102 H10C 122.2
C63 C103 C95 123(3)
C63 C103 H10D 118.7
C95 C103 H10D 118.7
C101 C105 C75 123(2)
C101 C105 H10E 118.3
C75 C105 H10E 118.3
C65 C106 O17 123.6(19)
C65 C106 C82 122.7(19)
O17 C106 C82 113.7(18)
O12 C107 H10F 109.5
O12 C107 H10G 109.5
H10F C107 H10G 109.5
O12 C107 H10H 109.5
H10F C107 H10H 109.5
H10G C107 H10H 109.5
N10 C108 C98 128(3)
N10 C108 H10I 116.1
C98 C108 H10I 116.1
O12 C109 C90 121.9(18)
O12 C109 C99 116.8(17)
C90 C109 C99 121.3(18)
N11 C110 C95 123(3)
N11 C110 H11B 118.5
C95 C110 H11B 118.5
C85 C111 C24 121(2)
C85 C111 H11C 119.3
C24 C111 H11C 119.3
C75 C112 H11D 109.5
C75 C112 H11E 109.5
H11D C112 H11E 109.5
C75 C112 H11F 109.5
H11D C112 H11F 109.5
H11E C112 H11F 109.5
C91 C113 H11G 109.5
C91 C113 H11H 109.5
H11G C113 H11H 109.5
C91 C113 H11I 109.5
H11G C113 H11I 109.5
H11H C113 H11I 109.5
C89 C114 C67 118(3)
C89 C114 H11J 120.9
C67 C114 H11J 120.9
N9 C116 C24 125(2)
N9 C116 H11K 117.5
C24 C116 H11K 117.5
C62 O5 Eu2 128.3(12)
C62 O5 Tb3 128.3(12)
Eu2 O5 Tb3 101.0(4)
C34 O6 Eu2 122.4(11)
C34 O6 Tb4 133.6(11)
Eu2 O6 Tb4 102.3(4)
C84 O7 C49 116.5(17)
C57 O8 C13 115.6(16)
C97 O9 Tb1 140.1(12)
C55 O10 C22 118.8(19)
C55 O10 Tb2 116.0(11)
C22 O10 Tb2 122.2(17)
C56 O11 Tb2 118.2(10)
C56 O11 Eu1 125.2(11)
Tb2 O11 Eu1 103.6(5)
C109 O12 C107 119.6(17)
C109 O12 Tb3 113.0(12)
C107 O12 Tb3 125.8(13)
C59 O13 Tb1 131.1(11)
C77 O14 Tb4 118.0(12)
C77 O14 Eu2 128.7(11)
Tb4 O14 Eu2 104.8(5)
C30 O15 Eu1 131.4(11)
C30 O15 Tb1 122.5(10)
Eu1 O15 Tb1 101.5(4)
C39 O16 Tb2 133.4(12)
C106 O17 C23 115.2(17)
C106 O17 Tb1 113.2(12)
C23 O17 Tb1 129.4(13)
C87 O18 Tb3 132.2(12)
C37 O19 Eu1 126.5(12)
C37 O19 Tb2 129.2(12)
Eu1 O19 Tb2 102.6(5)
C97 O20 Tb4 124.2(13)
C59 O21 Tb3 139.4(12)
C70 O22 C38 114.9(15)
C27 O23 C101 114.8(17)
C27 O23 Tb4 124.4(12)
C101 O23 Tb4 115.1(12)
C82 O24 Eu1 128.3(11)
C82 O24 Tb1 118.5(11)
Eu1 O24 Tb1 105.2(5)
C87 O25 Tb2 141.7(13)
C67 O26 C73 118.5(16)
C99 O27 Tb3 118.9(11)
C99 O27 Eu2 126.4(11)
Tb3 O27 Eu2 104.1(4)
C39 O28 Tb4 135.7(10)
Tb2 O1 Tb1 97.0(3)
Tb2 O1 Tb3 97.7(2)
Tb1 O1 Tb3 92.1(2)
Tb2 O1 H1AA 121.2
Tb1 O1 H1AA 121.2
Tb3 O1 H1AA 121.2
Tb4 O2 Tb2 90.1(2)
Tb4 O2 Tb3 85.42(18)
Tb2 O2 Tb3 85.30(19)
Tb4 O2 H2AA 127.4
Tb2 O2 H2AA 127.4
Tb3 O2 H2AA 127.4
Tb2 O3 Tb4 91.0(2)
Tb2 O3 Tb1 86.7(2)
Tb4 O3 Tb1 86.02(19)
Tb2 O3 H3AA 126.7
Tb4 O3 H3AA 126.7
Tb1 O3 H3AA 126.7
Tb4 O4 Tb3 99.6(2)
Tb4 O4 Tb1 93.6(2)
Tb3 O4 Tb1 89.0(2)
Tb4 O4 H4AA 122.2
Tb3 O4 H4AA 122.2
Tb1 O4 H4AA 122.2

loop_
_geom_bond_atom_site_label_1
_geom_bond_atom_site_label_2
_geom_bond_distance
Eu1 O19 2.330(13)
Eu1 O15 2.376(12)
Eu1 O24 2.392(13)
Eu1 O11 2.424(13)
Eu1 N1 2.640(18)
Eu1 N6 2.685(15)
Eu1 N8 2.714(15)
Eu1 N3 2.728(16)
Eu1 Tb2 3.7975(14)
Eu1 Tb1 3.8151(13)
Eu2 O5 2.361(13)
Eu2 O6 2.402(12)
Eu2 O14 2.421(13)
Eu2 O27 2.433(12)
Eu2 N7 2.663(17)
Eu2 N4 2.684(16)
Eu2 N2 2.69(2)
Eu2 N5 2.700(18)
Eu2 Tb3 3.7963(14)
Eu2 Tb4 3.8285(14)
Tb1 O9 2.324(12)
Tb1 O13 2.365(12)
Tb1 O24 2.411(14)
Tb1 O15 2.547(12)
Tb1 O17 2.553(14)
Tb1 O1 2.647(7)
Tb1 O3 2.862(7)
Tb1 O4 2.900(7)
Tb1 Tb2 3.7856(14)
Tb1 Tb4 3.8547(14)
Tb1 Tb3 3.8722(15)
Tb2 O16 2.323(14)
Tb2 O1 2.404(7)
Tb2 O11 2.410(13)
Tb2 O25 2.421(16)
Tb2 O19 2.534(13)
Tb2 O10 2.569(14)
Tb2 O3 2.646(8)
Tb2 O2 2.793(7)
Tb2 Tb3 3.8710(15)
Tb2 Tb4 3.8785(14)
Tb3 O18 2.337(13)
Tb3 O27 2.380(12)
Tb3 O21 2.426(12)
Tb3 O5 2.557(12)
Tb3 O12 2.594(16)
Tb3 O4 2.617(8)
Tb3 O1 2.729(7)
Tb3 O2 2.918(7)
Tb3 Tb4 3.8048(16)
Tb4 O4 2.362(7)
Tb4 O20 2.410(15)
Tb4 O14 2.412(13)
Tb4 O28 2.429(7)
Tb4 O6 2.513(12)
Tb4 O23 2.550(14)
Tb4 O2 2.685(7)
Tb4 O3 2.788(7)
N1 C76 1.46(3)
N1 C17 1.53(2)
N1 C4 1.54(2)
N2 C11 1.46(3)
N2 C19 1.51(3)
N2 C14 1.52(3)
N3 C7 1.46(3)
N3 C47 1.53(2)
N3 C1 1.55(2)
N4 C3 1.44(3)
N4 C15 1.51(2)
N4 C61 1.55(3)
N5 C8 1.44(2)
N5 C20 1.49(2)
N5 C42 1.55(2)
N6 C10 1.48(3)
N6 C86 1.52(3)
N6 C12 1.53(3)
N7 C60 1.48(2)
N7 C5 1.49(2)
N7 C6 1.54(2)
N8 C46 1.46(3)
N8 C2 1.49(2)
N8 C16 1.51(2)
N9 C116 1.33(4)
N9 C94 1.39(3)
N10 C108 1.21(4)
N10 C92 1.36(4)
N11 C110 1.26(4)
N11 C41 1.40(4)
C36 C25 1.35(4)
C36 C28 1.38(4)
C36 H36B 0.9500
C1 C2 1.49(3)
C1 H1A 0.9900
C1 H1B 0.9900
C2 H2A 0.9900
C2 H2B 0.9900
C3 C6 1.51(3)
C3 H3A 0.9900
C3 H3B 0.9900
C4 C7 1.54(3)
C4 H4A 0.9900
C4 H4B 0.9900
C5 C20 1.52(2)
C5 H5A 0.9900
C5 H5B 0.9900
C6 H6A 0.9900
C6 H6B 0.9900
C7 H7A 0.9900
C7 H7B 0.9900
C8 C14 1.49(3)
C8 H8A 0.9900
C8 H8B 0.9900
C9 C21 1.24(4)
C9 N12 1.35(4)
C9 H9A 0.9500
C10 C16 1.51(3)
C10 H10A 0.9900
C10 H10B 0.9900
C11 C54 1.53(3)
C11 H11A 0.9900
C11 H11L 0.9900
C12 C17 1.49(3)
C12 H12A 0.9900
C12 H12B 0.9900
C13 O8 1.41(3)
C13 H13A 0.9800
C13 H13B 0.9800
C13 H13C 0.9800
C14 H14A 0.9900
C14 H14B 0.9900
C15 C19 1.54(3)
C15 H15A 0.9900
C15 H15B 0.9900
C16 H16A 0.9900
C16 H16B 0.9900
C17 H17A 0.9900
C17 H17B 0.9900
C18 C38 1.37(3)
C18 C91 1.43(3)
C18 H18A 0.9500
C19 H19A 0.9900
C19 H19B 0.9900
C20 H20A 0.9900
C20 H20B 0.9900
C21 C28 1.37(4)
C21 C39 1.52(3)
C22 O10 1.46(4)
C22 H22A 0.9800
C22 H22B 0.9800
C22 H22C 0.9800
C23 O17 1.43(3)
C23 H23A 0.9800
C23 H23B 0.9800
C23 H23C 0.9800
C24 C111 1.38(3)
C24 C116 1.41(4)
C24 H24A 0.9500
C25 N12 1.38(4)
C25 H25A 0.9500
C27 O23 1.41(3)
C27 H27A 0.9800
C27 H27B 0.9800
C27 H27C 0.9800
C28 H28A 0.9500
C29 C55 1.40(3)
C29 C64 1.40(3)
C29 H29A 0.9500
C30 O15 1.36(2)
C30 C40 1.41(3)
C30 C38 1.42(3)
C31 C45 1.38(3)
C31 C50 1.38(3)
C31 C58 1.55(3)
C33 C43 1.45(3)
C33 H33A 0.9800
C33 H33B 0.9800
C33 H33C 0.9800
C34 O6 1.32(2)
C34 C52 1.39(3)
C34 C57 1.49(3)
C35 C96 1.39(3)
C35 C37 1.43(3)
C35 C86 1.46(3)
C36A C66 1.37(3)
C36A C64 1.38(3)
C36A H36A 0.9500
C37 O19 1.36(2)
C37 C67 1.36(3)
C38 O22 1.41(2)
C39 O16 1.28(3)
C39 O28 1.30(2)
C40 C81 1.41(3)
C40 C47 1.45(3)
C41 C63 1.39(4)
C41 H41A 0.9500
C42 C53 1.47(2)
C42 H42A 0.9900
C42 H42B 0.9900
C43 C51 1.36(3)
C43 C65 1.42(3)
C45 C53 1.39(3)
C45 H45A 0.9500
C46 C66 1.50(3)
C46 H46A 0.9900
C46 H46B 0.9900
C47 H47A 0.9900
C47 H47B 0.9900
C48 C69 1.33(3)
C48 C54 1.37(3)
C48 H48A 0.9500
C49 C50 1.38(3)
C49 C62 1.41(3)
C49 O7 1.46(3)
C50 H50A 0.9500
C51 C78 1.41(3)
C51 H51A 0.9500
C52 C68 1.41(3)
C52 C61 1.50(3)
C53 C62 1.40(3)
C54 C99 1.40(3)
C55 O10 1.37(2)
C55 C56 1.39(2)
C56 O11 1.37(2)
C56 C66 1.41(2)
C57 C72 1.37(3)
C57 O8 1.38(3)
C58 H58A 0.9800
C58 H58B 0.9800
C58 H58C 0.9800
C59 O21 1.26(2)
C59 O13 1.31(2)
C59 C85 1.53(3)
C60 C83 1.49(3)
C60 H60A 0.9900
C60 H60B 0.9900
C61 H61A 0.9900
C61 H61B 0.9900
C62 O5 1.32(3)
C63 C103 1.35(4)
C63 C87 1.45(3)
C64 C80 1.49(3)
C65 C106 1.40(3)
C65 H65A 0.9500
C67 O26 1.41(3)
C67 C114 1.42(4)
C68 C74 1.39(3)
C68 H68A 0.9500
C69 C90 1.44(3)
C69 C93 1.51(3)
C70 O22 1.40(3)
C70 H70A 0.9800
C70 H70B 0.9800
C70 H70C 0.9800
C71 C83 1.38(3)
C71 C75 1.43(3)
C71 H71A 0.9500
C72 C74 1.44(3)
C72 H72A 0.9500
C73 O26 1.45(3)
C73 H73A 0.9800
C73 H73B 0.9800
C73 H73C 0.9800
C74 C88 1.47(3)
C75 C105 1.37(3)
C75 C112 1.52(3)
C76 C78 1.54(3)
C76 H76A 0.9900
C76 H76B 0.9900
C77 O14 1.34(2)
C77 C101 1.42(3)
C77 C83 1.42(3)
C78 C82 1.39(3)
C79 C89 1.48(4)
C79 H79A 0.9800
C79 H79B 0.9800
C79 H79C 0.9800
C80 H80A 0.9800
C80 H80B 0.9800
C80 H80C 0.9800
C81 C91 1.40(3)
C81 H81A 0.9500
C82 O24 1.34(2)
C82 C106 1.48(3)
C84 O7 1.40(3)
C84 H84A 0.9800
C84 H84B 0.9800
C84 H84C 0.9800
C85 C111 1.35(3)
C85 C94 1.36(4)
C86 H86A 0.9900
C86 H86B 0.9900
C87 O25 1.26(3)
C87 O18 1.29(2)
C88 H88A 0.9800
C88 H88B 0.9800
C88 H88C 0.9800
C89 C96 1.37(3)
C89 C114 1.41(4)
C90 C109 1.40(3)
C90 H90A 0.9500
C91 C113 1.46(3)
C92 C100 1.34(3)
C92 H92A 0.9500
C93 H93A 0.9800
C93 H93B 0.9800
C93 H93C 0.9800
C94 H94A 0.9500
C95 C103 1.38(4)
C95 C110 1.44(4)
C95 H95A 0.9500
C96 H96A 0.9500
C97 O20 1.28(3)
C97 O9 1.31(3)
C97 C100 1.49(3)
C98 C102 1.39(4)
C98 C108 1.44(4)
C98 H98A 0.9500
C99 O27 1.36(2)
C99 C109 1.40(3)
C100 C102 1.51(4)
C101 C105 1.33(3)
C101 O23 1.42(3)
C102 H10C 0.9500
C103 H10D 0.9500
C105 H10E 0.9500
C106 O17 1.40(3)
C107 O12 1.44(3)
C107 H10F 0.9800
C107 H10G 0.9800
C107 H10H 0.9800
C108 H10I 0.9500
C109 O12 1.36(2)
C110 H11B 0.9500
C111 H11C 0.9500
C112 H11D 0.9800
C112 H11E 0.9800
C112 H11F 0.9800
C113 H11G 0.9800
C113 H11H 0.9800
C113 H11I 0.9800
C114 H11J 0.9500
C116 H11K 0.9500
O1 H1AA 1.0000
O2 H2AA 1.0000
O3 H3AA 1.0000
O4 H4AA 1.0000

loop_
_geom_torsion_atom_site_label_1
_geom_torsion_atom_site_label_2
_geom_torsion_atom_site_label_3
_geom_torsion_atom_site_label_4
_geom_torsion
O19 Eu1 Tb1 O9 -72.0(5)
O15 Eu1 Tb1 O9 142.6(6)
O24 Eu1 Tb1 O9 15.3(7)
O11 Eu1 Tb1 O9 -142.0(5)
N1 Eu1 Tb1 O9 15.4(5)
N6 Eu1 Tb1 O9 -75.6(10)
N8 Eu1 Tb1 O9 152.3(6)
N3 Eu1 Tb1 O9 84.7(5)
Tb2 Eu1 Tb1 O9 -109.7(4)
O19 Eu1 Tb1 O13 152.3(5)
O15 Eu1 Tb1 O13 6.9(6)
O24 Eu1 Tb1 O13 -120.4(7)
O11 Eu1 Tb1 O13 82.3(5)
N1 Eu1 Tb1 O13 -120.3(5)
N6 Eu1 Tb1 O13 148.7(10)
N8 Eu1 Tb1 O13 16.6(5)
N3 Eu1 Tb1 O13 -51.0(5)
Tb2 Eu1 Tb1 O13 114.6(3)
O19 Eu1 Tb1 O24 -87.3(7)
O15 Eu1 Tb1 O24 127.2(7)
O11 Eu1 Tb1 O24 -157.3(7)
N1 Eu1 Tb1 O24 0.1(7)
N6 Eu1 Tb1 O24 -90.9(11)
N8 Eu1 Tb1 O24 136.9(7)
N3 Eu1 Tb1 O24 69.4(7)
Tb2 Eu1 Tb1 O24 -125.0(6)
O19 Eu1 Tb1 O15 145.4(6)
O24 Eu1 Tb1 O15 -127.2(7)
O11 Eu1 Tb1 O15 75.4(5)
N1 Eu1 Tb1 O15 -127.1(6)
N6 Eu1 Tb1 O15 141.8(10)
N8 Eu1 Tb1 O15 9.7(6)
N3 Eu1 Tb1 O15 -57.8(6)
Tb2 Eu1 Tb1 O15 107.7(5)
O19 Eu1 Tb1 O17 -134.3(5)
O15 Eu1 Tb1 O17 80.2(5)
O24 Eu1 Tb1 O17 -47.0(7)
O11 Eu1 Tb1 O17 155.7(4)
N1 Eu1 Tb1 O17 -46.9(5)
N6 Eu1 Tb1 O17 -137.9(10)
N8 Eu1 Tb1 O17 89.9(5)
N3 Eu1 Tb1 O17 22.4(5)
Tb2 Eu1 Tb1 O17 -172.0(3)
O19 Eu1 Tb1 O1 79.9(4)
O15 Eu1 Tb1 O1 -65.6(5)
O24 Eu1 Tb1 O1 167.2(6)
O11 Eu1 Tb1 O1 9.9(3)
N1 Eu1 Tb1 O1 167.3(4)
N6 Eu1 Tb1 O1 76.2(9)
N8 Eu1 Tb1 O1 -55.9(4)
N3 Eu1 Tb1 O1 -123.4(4)
Tb2 Eu1 Tb1 O1 42.15(16)
O19 Eu1 Tb1 O3 -11.1(4)
O15 Eu1 Tb1 O3 -156.5(5)
O24 Eu1 Tb1 O3 76.3(6)
O11 Eu1 Tb1 O3 -81.0(3)
N1 Eu1 Tb1 O3 76.4(4)
N6 Eu1 Tb1 O3 -14.7(9)
N8 Eu1 Tb1 O3 -146.8(4)
N3 Eu1 Tb1 O3 145.7(4)
Tb2 Eu1 Tb1 O3 -48.76(16)
O19 Eu1 Tb1 O4 29.9(4)
O15 Eu1 Tb1 O4 -115.5(5)
O24 Eu1 Tb1 O4 117.3(6)
O11 Eu1 Tb1 O4 -40.1(4)
N1 Eu1 Tb1 O4 117.3(5)
N6 Eu1 Tb1 O4 26.3(9)
N8 Eu1 Tb1 O4 -105.8(5)
N3 Eu1 Tb1 O4 -173.3(4)
Tb2 Eu1 Tb1 O4 -7.8(3)
O19 Eu1 Tb1 Tb2 37.7(3)
O15 Eu1 Tb1 Tb2 -107.7(5)
O24 Eu1 Tb1 Tb2 125.0(6)
O11 Eu1 Tb1 Tb2 -32.3(3)
N1 Eu1 Tb1 Tb2 125.1(4)
N6 Eu1 Tb1 Tb2 34.1(9)
N8 Eu1 Tb1 Tb2 -98.0(4)
N3 Eu1 Tb1 Tb2 -165.6(3)
O19 Eu1 Tb1 Tb4 4.3(3)
O15 Eu1 Tb1 Tb4 -141.2(5)
O24 Eu1 Tb1 Tb4 91.6(6)
O11 Eu1 Tb1 Tb4 -65.7(3)
N1 Eu1 Tb1 Tb4 91.7(4)
N6 Eu1 Tb1 Tb4 0.6(9)
N8 Eu1 Tb1 Tb4 -131.5(4)
N3 Eu1 Tb1 Tb4 161.0(3)
Tb2 Eu1 Tb1 Tb4 -33.45(3)
O19 Eu1 Tb1 Tb3 68.6(3)
O15 Eu1 Tb1 Tb3 -76.9(5)
O24 Eu1 Tb1 Tb3 155.9(6)
O11 Eu1 Tb1 Tb3 -1.4(3)
N1 Eu1 Tb1 Tb3 156.0(4)
N6 Eu1 Tb1 Tb3 65.0(9)
N8 Eu1 Tb1 Tb3 -67.2(4)
N3 Eu1 Tb1 Tb3 -134.7(3)
Tb2 Eu1 Tb1 Tb3 30.87(3)
O9 Tb1 Tb2 O16 3.4(6)
O13 Tb1 Tb2 O16 144.2(6)
O24 Tb1 Tb2 O16 -77.3(6)
O15 Tb1 Tb2 O16 -143.9(5)
O17 Tb1 Tb2 O16 -91.6(7)
O1 Tb1 Tb2 O16 158.7(5)
O3 Tb1 Tb2 O16 -18.6(5)
O4 Tb1 Tb2 O16 68.3(5)
Eu1 Tb1 Tb2 O16 -107.2(4)
Tb4 Tb1 Tb2 O16 37.0(4)
Tb3 Tb1 Tb2 O16 105.6(4)
O9 Tb1 Tb2 O1 -155.4(5)
O13 Tb1 Tb2 O1 -14.5(4)
O24 Tb1 Tb2 O1 123.9(4)
O15 Tb1 Tb2 O1 57.3(4)
O17 Tb1 Tb2 O1 109.7(6)
O3 Tb1 Tb2 O1 -177.3(5)
O4 Tb1 Tb2 O1 -90.5(3)
Eu1 Tb1 Tb2 O1 94.1(3)
Tb4 Tb1 Tb2 O1 -121.7(3)
Tb3 Tb1 Tb2 O1 -53.1(3)
O9 Tb1 Tb2 O11 143.0(5)
O13 Tb1 Tb2 O11 -76.2(5)
O24 Tb1 Tb2 O11 62.3(5)
O15 Tb1 Tb2 O11 -4.3(4)
O17 Tb1 Tb2 O11 48.0(7)
O1 Tb1 Tb2 O11 -61.6(4)
O3 Tb1 Tb2 O11 121.1(4)
O4 Tb1 Tb2 O11 -152.1(3)
Eu1 Tb1 Tb2 O11 32.4(3)
Tb4 Tb1 Tb2 O11 176.6(3)
Tb3 Tb1 Tb2 O11 -114.7(3)
O9 Tb1 Tb2 O25 -137.2(6)
O13 Tb1 Tb2 O25 3.6(5)
O24 Tb1 Tb2 O25 142.1(5)
O15 Tb1 Tb2 O25 75.5(5)
O17 Tb1 Tb2 O25 127.8(7)
O1 Tb1 Tb2 O25 18.2(5)
O3 Tb1 Tb2 O25 -159.1(5)
O4 Tb1 Tb2 O25 -72.3(4)
Eu1 Tb1 Tb2 O25 112.2(4)
Tb4 Tb1 Tb2 O25 -103.6(4)
Tb3 Tb1 Tb2 O25 -34.9(4)
O9 Tb1 Tb2 O19 76.1(5)
O13 Tb1 Tb2 O19 -143.0(5)
O24 Tb1 Tb2 O19 -4.6(5)
O15 Tb1 Tb2 O19 -71.2(4)
O17 Tb1 Tb2 O19 -18.8(7)
O1 Tb1 Tb2 O19 -128.5(4)
O3 Tb1 Tb2 O19 54.2(4)
O4 Tb1 Tb2 O19 141.0(3)
Eu1 Tb1 Tb2 O19 -34.4(3)
Tb4 Tb1 Tb2 O19 109.8(3)
Tb3 Tb1 Tb2 O19 178.4(3)
O9 Tb1 Tb2 O10 132.0(8)
O13 Tb1 Tb2 O10 -87.2(8)
O24 Tb1 Tb2 O10 51.3(8)
O15 Tb1 Tb2 O10 -15.3(7)
O17 Tb1 Tb2 O10 37.0(9)
O1 Tb1 Tb2 O10 -72.6(7)
O3 Tb1 Tb2 O10 110.1(7)
O4 Tb1 Tb2 O10 -163.1(7)
Eu1 Tb1 Tb2 O10 21.4(7)
Tb4 Tb1 Tb2 O10 165.6(7)
Tb3 Tb1 Tb2 O10 -125.7(7)
O9 Tb1 Tb2 O3 21.9(4)
O13 Tb1 Tb2 O3 162.8(4)
O24 Tb1 Tb2 O3 -58.8(4)
O15 Tb1 Tb2 O3 -125.3(4)
O17 Tb1 Tb2 O3 -73.0(6)
O1 Tb1 Tb2 O3 177.3(5)
O4 Tb1 Tb2 O3 86.8(2)
Eu1 Tb1 Tb2 O3 -88.6(2)
Tb4 Tb1 Tb2 O3 55.6(2)
Tb3 Tb1 Tb2 O3 124.2(2)
O9 Tb1 Tb2 O2 -64.2(4)
O13 Tb1 Tb2 O2 76.7(4)
O24 Tb1 Tb2 O2 -144.9(4)
O15 Tb1 Tb2 O2 148.5(3)
O17 Tb1 Tb2 O2 -159.1(6)
O1 Tb1 Tb2 O2 91.2(3)
O3 Tb1 Tb2 O2 -86.1(3)
O4 Tb1 Tb2 O2 0.7(2)
Eu1 Tb1 Tb2 O2 -174.71(16)
Tb4 Tb1 Tb2 O2 -30.53(16)
Tb3 Tb1 Tb2 O2 38.10(16)
O9 Tb1 Tb2 Eu1 110.6(4)
O13 Tb1 Tb2 Eu1 -108.6(4)
O24 Tb1 Tb2 Eu1 29.8(3)
O15 Tb1 Tb2 Eu1 -36.7(3)
O17 Tb1 Tb2 Eu1 15.6(6)
O1 Tb1 Tb2 Eu1 -94.1(3)
O3 Tb1 Tb2 Eu1 88.6(2)
O4 Tb1 Tb2 Eu1 175.43(15)
Tb4 Tb1 Tb2 Eu1 144.18(4)
Tb3 Tb1 Tb2 Eu1 -147.19(4)
O9 Tb1 Tb2 Tb3 -102.3(4)
O13 Tb1 Tb2 Tb3 38.6(4)
O24 Tb1 Tb2 Tb3 177.0(4)
O15 Tb1 Tb2 Tb3 110.5(3)
O17 Tb1 Tb2 Tb3 162.8(6)
O1 Tb1 Tb2 Tb3 53.1(3)
O3 Tb1 Tb2 Tb3 -124.2(2)
O4 Tb1 Tb2 Tb3 -37.38(15)
Eu1 Tb1 Tb2 Tb3 147.19(4)
Tb4 Tb1 Tb2 Tb3 -68.63(3)
O9 Tb1 Tb2 Tb4 -33.6(4)
O13 Tb1 Tb2 Tb4 107.2(4)
O24 Tb1 Tb2 Tb4 -114.3(4)
O15 Tb1 Tb2 Tb4 179.1(3)
O17 Tb1 Tb2 Tb4 -128.6(6)
O1 Tb1 Tb2 Tb4 121.7(3)
O3 Tb1 Tb2 Tb4 -55.6(2)
O4 Tb1 Tb2 Tb4 31.25(15)
Eu1 Tb1 Tb2 Tb4 -144.18(4)
Tb3 Tb1 Tb2 Tb4 68.63(3)
O19 Eu1 Tb2 O16 2.7(6)
O15 Eu1 Tb2 O16 154.6(5)
O24 Eu1 Tb2 O16 84.9(5)
O11 Eu1 Tb2 O16 -124.2(6)
N1 Eu1 Tb2 O16 20.1(6)
N6 Eu1 Tb2 O16 -52.0(5)
N8 Eu1 Tb2 O16 -123.7(5)
N3 Eu1 Tb2 O16 147.6(8)
Tb1 Eu1 Tb2 O16 115.0(4)
O19 Eu1 Tb2 O1 -159.0(5)
O15 Eu1 Tb2 O1 -7.2(4)
O24 Eu1 Tb2 O1 -76.9(4)
O11 Eu1 Tb2 O1 74.0(5)
N1 Eu1 Tb2 O1 -141.7(5)
N6 Eu1 Tb2 O1 146.2(4)
N8 Eu1 Tb2 O1 74.6(4)
N3 Eu1 Tb2 O1 -14.2(7)
Tb1 Eu1 Tb2 O1 -46.79(19)
O19 Eu1 Tb2 O11 127.0(7)
O15 Eu1 Tb2 O11 -81.2(6)
O24 Eu1 Tb2 O11 -150.9(6)
N1 Eu1 Tb2 O11 144.3(7)
N6 Eu1 Tb2 O11 72.2(6)
N8 Eu1 Tb2 O11 0.6(6)
N3 Eu1 Tb2 O11 -88.2(8)
Tb1 Eu1 Tb2 O11 -120.8(5)
O19 Eu1 Tb2 O25 140.8(7)
O15 Eu1 Tb2 O25 -67.4(5)
O24 Eu1 Tb2 O25 -137.1(6)
O11 Eu1 Tb2 O25 13.8(6)
N1 Eu1 Tb2 O25 158.1(6)
N6 Eu1 Tb2 O25 86.1(6)
N8 Eu1 Tb2 O25 14.4(6)
N3 Eu1 Tb2 O25 -74.4(8)
Tb1 Eu1 Tb2 O25 -107.0(4)
O15 Eu1 Tb2 O19 151.9(6)
O24 Eu1 Tb2 O19 82.1(6)
O11 Eu1 Tb2 O19 -127.0(7)
N1 Eu1 Tb2 O19 17.4(7)
N6 Eu1 Tb2 O19 -54.7(6)
N8 Eu1 Tb2 O19 -126.4(6)
N3 Eu1 Tb2 O19 144.8(9)
Tb1 Eu1 Tb2 O19 112.3(5)
O19 Eu1 Tb2 O10 79.0(6)
O15 Eu1 Tb2 O10 -129.2(5)
O24 Eu1 Tb2 O10 161.1(5)
O11 Eu1 Tb2 O10 -48.0(6)
N1 Eu1 Tb2 O10 96.3(6)
N6 Eu1 Tb2 O10 24.3(5)
N8 Eu1 Tb2 O10 -47.4(5)
N3 Eu1 Tb2 O10 -136.2(8)
Tb1 Eu1 Tb2 O10 -168.8(4)
O19 Eu1 Tb2 O3 -58.9(5)
O15 Eu1 Tb2 O3 93.0(3)
O24 Eu1 Tb2 O3 23.2(4)
O11 Eu1 Tb2 O3 174.1(5)
N1 Eu1 Tb2 O3 -41.5(5)
N6 Eu1 Tb2 O3 -113.6(4)
N8 Eu1 Tb2 O3 174.7(4)
N3 Eu1 Tb2 O3 85.9(7)
Tb1 Eu1 Tb2 O3 53.36(16)
O19 Eu1 Tb2 O2 -100.6(6)
O15 Eu1 Tb2 O2 51.3(5)
O24 Eu1 Tb2 O2 -18.4(5)
O11 Eu1 Tb2 O2 132.5(6)
N1 Eu1 Tb2 O2 -83.2(6)
N6 Eu1 Tb2 O2 -155.3(5)
N8 Eu1 Tb2 O2 133.0(5)
N3 Eu1 Tb2 O2 44.3(8)
Tb1 Eu1 Tb2 O2 11.7(3)
O19 Eu1 Tb2 Tb1 -112.3(5)
O15 Eu1 Tb2 Tb1 39.6(3)
O24 Eu1 Tb2 Tb1 -30.1(4)
O11 Eu1 Tb2 Tb1 120.8(5)
N1 Eu1 Tb2 Tb1 -94.9(5)
N6 Eu1 Tb2 Tb1 -167.0(4)
N8 Eu1 Tb2 Tb1 121.4(4)
N3 Eu1 Tb2 Tb1 32.6(7)
O19 Eu1 Tb2 Tb3 -143.2(5)
O15 Eu1 Tb2 Tb3 8.6(3)
O24 Eu1 Tb2 Tb3 -61.1(4)
O11 Eu1 Tb2 Tb3 89.8(5)
N1 Eu1 Tb2 Tb3 -125.9(5)
N6 Eu1 Tb2 Tb3 162.0(4)
N8 Eu1 Tb2 Tb3 90.4(4)
N3 Eu1 Tb2 Tb3 1.6(7)
Tb1 Eu1 Tb2 Tb3 -30.99(3)
O19 Eu1 Tb2 Tb4 -79.1(5)
O15 Eu1 Tb2 Tb4 72.8(3)
O24 Eu1 Tb2 Tb4 3.1(4)
O11 Eu1 Tb2 Tb4 154.0(5)
N1 Eu1 Tb2 Tb4 -61.7(5)
N6 Eu1 Tb2 Tb4 -133.8(4)
N8 Eu1 Tb2 Tb4 154.5(4)
N3 Eu1 Tb2 Tb4 65.8(7)
Tb1 Eu1 Tb2 Tb4 33.19(3)
O5 Eu2 Tb3 O18 -5.2(6)
O6 Eu2 Tb3 O18 -153.5(4)
O14 Eu2 Tb3 O18 -85.6(5)
O27 Eu2 Tb3 O18 121.2(6)
N7 Eu2 Tb3 O18 -19.8(6)
N4 Eu2 Tb3 O18 -151.3(8)
N2 Eu2 Tb3 O18 119.2(6)
N5 Eu2 Tb3 O18 50.6(5)
Tb4 Eu2 Tb3 O18 -115.9(3)
O5 Eu2 Tb3 O27 -126.4(7)
O6 Eu2 Tb3 O27 85.2(6)
O14 Eu2 Tb3 O27 153.1(6)
N7 Eu2 Tb3 O27 -141.0(7)
N4 Eu2 Tb3 O27 87.5(9)
N2 Eu2 Tb3 O27 -2.0(7)
N5 Eu2 Tb3 O27 -70.6(6)
Tb4 Eu2 Tb3 O27 122.9(5)
O5 Eu2 Tb3 O21 -141.4(6)
O6 Eu2 Tb3 O21 70.3(5)
O14 Eu2 Tb3 O21 138.2(5)
O27 Eu2 Tb3 O21 -14.9(6)
N7 Eu2 Tb3 O21 -155.9(6)
N4 Eu2 Tb3 O21 72.6(9)
N2 Eu2 Tb3 O21 -16.9(6)
N5 Eu2 Tb3 O21 -85.5(5)
Tb4 Eu2 Tb3 O21 108.0(4)
O6 Eu2 Tb3 O5 -148.3(6)
O14 Eu2 Tb3 O5 -80.4(6)
O27 Eu2 Tb3 O5 126.4(7)
N7 Eu2 Tb3 O5 -14.6(7)
N4 Eu2 Tb3 O5 -146.1(9)
N2 Eu2 Tb3 O5 124.4(7)
N5 Eu2 Tb3 O5 55.8(6)
Tb4 Eu2 Tb3 O5 -110.7(5)
O5 Eu2 Tb3 O12 -79.7(6)
O6 Eu2 Tb3 O12 132.0(4)
O14 Eu2 Tb3 O12 -160.1(5)
O27 Eu2 Tb3 O12 46.7(6)
N7 Eu2 Tb3 O12 -94.3(6)
N4 Eu2 Tb3 O12 134.2(8)
N2 Eu2 Tb3 O12 44.7(6)
N5 Eu2 Tb3 O12 -23.9(5)
Tb4 Eu2 Tb3 O12 169.6(3)
O5 Eu2 Tb3 O4 152.7(5)
O6 Eu2 Tb3 O4 4.4(3)
O14 Eu2 Tb3 O4 72.3(4)
O27 Eu2 Tb3 O4 -80.8(5)
N7 Eu2 Tb3 O4 138.2(5)
N4 Eu2 Tb3 O4 6.7(8)
N2 Eu2 Tb3 O4 -82.9(5)
N5 Eu2 Tb3 O4 -151.5(4)
Tb4 Eu2 Tb3 O4 42.02(16)
O5 Eu2 Tb3 O1 101.8(5)
O6 Eu2 Tb3 O1 -46.5(4)
O14 Eu2 Tb3 O1 21.4(4)
O27 Eu2 Tb3 O1 -131.8(6)
N7 Eu2 Tb3 O1 87.2(6)
N4 Eu2 Tb3 O1 -44.3(8)
N2 Eu2 Tb3 O1 -133.8(6)
N5 Eu2 Tb3 O1 157.6(4)
Tb4 Eu2 Tb3 O1 -8.9(2)
O5 Eu2 Tb3 O2 61.6(5)
O6 Eu2 Tb3 O2 -86.7(3)
O14 Eu2 Tb3 O2 -18.8(4)
O27 Eu2 Tb3 O2 -172.0(5)
N7 Eu2 Tb3 O2 47.0(5)
N4 Eu2 Tb3 O2 -84.5(8)
N2 Eu2 Tb3 O2 -174.0(5)
N5 Eu2 Tb3 O2 117.4(4)
Tb4 Eu2 Tb3 O2 -49.11(16)
O5 Eu2 Tb3 Tb4 110.7(5)
O6 Eu2 Tb3 Tb4 -37.6(3)
O14 Eu2 Tb3 Tb4 30.3(3)
O27 Eu2 Tb3 Tb4 -122.9(5)
N7 Eu2 Tb3 Tb4 96.1(5)
N4 Eu2 Tb3 Tb4 -35.4(8)
N2 Eu2 Tb3 Tb4 -124.9(5)
N5 Eu2 Tb3 Tb4 166.5(3)
O5 Eu2 Tb3 Tb2 77.1(5)
O6 Eu2 Tb3 Tb2 -71.2(3)
O14 Eu2 Tb3 Tb2 -3.3(3)
O27 Eu2 Tb3 Tb2 -156.4(5)
N7 Eu2 Tb3 Tb2 62.6(5)
N4 Eu2 Tb3 Tb2 -68.9(8)
N2 Eu2 Tb3 Tb2 -158.4(5)
N5 Eu2 Tb3 Tb2 133.0(3)
Tb4 Eu2 Tb3 Tb2 -33.54(3)
O5 Eu2 Tb3 Tb1 141.1(5)
O6 Eu2 Tb3 Tb1 -7.3(3)
O14 Eu2 Tb3 Tb1 60.6(3)
O27 Eu2 Tb3 Tb1 -92.5(5)
N7 Eu2 Tb3 Tb1 126.5(5)
N4 Eu2 Tb3 Tb1 -5.0(8)
N2 Eu2 Tb3 Tb1 -94.5(5)
N5 Eu2 Tb3 Tb1 -163.1(3)
Tb4 Eu2 Tb3 Tb1 30.37(3)
O16 Tb2 Tb3 O18 104.2(5)
O1 Tb2 Tb3 O18 -87.6(4)
O11 Tb2 Tb3 O18 -68.6(5)
O25 Tb2 Tb3 O18 6.5(5)
O19 Tb2 Tb3 O18 -142.6(6)
O10 Tb2 Tb3 O18 3.4(6)
O3 Tb2 Tb3 O18 -178.9(4)
O2 Tb2 Tb3 O18 94.9(4)
Tb1 Tb2 Tb3 O18 -140.2(3)
Eu1 Tb2 Tb3 O18 -109.3(3)
Tb4 Tb2 Tb3 O18 148.6(3)
O16 Tb2 Tb3 O27 -36.8(7)
O1 Tb2 Tb3 O27 131.4(6)
O11 Tb2 Tb3 O27 150.4(6)
O25 Tb2 Tb3 O27 -134.5(6)
O19 Tb2 Tb3 O27 76.4(7)
O10 Tb2 Tb3 O27 -137.6(7)
O3 Tb2 Tb3 O27 40.1(5)
O2 Tb2 Tb3 O27 -46.1(6)
Tb1 Tb2 Tb3 O27 78.8(5)
Eu1 Tb2 Tb3 O27 109.7(5)
Tb4 Tb2 Tb3 O27 7.7(5)
O16 Tb2 Tb3 O21 -155.5(5)
O1 Tb2 Tb3 O21 12.7(4)
O11 Tb2 Tb3 O21 31.7(5)
O25 Tb2 Tb3 O21 106.8(5)
O19 Tb2 Tb3 O21 -42.3(6)
O10 Tb2 Tb3 O21 103.7(6)
O3 Tb2 Tb3 O21 -78.6(4)
O2 Tb2 Tb3 O21 -164.8(4)
Tb1 Tb2 Tb3 O21 -39.9(3)
Eu1 Tb2 Tb3 O21 -9.0(3)
Tb4 Tb2 Tb3 O21 -111.0(3)
O16 Tb2 Tb3 O5 26.2(5)
O1 Tb2 Tb3 O5 -165.6(4)
O11 Tb2 Tb3 O5 -146.6(4)
O25 Tb2 Tb3 O5 -71.6(5)
O19 Tb2 Tb3 O5 139.3(6)
O10 Tb2 Tb3 O5 -74.7(6)
O3 Tb2 Tb3 O5 103.1(3)
O2 Tb2 Tb3 O5 16.9(4)
Tb1 Tb2 Tb3 O5 141.8(3)
Eu1 Tb2 Tb3 O5 172.6(3)
Tb4 Tb2 Tb3 O5 70.6(3)
O16 Tb2 Tb3 O12 121.2(7)
O1 Tb2 Tb3 O12 -70.6(7)
O11 Tb2 Tb3 O12 -51.6(7)
O25 Tb2 Tb3 O12 23.5(7)
O19 Tb2 Tb3 O12 -125.6(8)
O10 Tb2 Tb3 O12 20.4(8)
O3 Tb2 Tb3 O12 -161.9(6)
O2 Tb2 Tb3 O12 111.9(7)
Tb1 Tb2 Tb3 O12 -123.2(6)
Eu1 Tb2 Tb3 O12 -92.3(6)
Tb4 Tb2 Tb3 O12 165.6(6)
O16 Tb2 Tb3 O4 -73.5(4)
O1 Tb2 Tb3 O4 94.7(3)
O11 Tb2 Tb3 O4 113.7(4)
O25 Tb2 Tb3 O4 -171.2(4)
O19 Tb2 Tb3 O4 39.7(5)
O10 Tb2 Tb3 O4 -174.3(5)
O3 Tb2 Tb3 O4 3.5(2)
O2 Tb2 Tb3 O4 -82.8(2)
Tb1 Tb2 Tb3 O4 42.14(15)
Eu1 Tb2 Tb3 O4 73.02(16)
Tb4 Tb2 Tb3 O4 -29.01(15)
O16 Tb2 Tb3 O1 -168.2(5)
O11 Tb2 Tb3 O1 19.0(4)
O25 Tb2 Tb3 O1 94.1(5)
O19 Tb2 Tb3 O1 -55.0(5)
O10 Tb2 Tb3 O1 91.0(5)
O3 Tb2 Tb3 O1 -91.3(3)
O2 Tb2 Tb3 O1 -177.5(5)
Tb1 Tb2 Tb3 O1 -52.6(3)
Eu1 Tb2 Tb3 O1 -21.7(3)
Tb4 Tb2 Tb3 O1 -123.7(3)
O16 Tb2 Tb3 O2 9.3(4)
O1 Tb2 Tb3 O2 177.5(5)
O11 Tb2 Tb3 O2 -163.5(4)
O25 Tb2 Tb3 O2 -88.4(4)
O19 Tb2 Tb3 O2 122.5(5)
O10 Tb2 Tb3 O2 -91.5(5)
O3 Tb2 Tb3 O2 86.2(3)
Tb1 Tb2 Tb3 O2 124.9(2)
Eu1 Tb2 Tb3 O2 155.8(2)
Tb4 Tb2 Tb3 O2 53.8(2)
O16 Tb2 Tb3 Eu2 -11.0(4)
O1 Tb2 Tb3 Eu2 157.2(3)
O11 Tb2 Tb3 Eu2 176.2(3)
O25 Tb2 Tb3 Eu2 -108.7(4)
O19 Tb2 Tb3 Eu2 102.2(5)
O10 Tb2 Tb3 Eu2 -111.8(5)
O3 Tb2 Tb3 Eu2 65.92(15)
O2 Tb2 Tb3 Eu2 -20.3(2)
Tb1 Tb2 Tb3 Eu2 104.61(4)
Eu1 Tb2 Tb3 Eu2 135.49(4)
Tb4 Tb2 Tb3 Eu2 33.47(3)
O16 Tb2 Tb3 Tb4 -44.4(4)
O1 Tb2 Tb3 Tb4 123.7(3)
O11 Tb2 Tb3 Tb4 142.8(3)
O25 Tb2 Tb3 Tb4 -142.2(4)
O19 Tb2 Tb3 Tb4 68.7(5)
O10 Tb2 Tb3 Tb4 -145.3(5)
O3 Tb2 Tb3 Tb4 32.45(15)
O2 Tb2 Tb3 Tb4 -53.8(2)
Tb1 Tb2 Tb3 Tb4 71.14(3)
Eu1 Tb2 Tb3 Tb4 102.02(4)
O16 Tb2 Tb3 Tb1 -115.6(4)
O1 Tb2 Tb3 Tb1 52.6(3)
O11 Tb2 Tb3 Tb1 71.6(3)
O25 Tb2 Tb3 Tb1 146.7(4)
O19 Tb2 Tb3 Tb1 -2.4(5)
O10 Tb2 Tb3 Tb1 143.6(5)
O3 Tb2 Tb3 Tb1 -38.69(15)
O2 Tb2 Tb3 Tb1 -124.9(2)
Eu1 Tb2 Tb3 Tb1 30.88(3)
Tb4 Tb2 Tb3 Tb1 -71.14(3)
O9 Tb1 Tb3 O18 157.0(5)
O13 Tb1 Tb3 O18 -103.4(5)
O24 Tb1 Tb3 O18 39.0(7)
O15 Tb1 Tb3 O18 -23.6(4)
O17 Tb1 Tb3 O18 -119.1(7)
O1 Tb1 Tb3 O18 -1.5(4)
O3 Tb1 Tb3 O18 79.4(4)
O4 Tb1 Tb3 O18 160.7(4)
Tb2 Tb1 Tb3 O18 44.2(3)
Eu1 Tb1 Tb3 O18 13.6(3)
Tb4 Tb1 Tb3 O18 116.0(3)
O9 Tb1 Tb3 O27 -30.7(5)
O13 Tb1 Tb3 O27 69.0(4)
O24 Tb1 Tb3 O27 -148.6(7)
O15 Tb1 Tb3 O27 148.7(4)
O17 Tb1 Tb3 O27 53.2(6)
O1 Tb1 Tb3 O27 170.8(4)
O3 Tb1 Tb3 O27 -108.3(3)
O4 Tb1 Tb3 O27 -26.9(4)
Tb2 Tb1 Tb3 O27 -143.5(3)
Eu1 Tb1 Tb3 O27 -174.1(3)
Tb4 Tb1 Tb3 O27 -71.6(3)
O9 Tb1 Tb3 O21 -106.2(5)
O13 Tb1 Tb3 O21 -6.5(4)
O24 Tb1 Tb3 O21 135.9(7)
O15 Tb1 Tb3 O21 73.2(4)
O17 Tb1 Tb3 O21 -22.3(6)
O1 Tb1 Tb3 O21 95.3(4)
O3 Tb1 Tb3 O21 176.3(4)
O4 Tb1 Tb3 O21 -102.4(4)
Tb2 Tb1 Tb3 O21 141.0(3)
Eu1 Tb1 Tb3 O21 110.4(3)
Tb4 Tb1 Tb3 O21 -147.1(3)
O9 Tb1 Tb3 O5 45.9(6)
O13 Tb1 Tb3 O5 145.5(5)
O24 Tb1 Tb3 O5 -72.1(7)
O15 Tb1 Tb3 O5 -134.7(5)
O17 Tb1 Tb3 O5 129.8(7)
O1 Tb1 Tb3 O5 -112.6(5)
O3 Tb1 Tb3 O5 -31.7(4)
O4 Tb1 Tb3 O5 49.7(5)
Tb2 Tb1 Tb3 O5 -66.9(4)
Eu1 Tb1 Tb3 O5 -97.5(4)
Tb4 Tb1 Tb3 O5 4.9(4)
O9 Tb1 Tb3 O12 -105.0(6)
O13 Tb1 Tb3 O12 -5.4(5)
O24 Tb1 Tb3 O12 137.0(8)
O15 Tb1 Tb3 O12 74.4(5)
O17 Tb1 Tb3 O12 -21.1(7)
O1 Tb1 Tb3 O12 96.5(5)
O3 Tb1 Tb3 O12 177.4(5)
O4 Tb1 Tb3 O12 -101.3(5)
Tb2 Tb1 Tb3 O12 142.2(4)
Eu1 Tb1 Tb3 O12 111.6(4)
Tb4 Tb1 Tb3 O12 -146.0(4)
O9 Tb1 Tb3 O4 -3.8(4)
O13 Tb1 Tb3 O4 95.9(4)
O24 Tb1 Tb3 O4 -121.7(6)
O15 Tb1 Tb3 O4 175.6(3)
O17 Tb1 Tb3 O4 80.2(6)
O1 Tb1 Tb3 O4 -162.3(4)
O3 Tb1 Tb3 O4 -81.3(2)
Tb2 Tb1 Tb3 O4 -116.58(19)
Eu1 Tb1 Tb3 O4 -147.19(19)
Tb4 Tb1 Tb3 O4 -44.72(19)
O9 Tb1 Tb3 O1 158.5(4)
O13 Tb1 Tb3 O1 -101.8(4)
O24 Tb1 Tb3 O1 40.5(6)
O15 Tb1 Tb3 O1 -22.1(3)
O17 Tb1 Tb3 O1 -117.6(6)
O3 Tb1 Tb3 O1 80.9(2)
O4 Tb1 Tb3 O1 162.3(4)
Tb2 Tb1 Tb3 O1 45.7(2)
Eu1 Tb1 Tb3 O1 15.1(2)
Tb4 Tb1 Tb3 O1 117.5(2)
O9 Tb1 Tb3 O2 76.7(4)
O13 Tb1 Tb3 O2 176.3(3)
O24 Tb1 Tb3 O2 -41.3(6)
O15 Tb1 Tb3 O2 -103.9(3)
O17 Tb1 Tb3 O2 160.6(6)
O1 Tb1 Tb3 O2 -81.8(2)
O3 Tb1 Tb3 O2 -0.9(2)
O4 Tb1 Tb3 O2 80.4(2)
Tb2 Tb1 Tb3 O2 -36.14(14)
Eu1 Tb1 Tb3 O2 -66.75(15)
Tb4 Tb1 Tb3 O2 35.72(14)
O9 Tb1 Tb3 Eu2 10.5(4)
O13 Tb1 Tb3 Eu2 110.2(3)
O24 Tb1 Tb3 Eu2 -107.4(6)
O15 Tb1 Tb3 Eu2 -170.1(3)
O17 Tb1 Tb3 Eu2 94.4(6)
O1 Tb1 Tb3 Eu2 -148.0(2)
O3 Tb1 Tb3 Eu2 -67.05(15)
O4 Tb1 Tb3 Eu2 14.28(19)
Tb2 Tb1 Tb3 Eu2 -102.30(4)
Eu1 Tb1 Tb3 Eu2 -132.91(4)
Tb4 Tb1 Tb3 Eu2 -30.44(3)
O9 Tb1 Tb3 Tb4 41.0(4)
O13 Tb1 Tb3 Tb4 140.6(3)
O24 Tb1 Tb3 Tb4 -77.0(6)
O15 Tb1 Tb3 Tb4 -139.6(3)
O17 Tb1 Tb3 Tb4 124.9(6)
O1 Tb1 Tb3 Tb4 -117.5(2)
O3 Tb1 Tb3 Tb4 -36.61(15)
O4 Tb1 Tb3 Tb4 44.72(19)
Tb2 Tb1 Tb3 Tb4 -71.86(3)
Eu1 Tb1 Tb3 Tb4 -102.47(4)
O9 Tb1 Tb3 Tb2 112.8(4)
O13 Tb1 Tb3 Tb2 -147.5(3)
O24 Tb1 Tb3 Tb2 -5.1(6)
O15 Tb1 Tb3 Tb2 -67.8(3)
O17 Tb1 Tb3 Tb2 -163.3(6)
O1 Tb1 Tb3 Tb2 -45.7(2)
O3 Tb1 Tb3 Tb2 35.25(15)
O4 Tb1 Tb3 Tb2 116.58(19)
Eu1 Tb1 Tb3 Tb2 -30.62(3)
Tb4 Tb1 Tb3 Tb2 71.86(3)
O18 Tb3 Tb4 O4 -165.1(5)
O27 Tb3 Tb4 O4 56.6(4)
O21 Tb3 Tb4 O4 -24.2(4)
O5 Tb3 Tb4 O4 123.9(4)
O12 Tb3 Tb4 O4 67.3(7)
O1 Tb3 Tb4 O4 -96.8(3)
O2 Tb3 Tb4 O4 176.7(5)
Eu2 Tb3 Tb4 O4 88.3(3)
Tb2 Tb3 Tb4 O4 -127.8(3)
Tb1 Tb3 Tb4 O4 -59.4(3)
O18 Tb3 Tb4 O20 -147.5(6)
O27 Tb3 Tb4 O20 74.3(5)
O21 Tb3 Tb4 O20 -6.5(5)
O5 Tb3 Tb4 O20 141.6(5)
O12 Tb3 Tb4 O20 85.0(8)
O4 Tb3 Tb4 O20 17.7(5)
O1 Tb3 Tb4 O20 -79.2(4)
O2 Tb3 Tb4 O20 -165.7(5)
Eu2 Tb3 Tb4 O20 105.9(4)
Tb2 Tb3 Tb4 O20 -110.1(4)
Tb1 Tb3 Tb4 O20 -41.7(4)
O18 Tb3 Tb4 O14 76.2(5)
O27 Tb3 Tb4 O14 -62.0(4)
O21 Tb3 Tb4 O14 -142.9(5)
O5 Tb3 Tb4 O14 5.3(4)
O12 Tb3 Tb4 O14 -51.3(7)
O4 Tb3 Tb4 O14 -118.7(4)
O1 Tb3 Tb4 O14 144.5(3)
O2 Tb3 Tb4 O14 58.0(4)
Eu2 Tb3 Tb4 O14 -30.4(3)
Tb2 Tb3 Tb4 O14 113.6(3)
Tb1 Tb3 Tb4 O14 -178.1(3)
O18 Tb3 Tb4 O28 -0.6(5)
O27 Tb3 Tb4 O28 -138.8(4)
O21 Tb3 Tb4 O28 140.3(4)
O5 Tb3 Tb4 O28 -71.5(3)
O12 Tb3 Tb4 O28 -128.1(7)
O4 Tb3 Tb4 O28 164.5(5)
O1 Tb3 Tb4 O28 67.7(2)
O2 Tb3 Tb4 O28 -18.79(7)
Eu2 Tb3 Tb4 O28 -107.2(2)
Tb2 Tb3 Tb4 O28 36.8(2)
Tb1 Tb3 Tb4 O28 105.1(2)
O18 Tb3 Tb4 O6 142.5(5)
O27 Tb3 Tb4 O6 4.3(4)
O21 Tb3 Tb4 O6 -76.6(5)
O5 Tb3 Tb4 O6 71.6(4)
O12 Tb3 Tb4 O6 15.0(7)
O4 Tb3 Tb4 O6 -52.4(4)
O1 Tb3 Tb4 O6 -149.2(3)
O2 Tb3 Tb4 O6 124.3(3)
Eu2 Tb3 Tb4 O6 35.9(3)
Tb2 Tb3 Tb4 O6 179.9(3)
Tb1 Tb3 Tb4 O6 -111.8(3)
O18 Tb3 Tb4 O23 88.9(7)
O27 Tb3 Tb4 O23 -49.3(7)
O21 Tb3 Tb4 O23 -130.1(7)
O5 Tb3 Tb4 O23 18.0(6)
O12 Tb3 Tb4 O23 -38.6(9)
O4 Tb3 Tb4 O23 -105.9(6)
O1 Tb3 Tb4 O23 157.2(6)
O2 Tb3 Tb4 O23 70.8(6)
Eu2 Tb3 Tb4 O23 -17.7(6)
Tb2 Tb3 Tb4 O23 126.3(6)
Tb1 Tb3 Tb4 O23 -165.3(6)
O18 Tb3 Tb4 O2 18.2(5)
O27 Tb3 Tb4 O2 -120.0(4)
O21 Tb3 Tb4 O2 159.1(4)
O5 Tb3 Tb4 O2 -52.7(3)
O12 Tb3 Tb4 O2 -109.4(7)
O4 Tb3 Tb4 O2 -176.7(5)
O1 Tb3 Tb4 O2 86.5(2)
Eu2 Tb3 Tb4 O2 -88.4(2)
Tb2 Tb3 Tb4 O2 55.6(2)
Tb1 Tb3 Tb4 O2 123.9(2)
O18 Tb3 Tb4 O3 -68.0(4)
O27 Tb3 Tb4 O3 153.8(3)
O21 Tb3 Tb4 O3 73.0(4)
O5 Tb3 Tb4 O3 -138.9(3)
O12 Tb3 Tb4 O3 164.5(7)
O4 Tb3 Tb4 O3 97.2(3)
O1 Tb3 Tb4 O3 0.3(2)
O2 Tb3 Tb4 O3 -86.1(2)
Eu2 Tb3 Tb4 O3 -174.57(14)
Tb2 Tb3 Tb4 O3 -30.59(14)
Tb1 Tb3 Tb4 O3 37.77(13)
O18 Tb3 Tb4 Eu2 106.6(4)
O27 Tb3 Tb4 Eu2 -31.6(3)
O21 Tb3 Tb4 Eu2 -112.5(4)
O5 Tb3 Tb4 Eu2 35.7(3)
O12 Tb3 Tb4 Eu2 -20.9(6)
O4 Tb3 Tb4 Eu2 -88.3(3)
O1 Tb3 Tb4 Eu2 174.89(14)
O2 Tb3 Tb4 Eu2 88.4(2)
Tb2 Tb3 Tb4 Eu2 143.98(3)
Tb1 Tb3 Tb4 Eu2 -147.66(3)
O18 Tb3 Tb4 Tb1 -105.7(4)
O27 Tb3 Tb4 Tb1 116.0(3)
O21 Tb3 Tb4 Tb1 35.2(4)
O5 Tb3 Tb4 Tb1 -176.7(3)
O12 Tb3 Tb4 Tb1 126.7(6)
O4 Tb3 Tb4 Tb1 59.4(3)
O1 Tb3 Tb4 Tb1 -37.45(14)
O2 Tb3 Tb4 Tb1 -123.9(2)
Eu2 Tb3 Tb4 Tb1 147.66(3)
Tb2 Tb3 Tb4 Tb1 -68.36(3)
O18 Tb3 Tb4 Tb2 -37.4(4)
O27 Tb3 Tb4 Tb2 -175.6(3)
O21 Tb3 Tb4 Tb2 103.5(4)
O5 Tb3 Tb4 Tb2 -108.3(3)
O12 Tb3 Tb4 Tb2 -164.9(6)
O4 Tb3 Tb4 Tb2 127.8(3)
O1 Tb3 Tb4 Tb2 30.91(14)
O2 Tb3 Tb4 Tb2 -55.6(2)
Eu2 Tb3 Tb4 Tb2 -143.98(3)
Tb1 Tb3 Tb4 Tb2 68.36(3)
O5 Eu2 Tb4 O4 -86.3(4)
O6 Eu2 Tb4 O4 63.4(5)
O14 Eu2 Tb4 O4 -171.9(6)
O27 Eu2 Tb4 O4 -16.5(3)
N7 Eu2 Tb4 O4 -171.0(4)
N4 Eu2 Tb4 O4 118.7(4)
N2 Eu2 Tb4 O4 48.0(6)
N5 Eu2 Tb4 O4 -80.0(8)
Tb3 Eu2 Tb4 O4 -47.38(19)
O5 Eu2 Tb4 O20 -153.8(5)
O6 Eu2 Tb4 O20 -4.2(6)
O14 Eu2 Tb4 O20 120.5(7)
O27 Eu2 Tb4 O20 -84.0(5)
N7 Eu2 Tb4 O20 121.5(5)
N4 Eu2 Tb4 O20 51.2(5)
N2 Eu2 Tb4 O20 -19.5(7)
N5 Eu2 Tb4 O20 -147.6(9)
Tb3 Eu2 Tb4 O20 -114.9(4)
O5 Eu2 Tb4 O14 85.6(6)
O6 Eu2 Tb4 O14 -124.7(7)
O27 Eu2 Tb4 O14 155.5(6)
N7 Eu2 Tb4 O14 0.9(7)
N4 Eu2 Tb4 O14 -69.3(6)
N2 Eu2 Tb4 O14 -140.0(8)
N5 Eu2 Tb4 O14 91.9(10)
Tb3 Eu2 Tb4 O14 124.6(5)
O5 Eu2 Tb4 O28 70.4(4)
O6 Eu2 Tb4 O28 -139.9(5)
O14 Eu2 Tb4 O28 -15.2(6)
O27 Eu2 Tb4 O28 140.3(4)
N7 Eu2 Tb4 O28 -14.3(4)
N4 Eu2 Tb4 O28 -84.5(4)
N2 Eu2 Tb4 O28 -155.2(6)
N5 Eu2 Tb4 O28 76.7(8)
Tb3 Eu2 Tb4 O28 109.4(2)
O5 Eu2 Tb4 O6 -149.7(5)
O14 Eu2 Tb4 O6 124.7(7)
O27 Eu2 Tb4 O6 -79.8(5)
N7 Eu2 Tb4 O6 125.6(6)
N4 Eu2 Tb4 O6 55.3(6)
N2 Eu2 Tb4 O6 -15.3(8)
N5 Eu2 Tb4 O6 -143.4(9)
Tb3 Eu2 Tb4 O6 -110.8(4)
O5 Eu2 Tb4 O23 131.8(4)
O6 Eu2 Tb4 O23 -78.5(5)
O14 Eu2 Tb4 O23 46.2(6)
O27 Eu2 Tb4 O23 -158.3(4)
N7 Eu2 Tb4 O23 47.1(5)
N4 Eu2 Tb4 O23 -23.1(4)
N2 Eu2 Tb4 O23 -93.8(7)
N5 Eu2 Tb4 O23 138.1(8)
Tb3 Eu2 Tb4 O23 170.8(3)
O5 Eu2 Tb4 O2 15.6(4)
O6 Eu2 Tb4 O2 165.2(5)
O14 Eu2 Tb4 O2 -70.1(6)
O27 Eu2 Tb4 O2 85.4(3)
N7 Eu2 Tb4 O2 -69.1(4)
N4 Eu2 Tb4 O2 -139.4(4)
N2 Eu2 Tb4 O2 149.9(6)
N5 Eu2 Tb4 O2 21.8(8)
Tb3 Eu2 Tb4 O2 54.48(16)
O5 Eu2 Tb4 O3 -27.6(4)
O6 Eu2 Tb4 O3 122.1(5)
O14 Eu2 Tb4 O3 -113.2(6)
O27 Eu2 Tb4 O3 42.2(4)
N7 Eu2 Tb4 O3 -112.3(5)
N4 Eu2 Tb4 O3 177.4(4)
N2 Eu2 Tb4 O3 106.7(7)
N5 Eu2 Tb4 O3 -21.3(8)
Tb3 Eu2 Tb4 O3 11.3(3)
O5 Eu2 Tb4 Tb3 -38.9(3)
O6 Eu2 Tb4 Tb3 110.8(4)
O14 Eu2 Tb4 Tb3 -124.6(5)
O27 Eu2 Tb4 Tb3 30.9(3)
N7 Eu2 Tb4 Tb3 -123.6(4)
N4 Eu2 Tb4 Tb3 166.1(3)
N2 Eu2 Tb4 Tb3 95.4(6)
N5 Eu2 Tb4 Tb3 -32.7(8)
O5 Eu2 Tb4 Tb1 -69.4(3)
O6 Eu2 Tb4 Tb1 80.3(4)
O14 Eu2 Tb4 Tb1 -155.0(5)
O27 Eu2 Tb4 Tb1 0.5(3)
N7 Eu2 Tb4 Tb1 -154.1(4)
N4 Eu2 Tb4 Tb1 135.7(3)
N2 Eu2 Tb4 Tb1 65.0(6)
N5 Eu2 Tb4 Tb1 -63.1(8)
Tb3 Eu2 Tb4 Tb1 -30.44(3)
O5 Eu2 Tb4 Tb2 -5.7(3)
O6 Eu2 Tb4 Tb2 144.0(4)
O14 Eu2 Tb4 Tb2 -91.3(5)
O27 Eu2 Tb4 Tb2 64.2(3)
N7 Eu2 Tb4 Tb2 -90.4(4)
N4 Eu2 Tb4 Tb2 -160.7(3)
N2 Eu2 Tb4 Tb2 128.7(6)
N5 Eu2 Tb4 Tb2 0.6(8)
Tb3 Eu2 Tb4 Tb2 33.25(3)
O9 Tb1 Tb4 O4 -88.6(4)
O13 Tb1 Tb4 O4 6.9(4)
O24 Tb1 Tb4 O4 -165.0(4)
O15 Tb1 Tb4 O4 121.1(5)
O17 Tb1 Tb4 O4 -91.7(5)
O1 Tb1 Tb4 O4 89.8(3)
O3 Tb1 Tb4 O4 175.3(4)
Tb2 Tb1 Tb4 O4 122.4(2)
Eu1 Tb1 Tb4 O4 155.5(2)
Tb3 Tb1 Tb4 O4 51.0(2)
O9 Tb1 Tb4 O20 5.5(5)
O13 Tb1 Tb4 O20 101.0(5)
O24 Tb1 Tb4 O20 -70.9(5)
O15 Tb1 Tb4 O20 -144.8(5)
O17 Tb1 Tb4 O20 2.4(5)
O1 Tb1 Tb4 O20 -176.0(4)
O3 Tb1 Tb4 O20 -90.6(4)
O4 Tb1 Tb4 O20 94.1(4)
Tb2 Tb1 Tb4 O20 -143.5(3)
Eu1 Tb1 Tb4 O20 -110.4(3)
Tb3 Tb1 Tb4 O20 145.2(3)
O9 Tb1 Tb4 O14 -136.3(6)
O13 Tb1 Tb4 O14 -40.8(6)
O24 Tb1 Tb4 O14 147.3(6)
O15 Tb1 Tb4 O14 73.4(7)
O17 Tb1 Tb4 O14 -139.4(7)
O1 Tb1 Tb4 O14 42.2(6)
O3 Tb1 Tb4 O14 127.6(6)
O4 Tb1 Tb4 O14 -47.7(6)
Tb2 Tb1 Tb4 O14 74.7(5)
Eu1 Tb1 Tb4 O14 107.8(5)
Tb3 Tb1 Tb4 O14 3.4(5)
O9 Tb1 Tb4 O28 109.7(4)
O13 Tb1 Tb4 O28 -154.8(4)
O24 Tb1 Tb4 O28 33.3(4)
O15 Tb1 Tb4 O28 -40.6(5)
O17 Tb1 Tb4 O28 106.6(5)
O1 Tb1 Tb4 O28 -71.8(2)
O3 Tb1 Tb4 O28 13.66(5)
O4 Tb1 Tb4 O28 -161.6(4)
Tb2 Tb1 Tb4 O28 -39.2(2)
Eu1 Tb1 Tb4 O28 -6.2(2)
Tb3 Tb1 Tb4 O28 -110.6(2)
O9 Tb1 Tb4 O6 -71.4(5)
O13 Tb1 Tb4 O6 24.1(5)
O24 Tb1 Tb4 O6 -147.8(4)
O15 Tb1 Tb4 O6 138.3(5)
O17 Tb1 Tb4 O6 -74.5(5)
O1 Tb1 Tb4 O6 107.1(3)
O3 Tb1 Tb4 O6 -167.5(4)
O4 Tb1 Tb4 O6 17.2(4)
Tb2 Tb1 Tb4 O6 139.6(3)
Eu1 Tb1 Tb4 O6 172.7(3)
Tb3 Tb1 Tb4 O6 68.3(3)
O9 Tb1 Tb4 O23 25.0(7)
O13 Tb1 Tb4 O23 120.5(7)
O24 Tb1 Tb4 O23 -51.3(7)
O15 Tb1 Tb4 O23 -125.2(7)
O17 Tb1 Tb4 O23 22.0(7)
O1 Tb1 Tb4 O23 -156.5(6)
O3 Tb1 Tb4 O23 -71.0(6)
O4 Tb1 Tb4 O23 113.7(6)
Tb2 Tb1 Tb4 O23 -123.9(6)
Eu1 Tb1 Tb4 O23 -90.9(6)
Tb3 Tb1 Tb4 O23 164.7(6)
O9 Tb1 Tb4 O2 -179.1(4)
O13 Tb1 Tb4 O2 -83.6(4)
O24 Tb1 Tb4 O2 104.5(4)
O15 Tb1 Tb4 O2 30.6(4)
O17 Tb1 Tb4 O2 177.8(4)
O1 Tb1 Tb4 O2 -0.6(2)
O3 Tb1 Tb4 O2 84.8(2)
O4 Tb1 Tb4 O2 -90.5(3)
Tb2 Tb1 Tb4 O2 31.91(15)
Eu1 Tb1 Tb4 O2 64.98(16)
Tb3 Tb1 Tb4 O2 -39.46(15)
O9 Tb1 Tb4 O3 96.1(4)
O13 Tb1 Tb4 O3 -168.4(4)
O24 Tb1 Tb4 O3 19.7(4)
O15 Tb1 Tb4 O3 -54.2(5)
O17 Tb1 Tb4 O3 93.0(5)
O1 Tb1 Tb4 O3 -85.4(2)
O4 Tb1 Tb4 O3 -175.3(4)
Tb2 Tb1 Tb4 O3 -52.9(2)
Eu1 Tb1 Tb4 O3 -19.8(2)
Tb3 Tb1 Tb4 O3 -124.3(2)
O9 Tb1 Tb4 Tb3 -139.7(4)
O13 Tb1 Tb4 Tb3 -44.2(3)
O24 Tb1 Tb4 Tb3 144.0(3)
O15 Tb1 Tb4 Tb3 70.1(4)
O17 Tb1 Tb4 Tb3 -142.8(4)
O1 Tb1 Tb4 Tb3 38.82(15)
O3 Tb1 Tb4 Tb3 124.3(2)
O4 Tb1 Tb4 Tb3 -51.0(2)
Tb2 Tb1 Tb4 Tb3 71.37(3)
Eu1 Tb1 Tb4 Tb3 104.43(4)
O9 Tb1 Tb4 Eu2 -109.6(4)
O13 Tb1 Tb4 Eu2 -14.1(3)
O24 Tb1 Tb4 Eu2 174.0(3)
O15 Tb1 Tb4 Eu2 100.1(4)
O17 Tb1 Tb4 Eu2 -112.7(4)
O1 Tb1 Tb4 Eu2 68.89(16)
O3 Tb1 Tb4 Eu2 154.3(2)
O4 Tb1 Tb4 Eu2 -21.0(2)
Tb2 Tb1 Tb4 Eu2 101.45(4)
Eu1 Tb1 Tb4 Eu2 134.51(4)
Tb3 Tb1 Tb4 Eu2 30.07(3)
O9 Tb1 Tb4 Tb2 149.0(4)
O13 Tb1 Tb4 Tb2 -115.5(3)
O24 Tb1 Tb4 Tb2 72.6(3)
O15 Tb1 Tb4 Tb2 -1.3(4)
O17 Tb1 Tb4 Tb2 145.9(4)
O1 Tb1 Tb4 Tb2 -32.55(15)
O3 Tb1 Tb4 Tb2 52.9(2)
O4 Tb1 Tb4 Tb2 -122.4(2)
Eu1 Tb1 Tb4 Tb2 33.06(3)
Tb3 Tb1 Tb4 Tb2 -71.37(3)
O16 Tb2 Tb4 O4 172.1(4)
O1 Tb2 Tb4 O4 -3.1(3)
O11 Tb2 Tb4 O4 -45.0(6)
O25 Tb2 Tb4 O4 70.6(4)
O19 Tb2 Tb4 O4 -109.3(3)
O10 Tb2 Tb4 O4 156.1(7)
O3 Tb2 Tb4 O4 -99.4(3)
O2 Tb2 Tb4 O4 93.5(3)
Tb1 Tb2 Tb4 O4 -39.34(18)
Eu1 Tb2 Tb4 O4 -72.54(19)
Tb3 Tb2 Tb4 O4 32.43(18)
O16 Tb2 Tb4 O20 -106.2(5)
O1 Tb2 Tb4 O20 78.6(4)
O11 Tb2 Tb4 O20 36.7(7)
O25 Tb2 Tb4 O20 152.3(5)
O19 Tb2 Tb4 O20 -27.6(5)
O10 Tb2 Tb4 O20 -122.2(8)
O3 Tb2 Tb4 O20 -17.6(4)
O2 Tb2 Tb4 O20 175.3(4)
Tb1 Tb2 Tb4 O20 42.4(4)
Eu1 Tb2 Tb4 O20 9.2(4)
Tb3 Tb2 Tb4 O20 114.2(4)
O16 Tb2 Tb4 O14 66.9(5)
O1 Tb2 Tb4 O14 -108.3(4)
O11 Tb2 Tb4 O14 -150.2(6)
O25 Tb2 Tb4 O14 -34.5(5)
O19 Tb2 Tb4 O14 145.5(4)
O10 Tb2 Tb4 O14 50.9(8)
O3 Tb2 Tb4 O14 155.5(4)
O2 Tb2 Tb4 O14 -11.6(4)
Tb1 Tb2 Tb4 O14 -144.5(3)
Eu1 Tb2 Tb4 O14 -177.7(3)
Tb3 Tb2 Tb4 O14 -72.7(3)
O16 Tb2 Tb4 O28 -6.3(4)
O1 Tb2 Tb4 O28 178.5(4)
O11 Tb2 Tb4 O28 136.6(6)
O25 Tb2 Tb4 O28 -107.7(4)
O19 Tb2 Tb4 O28 72.4(3)
O10 Tb2 Tb4 O28 -22.3(7)
O3 Tb2 Tb4 O28 82.3(3)
O2 Tb2 Tb4 O28 -84.8(2)
Tb1 Tb2 Tb4 O28 142.33(19)
Eu1 Tb2 Tb4 O28 109.14(19)
Tb3 Tb2 Tb4 O28 -145.90(19)
O16 Tb2 Tb4 O6 139.5(6)
O1 Tb2 Tb4 O6 -35.7(5)
O11 Tb2 Tb4 O6 -77.6(6)
O25 Tb2 Tb4 O6 38.0(6)
O19 Tb2 Tb4 O6 -141.9(5)
O10 Tb2 Tb4 O6 123.4(8)
O3 Tb2 Tb4 O6 -132.0(5)
O2 Tb2 Tb4 O6 60.9(5)
Tb1 Tb2 Tb4 O6 -71.9(4)
Eu1 Tb2 Tb4 O6 -105.1(4)
Tb3 Tb2 Tb4 O6 -0.2(4)
O16 Tb2 Tb4 O23 -4.3(6)
O1 Tb2 Tb4 O23 -179.5(5)
O11 Tb2 Tb4 O23 138.6(7)
O25 Tb2 Tb4 O23 -105.7(6)
O19 Tb2 Tb4 O23 74.3(5)
O10 Tb2 Tb4 O23 -20.3(8)
O3 Tb2 Tb4 O23 84.3(5)
O2 Tb2 Tb4 O23 -82.8(5)
Tb1 Tb2 Tb4 O23 144.3(4)
Eu1 Tb2 Tb4 O23 111.1(4)
Tb3 Tb2 Tb4 O23 -143.9(4)
O16 Tb2 Tb4 O2 78.5(4)
O1 Tb2 Tb4 O2 -96.7(3)
O11 Tb2 Tb4 O2 -138.6(6)
O25 Tb2 Tb4 O2 -22.9(4)
O19 Tb2 Tb4 O2 157.1(4)
O10 Tb2 Tb4 O2 62.5(7)
O3 Tb2 Tb4 O2 167.1(4)
Tb1 Tb2 Tb4 O2 -132.9(2)
Eu1 Tb2 Tb4 O2 -166.1(2)
Tb3 Tb2 Tb4 O2 -61.1(2)
O16 Tb2 Tb4 O3 -88.6(4)
O1 Tb2 Tb4 O3 96.2(3)
O11 Tb2 Tb4 O3 54.3(6)
O25 Tb2 Tb4 O3 170.0(4)
O19 Tb2 Tb4 O3 -10.0(4)
O10 Tb2 Tb4 O3 -104.6(7)
O2 Tb2 Tb4 O3 -167.1(4)
Tb1 Tb2 Tb4 O3 60.0(2)
Eu1 Tb2 Tb4 O3 26.8(2)
Tb3 Tb2 Tb4 O3 131.8(2)
O16 Tb2 Tb4 Tb3 139.6(4)
O1 Tb2 Tb4 Tb3 -35.55(18)
O11 Tb2 Tb4 Tb3 -77.5(5)
O25 Tb2 Tb4 Tb3 38.2(4)
O19 Tb2 Tb4 Tb3 -141.7(3)
O10 Tb2 Tb4 Tb3 123.6(7)
O3 Tb2 Tb4 Tb3 -131.8(2)
O2 Tb2 Tb4 Tb3 61.1(2)
Tb1 Tb2 Tb4 Tb3 -71.77(3)
Eu1 Tb2 Tb4 Tb3 -104.97(4)
O16 Tb2 Tb4 Eu2 106.7(4)
O1 Tb2 Tb4 Eu2 -68.48(18)
O11 Tb2 Tb4 Eu2 -110.4(5)
O25 Tb2 Tb4 Eu2 5.3(4)
O19 Tb2 Tb4 Eu2 -174.7(3)
O10 Tb2 Tb4 Eu2 90.7(7)
O3 Tb2 Tb4 Eu2 -164.7(2)
O2 Tb2 Tb4 Eu2 28.2(2)
Tb1 Tb2 Tb4 Eu2 -104.70(4)
Eu1 Tb2 Tb4 Eu2 -137.89(4)
Tb3 Tb2 Tb4 Eu2 -32.93(3)
O16 Tb2 Tb4 Tb1 -148.6(4)
O1 Tb2 Tb4 Tb1 36.21(18)
O11 Tb2 Tb4 Tb1 -5.7(5)
O25 Tb2 Tb4 Tb1 110.0(4)
O19 Tb2 Tb4 Tb1 -70.0(3)
O10 Tb2 Tb4 Tb1 -164.6(7)
O3 Tb2 Tb4 Tb1 -60.0(2)
O2 Tb2 Tb4 Tb1 132.9(2)
Eu1 Tb2 Tb4 Tb1 -33.20(3)
Tb3 Tb2 Tb4 Tb1 71.77(3)
O19 Eu1 N1 C76 56.5(13)
O15 Eu1 N1 C76 -67.2(14)
O24 Eu1 N1 C76 -23.4(13)
O11 Eu1 N1 C76 98.5(15)
N6 Eu1 N1 C76 131.6(14)
N8 Eu1 N1 C76 -169.1(12)
N3 Eu1 N1 C76 -111.6(13)
Tb2 Eu1 N1 C76 45.3(14)
Tb1 Eu1 N1 C76 -23.5(14)
O19 Eu1 N1 C17 -59.3(12)
O15 Eu1 N1 C17 177.0(10)
O24 Eu1 N1 C17 -139.2(13)
O11 Eu1 N1 C17 -17.3(18)
N6 Eu1 N1 C17 15.8(11)
N8 Eu1 N1 C17 75.0(12)
N3 Eu1 N1 C17 132.5(13)
Tb2 Eu1 N1 C17 -70.6(13)
Tb1 Eu1 N1 C17 -139.3(11)
O19 Eu1 N1 C4 -177.5(11)
O15 Eu1 N1 C4 58.8(13)
O24 Eu1 N1 C4 102.6(12)
O11 Eu1 N1 C4 -135.5(12)
N6 Eu1 N1 C4 -102.4(12)
N8 Eu1 N1 C4 -43.1(12)
N3 Eu1 N1 C4 14.4(10)
Tb2 Eu1 N1 C4 171.3(9)
Tb1 Eu1 N1 C4 102.6(11)
O5 Eu2 N2 C11 66.9(16)
O6 Eu2 N2 C11 -57.0(15)
O14 Eu2 N2 C11 -99.9(17)
O27 Eu2 N2 C11 20.7(14)
N7 Eu2 N2 C11 170.1(14)
N4 Eu2 N2 C11 -132.1(16)
N5 Eu2 N2 C11 111.4(15)
Tb3 Eu2 N2 C11 21.9(16)
Tb4 Eu2 N2 C11 -47.2(17)
O5 Eu2 N2 C19 -176.7(11)
O6 Eu2 N2 C19 59.4(14)
O14 Eu2 N2 C19 16(2)
O27 Eu2 N2 C19 137.0(14)
N7 Eu2 N2 C19 -73.6(14)
N4 Eu2 N2 C19 -15.7(12)
N5 Eu2 N2 C19 -132.3(15)
Tb3 Eu2 N2 C19 138.3(12)
Tb4 Eu2 N2 C19 69.1(15)
O5 Eu2 N2 C14 -58.0(16)
O6 Eu2 N2 C14 178.1(14)
O14 Eu2 N2 C14 135.2(13)
O27 Eu2 N2 C14 -104.3(14)
N7 Eu2 N2 C14 45.1(15)
N4 Eu2 N2 C14 103.0(14)
N5 Eu2 N2 C14 -13.5(13)
Tb3 Eu2 N2 C14 -103.0(13)
Tb4 Eu2 N2 C14 -172.1(11)
O19 Eu1 N3 C7 -20.1(18)
O15 Eu1 N3 C7 -135.5(12)
O24 Eu1 N3 C7 -65.4(11)
O11 Eu1 N3 C7 173.2(10)
N1 Eu1 N3 C7 11.3(11)
N6 Eu1 N3 C7 71.5(12)
N8 Eu1 N3 C7 131.1(12)
Tb2 Eu1 N3 C7 -128.4(10)
Tb1 Eu1 N3 C7 -100.5(11)
O19 Eu1 N3 C47 100.4(15)
O15 Eu1 N3 C47 -15.0(11)
O24 Eu1 N3 C47 55.1(12)
O11 Eu1 N3 C47 -66.4(13)
N1 Eu1 N3 C47 131.8(12)
N6 Eu1 N3 C47 -168.0(11)
N8 Eu1 N3 C47 -108.4(12)
Tb2 Eu1 N3 C47 -7.9(16)
Tb1 Eu1 N3 C47 20.0(11)
O19 Eu1 N3 C1 -138.8(13)
O15 Eu1 N3 C1 105.8(12)
O24 Eu1 N3 C1 175.9(12)
O11 Eu1 N3 C1 54.5(14)
N1 Eu1 N3 C1 -107.3(12)
N6 Eu1 N3 C1 -47.1(13)
N8 Eu1 N3 C1 12.4(11)
Tb2 Eu1 N3 C1 112.9(12)
Tb1 Eu1 N3 C1 140.8(11)
O5 Eu2 N4 C3 9(2)
O6 Eu2 N4 C3 128.9(14)
O14 Eu2 N4 C3 61.3(13)
O27 Eu2 N4 C3 -173.2(12)
N7 Eu2 N4 C3 -14.9(13)
N2 Eu2 N4 C3 -134.0(15)
N5 Eu2 N4 C3 -75.7(13)
Tb3 Eu2 N4 C3 126.7(12)
Tb4 Eu2 N4 C3 96.1(13)
O5 Eu2 N4 C15 128.6(13)
O6 Eu2 N4 C15 -111.5(12)
O14 Eu2 N4 C15 -179.1(12)
O27 Eu2 N4 C15 -53.6(14)
N7 Eu2 N4 C15 104.7(12)
N2 Eu2 N4 C15 -14.4(12)
N5 Eu2 N4 C15 43.9(12)
Tb3 Eu2 N4 C15 -113.8(12)
Tb4 Eu2 N4 C15 -144.3(11)
O5 Eu2 N4 C61 -108.5(13)
O6 Eu2 N4 C61 11.4(10)
O14 Eu2 N4 C61 -56.2(10)
O27 Eu2 N4 C61 69.3(12)
N7 Eu2 N4 C61 -132.4(11)
N2 Eu2 N4 C61 108.5(11)
N5 Eu2 N4 C61 166.8(10)
Tb3 Eu2 N4 C61 9.2(16)
Tb4 Eu2 N4 C61 -21.4(10)
O5 Eu2 N5 C8 132.5(13)
O6 Eu2 N5 C8 16(2)
O14 Eu2 N5 C8 -171.7(11)
O27 Eu2 N5 C8 62.8(13)
N7 Eu2 N5 C8 -132.8(14)
N4 Eu2 N5 C8 -73.0(13)
N2 Eu2 N5 C8 -13.5(12)
Tb3 Eu2 N5 C8 98.0(12)
Tb4 Eu2 N5 C8 126.1(11)
O5 Eu2 N5 C20 -106.6(12)
O6 Eu2 N5 C20 137.2(12)
O14 Eu2 N5 C20 -50.8(14)
O27 Eu2 N5 C20 -176.3(12)
N7 Eu2 N5 C20 -11.9(11)
N4 Eu2 N5 C20 47.9(12)
N2 Eu2 N5 C20 107.4(13)
Tb3 Eu2 N5 C20 -141.1(11)
Tb4 Eu2 N5 C20 -113.0(12)
O5 Eu2 N5 C42 14.7(10)
O6 Eu2 N5 C42 -101.5(14)
O14 Eu2 N5 C42 70.5(13)
O27 Eu2 N5 C42 -55.0(11)
N7 Eu2 N5 C42 109.4(12)
N4 Eu2 N5 C42 169.2(11)
N2 Eu2 N5 C42 -131.3(12)
Tb3 Eu2 N5 C42 -19.9(11)
Tb4 Eu2 N5 C42 8.3(16)
O19 Eu1 N6 C10 -133.7(13)
O15 Eu1 N6 C10 -16.8(18)
O24 Eu1 N6 C10 166.5(11)
O11 Eu1 N6 C10 -64.5(13)
N1 Eu1 N6 C10 129.7(13)
N8 Eu1 N6 C10 11.3(12)
N3 Eu1 N6 C10 70.3(13)
Tb2 Eu1 N6 C10 -100.5(12)
Tb1 Eu1 N6 C10 -130.0(12)
O19 Eu1 N6 C86 -14.5(12)
O15 Eu1 N6 C86 102.4(14)
O24 Eu1 N6 C86 -74.3(14)
O11 Eu1 N6 C86 54.7(12)
N1 Eu1 N6 C86 -111.1(13)
N8 Eu1 N6 C86 130.5(13)
N3 Eu1 N6 C86 -170.5(12)
Tb2 Eu1 N6 C86 18.7(12)
Tb1 Eu1 N6 C86 -10.8(19)
O19 Eu1 N6 C12 106.7(13)
O15 Eu1 N6 C12 -136.4(13)
O24 Eu1 N6 C12 46.9(15)
O11 Eu1 N6 C12 175.9(12)
N1 Eu1 N6 C12 10.1(12)
N8 Eu1 N6 C12 -108.3(13)
N3 Eu1 N6 C12 -49.3(13)
Tb2 Eu1 N6 C12 139.9(12)
Tb1 Eu1 N6 C12 110.4(13)
O5 Eu2 N7 C60 -58.1(13)
O6 Eu2 N7 C60 63.6(14)
O14 Eu2 N7 C60 21.2(12)
O27 Eu2 N7 C60 -99.4(15)
N4 Eu2 N7 C60 112.2(13)
N2 Eu2 N7 C60 170.7(13)
N5 Eu2 N7 C60 -132.3(13)
Tb3 Eu2 N7 C60 -48.5(14)
Tb4 Eu2 N7 C60 20.6(13)
O5 Eu2 N7 C5 60.1(11)
O6 Eu2 N7 C5 -178.3(9)
O14 Eu2 N7 C5 139.4(11)
O27 Eu2 N7 C5 18.8(16)
N4 Eu2 N7 C5 -129.6(12)
N2 Eu2 N7 C5 -71.2(12)
N5 Eu2 N7 C5 -14.1(10)
Tb3 Eu2 N7 C5 69.7(12)
Tb4 Eu2 N7 C5 138.8(10)
O5 Eu2 N7 C6 177.6(12)
O6 Eu2 N7 C6 -60.8(13)
O14 Eu2 N7 C6 -103.1(12)
O27 Eu2 N7 C6 136.3(11)
N4 Eu2 N7 C6 -12.1(11)
N2 Eu2 N7 C6 46.3(13)
N5 Eu2 N7 C6 103.4(12)
Tb3 Eu2 N7 C6 -172.8(9)
Tb4 Eu2 N7 C6 -103.7(11)
O19 Eu1 N8 C46 -61.3(13)
O15 Eu1 N8 C46 58.6(11)
O24 Eu1 N8 C46 102.2(13)
O11 Eu1 N8 C46 -16.6(11)
N1 Eu1 N8 C46 -169.1(11)
N6 Eu1 N8 C46 -109.5(12)
N3 Eu1 N8 C46 133.4(12)
Tb2 Eu1 N8 C46 -17.0(12)
Tb1 Eu1 N8 C46 52.2(12)
O19 Eu1 N8 C2 178.6(10)
O15 Eu1 N8 C2 -61.5(11)
O24 Eu1 N8 C2 -17.9(16)
O11 Eu1 N8 C2 -136.7(12)
N1 Eu1 N8 C2 70.9(12)
N6 Eu1 N8 C2 130.5(12)
N3 Eu1 N8 C2 13.3(11)
Tb2 Eu1 N8 C2 -137.0(11)
Tb1 Eu1 N8 C2 -67.8(12)
O19 Eu1 N8 C16 60.8(13)
O15 Eu1 N8 C16 -179.3(11)
O24 Eu1 N8 C16 -135.7(11)
O11 Eu1 N8 C16 105.5(11)
N1 Eu1 N8 C16 -46.9(12)
N6 Eu1 N8 C16 12.7(11)
N3 Eu1 N8 C16 -104.5(12)
Tb2 Eu1 N8 C16 105.2(11)
Tb1 Eu1 N8 C16 174.4(9)
C7 N3 C1 C2 -159.6(17)
C47 N3 C1 C2 85(2)
Eu1 N3 C1 C2 -38.3(19)
N3 C1 C2 N8 57(2)
C46 N8 C2 C1 -163.1(16)
C16 N8 C2 C1 77(2)
Eu1 N8 C2 C1 -41.9(18)
C15 N4 C3 C6 -78(2)
C61 N4 C3 C6 163.0(16)
Eu2 N4 C3 C6 43(2)
C76 N1 C4 C7 88(2)
C17 N1 C4 C7 -158.9(16)
Eu1 N1 C4 C7 -38.9(18)
C60 N7 C5 C20 163.4(15)
C6 N7 C5 C20 -78.4(19)
Eu2 N7 C5 C20 41.8(17)
N4 C3 C6 N7 -56(2)
C60 N7 C6 C3 -87.9(19)
C5 N7 C6 C3 156.0(16)
Eu2 N7 C6 C3 37.7(18)
C47 N3 C7 C4 -160.0(16)
C1 N3 C7 C4 83.8(19)
Eu1 N3 C7 C4 -36.9(18)
N1 C4 C7 N3 53(2)
C20 N5 C8 C14 -82(2)
C42 N5 C8 C14 162.3(16)
Eu2 N5 C8 C14 40.4(19)
C86 N6 C10 C16 -156.9(17)
C12 N6 C10 C16 86(2)
Eu1 N6 C10 C16 -36(2)
C19 N2 C11 C54 174.9(16)
C14 N2 C11 C54 57(2)
Eu2 N2 C11 C54 -66.7(19)
C10 N6 C12 C17 -158.9(17)
C86 N6 C12 C17 85(2)
Eu1 N6 C12 C17 -37(2)
N5 C8 C14 N2 -57(2)
C11 N2 C14 C8 -84(2)
C19 N2 C14 C8 160.0(18)
Eu2 N2 C14 C8 41(2)
C3 N4 C15 C19 165.4(17)
C61 N4 C15 C19 -78.8(19)
Eu2 N4 C15 C19 43.9(18)
N6 C10 C16 N8 52(3)
C46 N8 C16 C10 85(2)
C2 N8 C16 C10 -156.4(17)
Eu1 N8 C16 C10 -37(2)
N6 C12 C17 N1 56(2)
C76 N1 C17 C12 -164.4(18)
C4 N1 C17 C12 79(2)
Eu1 N1 C17 C12 -43(2)
C11 N2 C19 C15 166.0(17)
C14 N2 C19 C15 -74(2)
Eu2 N2 C19 C15 45.4(19)
N4 C15 C19 N2 -63(2)
C8 N5 C20 C5 160.8(17)
C42 N5 C20 C5 -85.8(19)
Eu2 N5 C20 C5 37.1(18)
N7 C5 C20 N5 -57(2)
N12 C9 C21 C28 0(5)
N12 C9 C21 C39 178(3)
C28 C36 C25 N12 13(5)
C21 C9 N12 C25 3(5)
C36 C25 N12 C9 -10(4)
C9 C21 C28 C36 3(4)
C39 C21 C28 C36 -175(2)
C25 C36 C28 C21 -9(4)
C96 C35 C37 O19 -179.3(18)
C86 C35 C37 O19 -1(3)
C96 C35 C37 C67 -2(3)
C86 C35 C37 C67 176(2)
C91 C18 C38 O22 179.6(19)
C91 C18 C38 C30 -2(3)
O15 C30 C38 C18 -178.1(18)
C40 C30 C38 C18 9(3)
O15 C30 C38 O22 0(2)
C40 C30 C38 O22 -172.7(15)
C9 C21 C39 O16 171(3)
C28 C21 C39 O16 -12(3)
C9 C21 C39 O28 -6(3)
C28 C21 C39 O28 172(2)
O15 C30 C40 C81 176.7(16)
C38 C30 C40 C81 -10(3)
O15 C30 C40 C47 3(3)
C38 C30 C40 C47 175.8(17)
C110 N11 C41 C63 3(5)
C8 N5 C42 C53 175.7(16)
C20 N5 C42 C53 60(2)
Eu2 N5 C42 C53 -61.7(17)
C50 C31 C45 C53 -2(3)
C58 C31 C45 C53 177.7(18)
C2 N8 C46 C66 -173.8(15)
C16 N8 C46 C66 -55(2)
Eu1 N8 C46 C66 65.6(17)
C30 C40 C47 N3 -63(2)
C81 C40 C47 N3 123.2(18)
C7 N3 C47 C40 -177.4(17)
C1 N3 C47 C40 -62(2)
Eu1 N3 C47 C40 59.9(18)
C62 C49 C50 C31 -1(3)
O7 C49 C50 C31 -178.4(18)
C45 C31 C50 C49 4(3)
C58 C31 C50 C49 -175.6(19)
C65 C43 C51 C78 5(3)
C33 C43 C51 C78 -170.8(19)
O6 C34 C52 C68 179.5(18)
C57 C34 C52 C68 -3(3)
O6 C34 C52 C61 5(3)
C57 C34 C52 C61 -176.9(17)
C31 C45 C53 C62 -4(3)
C31 C45 C53 C42 178.0(18)
N5 C42 C53 C45 -116.1(19)
N5 C42 C53 C62 66(2)
C69 C48 C54 C99 2(3)
C69 C48 C54 C11 173(2)
N2 C11 C54 C48 -110(2)
N2 C11 C54 C99 61(2)
C64 C29 C55 O10 176.7(18)
C64 C29 C55 C56 -9(3)
O10 C55 C56 O11 0(3)
C29 C55 C56 O11 -174.9(16)
O10 C55 C56 C66 -173.9(16)
C29 C55 C56 C66 11(3)
O6 C34 C57 C72 -178.5(19)
C52 C34 C57 C72 4(3)
O6 C34 C57 O8 -5(3)
C52 C34 C57 O8 177.3(17)
C5 N7 C60 C83 175.4(17)
C6 N7 C60 C83 59(2)
Eu2 N7 C60 C83 -65.7(19)
C34 C52 C61 N4 64(2)
C68 C52 C61 N4 -110(2)
C3 N4 C61 C52 179.2(16)
C15 N4 C61 C52 62(2)
Eu2 N4 C61 C52 -60.1(17)
C45 C53 C62 O5 -179.9(18)
C42 C53 C62 O5 -1(3)
C45 C53 C62 C49 6(3)
C42 C53 C62 C49 -175.3(17)
C50 C49 C62 O5 -178.2(19)
O7 C49 C62 O5 0(3)
C50 C49 C62 C53 -5(3)
O7 C49 C62 C53 173.4(16)
N11 C41 C63 C103 1(4)
N11 C41 C63 C87 -178(3)
C66 C36A C64 C29 -1(3)
C66 C36A C64 C80 176.5(19)
C55 C29 C64 C36A 4(3)
C55 C29 C64 C80 -174.0(18)
C51 C43 C65 C106 -3(3)
C33 C43 C65 C106 173.4(18)
C64 C36A C66 C56 4(3)
C64 C36A C66 C46 -176.1(18)
O11 C56 C66 C36A 177.6(17)
C55 C56 C66 C36A -9(3)
O11 C56 C66 C46 -2(3)
C55 C56 C66 C46 171.2(18)
N8 C46 C66 C36A 113(2)
N8 C46 C66 C56 -68(2)
O19 C37 C67 O26 5(3)
C35 C37 C67 O26 -173.0(18)
O19 C37 C67 C114 178(2)
C35 C37 C67 C114 0(3)
C34 C52 C68 C74 4(3)
C61 C52 C68 C74 177.6(19)
C54 C48 C69 C90 -4(4)
C54 C48 C69 C93 177(2)
O8 C57 C72 C74 -178.2(19)
C34 C57 C72 C74 -5(3)
C52 C68 C74 C72 -5(3)
C52 C68 C74 C88 180(2)
C57 C72 C74 C68 6(3)
C57 C72 C74 C88 -179(2)
C83 C71 C75 C105 0(3)
C83 C71 C75 C112 174(2)
C17 N1 C76 C78 -172.4(17)
C4 N1 C76 C78 -58(2)
Eu1 N1 C76 C78 69(2)
C43 C51 C78 C82 -1(3)
C43 C51 C78 C76 -177.0(19)
N1 C76 C78 C82 -62(3)
N1 C76 C78 C51 114(2)
C30 C40 C81 C91 5(3)
C47 C40 C81 C91 179.2(18)
C51 C78 C82 O24 178.7(18)
C76 C78 C82 O24 -5(3)
C51 C78 C82 C106 -4(3)
C76 C78 C82 C106 171.6(18)
C75 C71 C83 C77 -3(3)
C75 C71 C83 C60 173(2)
O14 C77 C83 C71 -179.1(19)
C101 C77 C83 C71 7(3)
O14 C77 C83 C60 5(3)
C101 C77 C83 C60 -169(2)
N7 C60 C83 C71 -115(2)
N7 C60 C83 C77 61(3)
O21 C59 C85 C111 173(2)
O13 C59 C85 C111 -8(3)
O21 C59 C85 C94 -7(3)
O13 C59 C85 C94 172.3(19)
C96 C35 C86 N6 112(2)
C37 C35 C86 N6 -66(3)
C10 N6 C86 C35 -175.1(18)
C12 N6 C86 C35 -59(2)
Eu1 N6 C86 C35 62.8(19)
C103 C63 C87 O25 -162(2)
C41 C63 C87 O25 17(3)
C103 C63 C87 O18 19(3)
C41 C63 C87 O18 -162(2)
C48 C69 C90 C109 0(3)
C93 C69 C90 C109 179(2)
C40 C81 C91 C18 2(3)
C40 C81 C91 C113 -175(2)
C38 C18 C91 C81 -3(3)
C38 C18 C91 C113 173(2)
C108 N10 C92 C100 -3(4)
C111 C85 C94 N9 1(4)
C59 C85 C94 N9 -179(2)
C116 N9 C94 C85 -1(4)
C114 C89 C96 C35 0(4)
C79 C89 C96 C35 -178(3)
C37 C35 C96 C89 1(3)
C86 C35 C96 C89 -176(2)
C48 C54 C99 O27 179.0(19)
C11 C54 C99 O27 8(3)
C48 C54 C99 C109 3(3)
C11 C54 C99 C109 -168.2(17)
N10 C92 C100 C97 174(2)
N10 C92 C100 C102 -1(4)
O20 C97 C100 C92 17(3)
O9 C97 C100 C92 -162(2)
O20 C97 C100 C102 -168(2)
O9 C97 C100 C102 13(3)
O14 C77 C101 C105 179(2)
C83 C77 C101 C105 -7(3)
O14 C77 C101 O23 -1(3)
C83 C77 C101 O23 173.5(18)
C108 C98 C102 C100 -3(4)
C92 C100 C102 C98 4(4)
C97 C100 C102 C98 -172(2)
C41 C63 C103 C95 -3(4)
C87 C63 C103 C95 176(2)
C110 C95 C103 C63 1(4)
C77 C101 C105 C75 4(4)
O23 C101 C105 C75 -177(2)
C71 C75 C105 C101 0(3)
C112 C75 C105 C101 -175(2)
C43 C65 C106 O17 175.0(18)
C43 C65 C106 C82 -3(3)
O24 C82 C106 C65 -176.3(18)
C78 C82 C106 C65 7(3)
O24 C82 C106 O17 6(3)
C78 C82 C106 O17 -171.6(17)
C92 N10 C108 C98 4(5)
C102 C98 C108 N10 -1(5)
C69 C90 C109 O12 -176.6(19)
C69 C90 C109 C99 5(3)
O27 C99 C109 O12 -1(3)
C54 C99 C109 O12 175.1(17)
O27 C99 C109 C90 177.4(18)
C54 C99 C109 C90 -7(3)
C41 N11 C110 C95 -5(5)
C103 C95 C110 N11 4(4)
C94 C85 C111 C24 0(4)
C59 C85 C111 C24 -180(2)
C116 C24 C111 C85 -1(4)
C96 C89 C114 C67 -1(4)
C79 C89 C114 C67 177(3)
C37 C67 C114 C89 1(4)
O26 C67 C114 C89 174(2)
C94 N9 C116 C24 0(4)
C111 C24 C116 N9 1(4)
C53 C62 O5 Eu2 -58(2)
C49 C62 O5 Eu2 115.1(19)
C53 C62 O5 Tb3 101.0(19)
C49 C62 O5 Tb3 -86(2)
O6 Eu2 O5 C62 -162.1(15)
O14 Eu2 O5 C62 -103.2(16)
O27 Eu2 O5 C62 131.9(16)
N7 Eu2 O5 C62 -27.7(16)
N4 Eu2 O5 C62 -50(2)
N2 Eu2 O5 C62 83.4(17)
N5 Eu2 O5 C62 41.5(15)
Tb3 Eu2 O5 C62 163.4(18)
Tb4 Eu2 O5 C62 -141.3(16)
O6 Eu2 O5 Tb3 34.5(6)
O14 Eu2 O5 Tb3 93.4(5)
O27 Eu2 O5 Tb3 -31.6(4)
N7 Eu2 O5 Tb3 168.8(5)
N4 Eu2 O5 Tb3 146.8(9)
N2 Eu2 O5 Tb3 -80.0(7)
N5 Eu2 O5 Tb3 -122.0(5)
Tb4 Eu2 O5 Tb3 55.3(3)
O18 Tb3 O5 C62 12.0(15)
O27 Tb3 O5 C62 -130.5(16)
O21 Tb3 O5 C62 -94.1(16)
O12 Tb3 O5 C62 -64.7(15)
O4 Tb3 O5 C62 171.4(15)
O1 Tb3 O5 C62 70.5(16)
O2 Tb3 O5 C62 97.8(15)
Eu2 Tb3 O5 C62 -163.4(17)
Tb4 Tb3 O5 C62 140.3(15)
Tb2 Tb3 O5 C62 83.2(15)
Tb1 Tb3 O5 C62 136.0(14)
O18 Tb3 O5 Eu2 175.4(5)
O27 Tb3 O5 Eu2 33.0(4)
O21 Tb3 O5 Eu2 69.3(9)
O12 Tb3 O5 Eu2 98.7(5)
O4 Tb3 O5 Eu2 -25.2(5)
O1 Tb3 O5 Eu2 -126.1(4)
O2 Tb3 O5 Eu2 -98.8(5)
Tb4 Tb3 O5 Eu2 -56.2(4)
Tb2 Tb3 O5 Eu2 -113.4(4)
Tb1 Tb3 O5 Eu2 -60.6(6)
C52 C34 O6 Eu2 -63(2)
C57 C34 O6 Eu2 119.1(16)
C52 C34 O6 Tb4 99(2)
C57 C34 O6 Tb4 -78(2)
O5 Eu2 O6 C34 -159.8(13)
O14 Eu2 O6 C34 134.3(14)
O27 Eu2 O6 C34 -99.2(13)
N7 Eu2 O6 C34 89.3(14)
N4 Eu2 O6 C34 43.6(13)
N2 Eu2 O6 C34 -24.4(14)
N5 Eu2 O6 C34 -51.7(19)
Tb3 Eu2 O6 C34 -137.4(13)
Tb4 Eu2 O6 C34 167.2(15)
O5 Eu2 O6 Tb4 33.0(6)
O14 Eu2 O6 Tb4 -32.9(4)
O27 Eu2 O6 Tb4 93.6(5)
N7 Eu2 O6 Tb4 -77.9(6)
N4 Eu2 O6 Tb4 -123.6(5)
N2 Eu2 O6 Tb4 168.4(6)
N5 Eu2 O6 Tb4 141.2(10)
Tb3 Eu2 O6 Tb4 55.4(3)
O4 Tb4 O6 C34 98.9(16)
O20 Tb4 O6 C34 11.3(15)
O14 Tb4 O6 C34 -131.5(16)
O28 Tb4 O6 C34 -98.3(16)
O23 Tb4 O6 C34 -66.0(16)
O2 Tb4 O6 C34 -179.4(15)
O3 Tb4 O6 C34 65.6(17)
Tb3 Tb4 O6 C34 139.4(16)
Eu2 Tb4 O6 C34 -165.0(18)
Tb1 Tb4 O6 C34 83.4(15)
Tb2 Tb4 O6 C34 139.5(14)
O4 Tb4 O6 Eu2 -96.1(5)
O20 Tb4 O6 Eu2 176.3(5)
O14 Tb4 O6 Eu2 33.5(4)
O28 Tb4 O6 Eu2 66.7(7)
O23 Tb4 O6 Eu2 99.0(5)
O2 Tb4 O6 Eu2 -14.4(5)
O3 Tb4 O6 Eu2 -129.4(5)
Tb3 Tb4 O6 Eu2 -55.7(3)
Tb1 Tb4 O6 Eu2 -111.7(3)
Tb2 Tb4 O6 Eu2 -55.5(6)
C50 C49 O7 C84 -4(3)
C62 C49 O7 C84 178.4(19)
C72 C57 O8 C13 -7(3)
C34 C57 O8 C13 179.7(18)
O20 C97 O9 Tb1 -13(4)
C100 C97 O9 Tb1 165.0(13)
O13 Tb1 O9 C97 -116(2)
O24 Tb1 O9 C97 112(2)
O15 Tb1 O9 C97 143.5(18)
O17 Tb1 O9 C97 177(2)
O1 Tb1 O9 C97 -3(2)
O3 Tb1 O9 C97 46.8(19)
O4 Tb1 O9 C97 -40.3(19)
Tb2 Tb1 O9 C97 31(2)
Eu1 Tb1 O9 C97 102.6(19)
Tb4 Tb1 O9 C97 -0.2(19)
Tb3 Tb1 O9 C97 -38(2)
C56 C55 O10 C22 -178(2)
C29 C55 O10 C22 -3(3)
C56 C55 O10 Tb2 -17(2)
C29 C55 O10 Tb2 157.8(15)
O16 Tb2 O10 C55 169.4(14)
O1 Tb2 O10 C55 -19.2(14)
O11 Tb2 O10 C55 18.5(12)
O25 Tb2 O10 C55 -76.0(13)
O19 Tb2 O10 C55 85.5(13)
O3 Tb2 O10 C55 110.2(13)
O2 Tb2 O10 C55 -131.0(12)
Tb1 Tb2 O10 C55 30.6(17)
Eu1 Tb2 O10 C55 49.2(13)
Tb3 Tb2 O10 C55 -72.9(14)
Tb4 Tb2 O10 C55 -175.0(10)
O16 Tb2 O10 C22 -30(2)
O1 Tb2 O10 C22 141(2)
O11 Tb2 O10 C22 179(2)
O25 Tb2 O10 C22 84(2)
O19 Tb2 O10 C22 -114(2)
O3 Tb2 O10 C22 -90(2)
O2 Tb2 O10 C22 29(2)
Tb1 Tb2 O10 C22 -169.1(18)
Eu1 Tb2 O10 C22 -151(2)
Tb3 Tb2 O10 C22 87(2)
Tb4 Tb2 O10 C22 -15(2)
C55 C56 O11 Tb2 19(2)
C66 C56 O11 Tb2 -167.9(13)
C55 C56 O11 Eu1 -116.0(17)
C66 C56 O11 Eu1 57(2)
O16 Tb2 O11 C56 -59.7(14)
O1 Tb2 O11 C56 126.0(13)
O25 Tb2 O11 C56 48.5(12)
O19 Tb2 O11 C56 -111.8(13)
O10 Tb2 O11 C56 -18.5(12)
O3 Tb2 O11 C56 -149.1(11)
O2 Tb2 O11 C56 83.7(14)
Tb1 Tb2 O11 C56 167.9(12)
Eu1 Tb2 O11 C56 -143.3(14)
Tb3 Tb2 O11 C56 111.5(12)
Tb4 Tb2 O11 C56 172.9(10)
O16 Tb2 O11 Eu1 83.6(7)
O1 Tb2 O11 Eu1 -90.7(4)
O25 Tb2 O11 Eu1 -168.2(5)
O19 Tb2 O11 Eu1 31.5(4)
O10 Tb2 O11 Eu1 124.8(6)
O3 Tb2 O11 Eu1 -5.8(5)
O2 Tb2 O11 Eu1 -133.0(5)
Tb1 Tb2 O11 Eu1 -48.7(3)
Tb3 Tb2 O11 Eu1 -105.1(4)
Tb4 Tb2 O11 Eu1 -43.8(7)
O19 Eu1 O11 C56 106.1(13)
O15 Eu1 O11 C56 -130.8(13)
O24 Eu1 O11 C56 172.9(12)
N1 Eu1 O11 C56 60.4(18)
N6 Eu1 O11 C56 29.5(13)
N8 Eu1 O11 C56 -39.5(13)
N3 Eu1 O11 C56 -79.5(14)
Tb2 Eu1 O11 C56 139.9(15)
Tb1 Eu1 O11 C56 -171.7(13)
O19 Eu1 O11 Tb2 -33.8(4)
O15 Eu1 O11 Tb2 89.3(5)
O24 Eu1 O11 Tb2 33.0(6)
N1 Eu1 O11 Tb2 -79.6(11)
N6 Eu1 O11 Tb2 -110.4(5)
N8 Eu1 O11 Tb2 -179.5(6)
N3 Eu1 O11 Tb2 140.6(5)
Tb1 Eu1 O11 Tb2 48.3(3)
C90 C109 O12 C107 7(3)
C99 C109 O12 C107 -175.0(18)
C90 C109 O12 Tb3 -160.0(15)
C99 C109 O12 Tb3 18(2)
O18 Tb3 O12 C109 -169.4(12)
O27 Tb3 O12 C109 -19.8(11)
O21 Tb3 O12 C109 75.5(12)
O5 Tb3 O12 C109 -86.8(12)
O4 Tb3 O12 C109 11.6(13)
O1 Tb3 O12 C109 129.4(11)
O2 Tb3 O12 C109 -108.1(11)
Eu2 Tb3 O12 C109 -49.6(11)
Tb4 Tb3 O12 C109 -31.5(16)
Tb2 Tb3 O12 C109 173.8(9)
Tb1 Tb3 O12 C109 74.3(12)
O18 Tb3 O12 C107 24.9(16)
O27 Tb3 O12 C107 174.5(17)
O21 Tb3 O12 C107 -90.2(16)
O5 Tb3 O12 C107 107.6(16)
O4 Tb3 O12 C107 -154.1(15)
O1 Tb3 O12 C107 -36.3(17)
O2 Tb3 O12 C107 86.2(17)
Eu2 Tb3 O12 C107 144.7(16)
Tb4 Tb3 O12 C107 162.8(13)
Tb2 Tb3 O12 C107 8(2)
Tb1 Tb3 O12 C107 -91.3(16)
O21 C59 O13 Tb1 -16(3)
C85 C59 O13 Tb1 164.7(13)
O9 Tb1 O13 C59 125.2(14)
O24 Tb1 O13 C59 -137.7(14)
O15 Tb1 O13 C59 -88.9(15)
O17 Tb1 O13 C59 -174.4(15)
O1 Tb1 O13 C59 -29.6(14)
O3 Tb1 O13 C59 24(2)
O4 Tb1 O13 C59 56.9(14)
Tb2 Tb1 O13 C59 -20.5(16)
Eu1 Tb1 O13 C59 -93.1(14)
Tb4 Tb1 O13 C59 52.7(15)
Tb3 Tb1 O13 C59 14.1(14)
C101 C77 O14 Tb4 -23(2)
C83 C77 O14 Tb4 163.0(15)
C101 C77 O14 Eu2 119.9(18)
C83 C77 O14 Eu2 -54(2)
O4 Tb4 O14 C77 158.5(12)
O20 Tb4 O14 C77 65.3(14)
O28 Tb4 O14 C77 -42.7(12)
O6 Tb4 O14 C77 117.2(13)
O23 Tb4 O14 C77 23.8(12)
O2 Tb4 O14 C77 -116.4(13)
O3 Tb4 O14 C77 -78.1(14)
Tb3 Tb4 O14 C77 -163.6(13)
Eu2 Tb4 O14 C77 150.8(15)
Tb1 Tb4 O14 C77 -166.5(10)
Tb2 Tb4 O14 C77 -106.9(12)
O4 Tb4 O14 Eu2 7.7(5)
O20 Tb4 O14 Eu2 -85.5(7)
O28 Tb4 O14 Eu2 166.5(5)
O6 Tb4 O14 Eu2 -33.6(4)
O23 Tb4 O14 Eu2 -127.0(6)
O2 Tb4 O14 Eu2 92.8(5)
O3 Tb4 O14 Eu2 131.1(4)
Tb3 Tb4 O14 Eu2 45.6(4)
Tb1 Tb4 O14 Eu2 42.6(8)
Tb2 Tb4 O14 Eu2 102.2(4)
O5 Eu2 O14 C77 126.2(16)
O6 Eu2 O14 C77 -111.7(16)
O27 Eu2 O14 C77 -174.2(15)
N7 Eu2 O14 C77 34.4(15)
N4 Eu2 O14 C77 -34.2(15)
N2 Eu2 O14 C77 -64(2)
N5 Eu2 O14 C77 71.9(17)
Tb3 Eu2 O14 C77 167.8(15)
Tb4 Eu2 O14 C77 -146.5(18)
O5 Eu2 O14 Tb4 -87.3(5)
O6 Eu2 O14 Tb4 34.9(4)
O27 Eu2 O14 Tb4 -27.7(7)
N7 Eu2 O14 Tb4 -179.1(6)
N4 Eu2 O14 Tb4 112.3(6)
N2 Eu2 O14 Tb4 82.4(12)
N5 Eu2 O14 Tb4 -141.6(6)
Tb3 Eu2 O14 Tb4 -45.7(4)
C40 C30 O15 Eu1 51(2)
C38 C30 O15 Eu1 -121.8(16)
C40 C30 O15 Tb1 -100.4(17)
C38 C30 O15 Tb1 86.7(18)
O19 Eu1 O15 C30 166.7(14)
O24 Eu1 O15 C30 -124.4(15)
O11 Eu1 O15 C30 108.0(15)
N1 Eu1 O15 C30 -78.6(15)
N6 Eu1 O15 C30 58.1(19)
N8 Eu1 O15 C30 31.9(14)
N3 Eu1 O15 C30 -36.2(14)
Tb2 Eu1 O15 C30 147.1(14)
Tb1 Eu1 O15 C30 -155.7(17)
O19 Eu1 O15 Tb1 -37.6(6)
O24 Eu1 O15 Tb1 31.3(5)
O11 Eu1 O15 Tb1 -96.3(5)
N1 Eu1 O15 Tb1 77.1(7)
N6 Eu1 O15 Tb1 -146.2(8)
N8 Eu1 O15 Tb1 -172.4(5)
N3 Eu1 O15 Tb1 119.5(5)
Tb2 Eu1 O15 Tb1 -57.2(3)
O9 Tb1 O15 C30 91.8(14)
O13 Tb1 O15 C30 -15.5(13)
O24 Tb1 O15 C30 126.7(13)
O17 Tb1 O15 C30 60.8(13)
O1 Tb1 O15 C30 -105.2(13)
O3 Tb1 O15 C30 -179.2(12)
O4 Tb1 O15 C30 -82.4(13)
Tb2 Tb1 O15 C30 -143.4(13)
Eu1 Tb1 O15 C30 158.5(15)
Tb4 Tb1 O15 C30 -142.2(11)
Tb3 Tb1 O15 C30 -87.2(12)
O9 Tb1 O15 Eu1 -66.8(8)
O13 Tb1 O15 Eu1 -174.1(5)
O24 Tb1 O15 Eu1 -31.8(5)
O17 Tb1 O15 Eu1 -97.8(5)
O1 Tb1 O15 Eu1 96.2(4)
O3 Tb1 O15 Eu1 22.3(4)
O4 Tb1 O15 Eu1 119.1(4)
Tb2 Tb1 O15 Eu1 58.0(3)
Tb4 Tb1 O15 Eu1 59.2(6)
Tb3 Tb1 O15 Eu1 114.2(3)
O28 C39 O16 Tb2 -15(3)
C21 C39 O16 Tb2 169.3(14)
O1 Tb2 O16 C39 27(3)
O11 Tb2 O16 C39 -137.3(17)
O25 Tb2 O16 C39 124.3(18)
O19 Tb2 O16 C39 -90.6(18)
O10 Tb2 O16 C39 -174.7(19)
O3 Tb2 O16 C39 -34.2(17)
O2 Tb2 O16 C39 59.6(17)
Tb1 Tb2 O16 C39 -20(2)
Eu1 Tb2 O16 C39 -92.3(18)
Tb3 Tb2 O16 C39 52.2(19)
Tb4 Tb2 O16 C39 13.3(17)
C65 C106 O17 C23 -10(3)
C82 C106 O17 C23 168.2(18)
C65 C106 O17 Tb1 155.0(17)
C82 C106 O17 Tb1 -27(2)
O9 Tb1 O17 C106 -68.4(12)
O13 Tb1 O17 C106 177.7(13)
O24 Tb1 O17 C106 26.8(12)
O15 Tb1 O17 C106 93.1(12)
O1 Tb1 O17 C106 112.3(12)
O3 Tb1 O17 C106 -8.4(13)
O4 Tb1 O17 C106 -113.0(12)
Tb2 Tb1 O17 C106 42.4(15)
Eu1 Tb1 O17 C106 55.9(12)
Tb4 Tb1 O17 C106 -65.3(13)
Tb3 Tb1 O17 C106 -166.8(10)
O9 Tb1 O17 C23 93.8(17)
O13 Tb1 O17 C23 -20.1(17)
O24 Tb1 O17 C23 -171.0(18)
O15 Tb1 O17 C23 -104.7(17)
O1 Tb1 O17 C23 -85.5(17)
O3 Tb1 O17 C23 153.8(16)
O4 Tb1 O17 C23 49.2(18)
Tb2 Tb1 O17 C23 -155.4(15)
Eu1 Tb1 O17 C23 -141.9(17)
Tb4 Tb1 O17 C23 96.9(17)
Tb3 Tb1 O17 C23 -5(2)
O25 C87 O18 Tb3 24(3)
C63 C87 O18 Tb3 -157.2(15)
O27 Tb3 O18 C87 133.4(16)
O21 Tb3 O18 C87 -129.4(16)
O5 Tb3 O18 C87 85.0(17)
O12 Tb3 O18 C87 171.3(17)
O4 Tb3 O18 C87 -11(2)
O1 Tb3 O18 C87 -57.3(16)
O2 Tb3 O18 C87 28.5(16)
Eu2 Tb3 O18 C87 88.2(16)
Tb4 Tb3 O18 C87 15.7(18)
Tb2 Tb3 O18 C87 -17.9(16)
Tb1 Tb3 O18 C87 -56.3(17)
C67 C37 O19 Eu1 -118.2(19)
C35 C37 O19 Eu1 60(2)
C67 C37 O19 Tb2 79(2)
C35 C37 O19 Tb2 -103.1(19)
O15 Eu1 O19 C37 163.5(14)
O24 Eu1 O19 C37 101.4(15)
O11 Eu1 O19 C37 -134.5(15)
N1 Eu1 O19 C37 26.8(15)
N6 Eu1 O19 C37 -41.9(14)
N8 Eu1 O19 C37 -87.6(16)
N3 Eu1 O19 C37 56(2)
Tb2 Eu1 O19 C37 -166.3(17)
Tb1 Eu1 O19 C37 139.5(15)
O15 Eu1 O19 Tb2 -30.2(6)
O24 Eu1 O19 Tb2 -92.3(5)
O11 Eu1 O19 Tb2 31.8(4)
N1 Eu1 O19 Tb2 -166.9(5)
N6 Eu1 O19 Tb2 124.4(6)
N8 Eu1 O19 Tb2 78.7(7)
N3 Eu1 O19 Tb2 -137.9(9)
Tb1 Eu1 O19 Tb2 -54.1(3)
O16 Tb2 O19 C37 -11.8(15)
O1 Tb2 O19 C37 -173.5(14)
O11 Tb2 O19 C37 133.0(16)
O25 Tb2 O19 C37 97.5(16)
O10 Tb2 O19 C37 67.4(15)
O3 Tb2 O19 C37 -91.2(15)
O2 Tb2 O19 C37 -58.0(16)
Tb1 Tb2 O19 C37 -139.0(15)
Eu1 Tb2 O19 C37 165.8(18)
Tb3 Tb2 O19 C37 -136.9(13)
Tb4 Tb2 O19 C37 -82.6(15)
O16 Tb2 O19 Eu1 -177.6(6)
O1 Tb2 O19 Eu1 20.7(5)
O11 Tb2 O19 Eu1 -32.8(4)
O25 Tb2 O19 Eu1 -68.3(9)
O10 Tb2 O19 Eu1 -98.4(5)
O3 Tb2 O19 Eu1 103.0(5)
O2 Tb2 O19 Eu1 136.2(4)
Tb1 Tb2 O19 Eu1 55.2(4)
Tb3 Tb2 O19 Eu1 57.4(7)
Tb4 Tb2 O19 Eu1 111.6(4)
O9 C97 O20 Tb4 22(3)
C100 C97 O20 Tb4 -156.0(13)
O4 Tb4 O20 C97 34.6(15)
O14 Tb4 O20 C97 137.7(14)
O28 Tb4 O20 C97 -127.0(15)
O6 Tb4 O20 C97 91.1(15)
O23 Tb4 O20 C97 175.7(16)
O2 Tb4 O20 C97 -36(3)
O3 Tb4 O20 C97 -63.1(15)
Tb3 Tb4 O20 C97 22.7(17)
Eu2 Tb4 O20 C97 93.7(15)
Tb1 Tb4 O20 C97 -14.4(14)
Tb2 Tb4 O20 C97 -51.0(16)
O13 C59 O21 Tb3 3(3)
C85 C59 O21 Tb3 -178.5(13)
O18 Tb3 O21 C59 120.4(18)
O27 Tb3 O21 C59 -107.9(18)
O5 Tb3 O21 C59 -141.0(17)
O12 Tb3 O21 C59 -173.4(19)
O4 Tb3 O21 C59 -41.6(18)
O1 Tb3 O21 C59 49.9(17)
O2 Tb3 O21 C59 13(2)
Eu2 Tb3 O21 C59 -98.6(18)
Tb4 Tb3 O21 C59 -27.0(19)
Tb2 Tb3 O21 C59 41.9(18)
Tb1 Tb3 O21 C59 5.7(17)
C18 C38 O22 C70 1(3)
C30 C38 O22 C70 -177.1(17)
C105 C101 O23 C27 -2(3)
C77 C101 O23 C27 176.8(18)
C105 C101 O23 Tb4 -157(2)
C77 C101 O23 Tb4 22(2)
O4 Tb4 O23 C27 99.5(14)
O20 Tb4 O23 C27 35.2(14)
O14 Tb4 O23 C27 -175.9(15)
O28 Tb4 O23 C27 -83.8(14)
O6 Tb4 O23 C27 117.6(15)
O2 Tb4 O23 C27 -137.5(14)
O3 Tb4 O23 C27 -36.1(15)
Tb3 Tb4 O23 C27 170.0(12)
Eu2 Tb4 O23 C27 154.8(14)
Tb1 Tb4 O23 C27 15.8(18)
Tb2 Tb4 O23 C27 -85.8(15)
O4 Tb4 O23 C101 -108.6(13)
O20 Tb4 O23 C101 -172.9(14)
O14 Tb4 O23 C101 -24.1(12)
O28 Tb4 O23 C101 68.1(13)
O6 Tb4 O23 C101 -90.5(13)
O2 Tb4 O23 C101 14.3(14)
O3 Tb4 O23 C101 115.8(13)
Tb3 Tb4 O23 C101 -38.1(16)
Eu2 Tb4 O23 C101 -53.3(13)
Tb1 Tb4 O23 C101 167.7(11)
Tb2 Tb4 O23 C101 66.1(14)
C78 C82 O24 Eu1 54(3)
C106 C82 O24 Eu1 -123.1(16)
C78 C82 O24 Tb1 -162.0(15)
C106 C82 O24 Tb1 21(2)
O19 Eu1 O24 C82 -126.2(16)
O15 Eu1 O24 C82 113.8(16)
O11 Eu1 O24 C82 173.2(15)
N1 Eu1 O24 C82 -32.2(15)
N6 Eu1 O24 C82 -67.7(18)
N8 Eu1 O24 C82 66.3(19)
N3 Eu1 O24 C82 37.3(16)
Tb2 Eu1 O24 C82 -167.0(16)
Tb1 Eu1 O24 C82 147.7(19)
O19 Eu1 O24 Tb1 86.1(6)
O15 Eu1 O24 Tb1 -33.9(5)
O11 Eu1 O24 Tb1 25.5(7)
N1 Eu1 O24 Tb1 -179.9(7)
N6 Eu1 O24 Tb1 144.5(5)
N8 Eu1 O24 Tb1 -81.5(10)
N3 Eu1 O24 Tb1 -110.5(6)
Tb2 Eu1 O24 Tb1 45.2(4)
O9 Tb1 O24 C82 41.6(13)
O13 Tb1 O24 C82 -64.4(15)
O15 Tb1 O24 C82 -119.4(14)
O17 Tb1 O24 C82 -24.9(13)
O1 Tb1 O24 C82 -164.0(13)
O3 Tb1 O24 C82 121.7(14)
O4 Tb1 O24 C82 90.5(14)
Tb2 Tb1 O24 C82 163.1(13)
Eu1 Tb1 O24 C82 -151.5(16)
Tb4 Tb1 O24 C82 106.1(13)
Tb3 Tb1 O24 C82 167.6(10)
O9 Tb1 O24 Eu1 -166.9(6)
O13 Tb1 O24 Eu1 87.2(7)
O15 Tb1 O24 Eu1 32.1(5)
O17 Tb1 O24 Eu1 126.6(7)
O1 Tb1 O24 Eu1 -12.5(6)
O3 Tb1 O24 Eu1 -86.8(5)
O4 Tb1 O24 Eu1 -117.9(5)
Tb2 Tb1 O24 Eu1 -45.4(4)
Tb4 Tb1 O24 Eu1 -102.4(5)
Tb3 Tb1 O24 Eu1 -40.9(9)
O18 C87 O25 Tb2 -10(3)
C63 C87 O25 Tb2 170.6(16)
O16 Tb2 O25 C87 -115(2)
O1 Tb2 O25 C87 44(2)
O11 Tb2 O25 C87 111(2)
O19 Tb2 O25 C87 143(2)
O10 Tb2 O25 C87 176(2)
O3 Tb2 O25 C87 -17(3)
O2 Tb2 O25 C87 -53(2)
Tb1 Tb2 O25 C87 31(2)
Eu1 Tb2 O25 C87 102(2)
Tb3 Tb2 O25 C87 -2(2)
Tb4 Tb2 O25 C87 -37(2)
C37 C67 O26 C73 -175.9(19)
C114 C67 O26 C73 11(3)
C54 C99 O27 Tb3 164.7(15)
C109 C99 O27 Tb3 -20(2)
C54 C99 O27 Eu2 -57(2)
C109 C99 O27 Eu2 119.3(17)
O18 Tb3 O27 C99 60.9(14)
O21 Tb3 O27 C99 -45.8(12)
O5 Tb3 O27 C99 114.5(13)
O12 Tb3 O27 C99 20.0(12)
O4 Tb3 O27 C99 -131.8(13)
O1 Tb3 O27 C99 -96.8(14)
O2 Tb3 O27 C99 154.6(12)
Eu2 Tb3 O27 C99 146.9(14)
Tb4 Tb3 O27 C99 -165.9(12)
Tb2 Tb3 O27 C99 -172.6(10)
Tb1 Tb3 O27 C99 -110.0(12)
O18 Tb3 O27 Eu2 -85.9(6)
O21 Tb3 O27 Eu2 167.3(5)
O5 Tb3 O27 Eu2 -32.3(4)
O12 Tb3 O27 Eu2 -126.9(6)
O4 Tb3 O27 Eu2 81.3(4)
O1 Tb3 O27 Eu2 116.4(6)
O2 Tb3 O27 Eu2 7.8(5)
Tb4 Tb3 O27 Eu2 47.2(4)
Tb2 Tb3 O27 Eu2 40.5(8)
Tb1 Tb3 O27 Eu2 103.1(4)
O5 Eu2 O27 C99 -108.8(14)
O6 Eu2 O27 C99 129.4(14)
O14 Eu2 O27 C99 -174.0(13)
N7 Eu2 O27 C99 -63.9(17)
N4 Eu2 O27 C99 72.2(15)
N2 Eu2 O27 C99 34.5(14)
N5 Eu2 O27 C99 -33.1(14)
Tb3 Eu2 O27 C99 -143.5(16)
Tb4 Eu2 O27 C99 169.5(14)
O5 Eu2 O27 Tb3 34.7(4)
O6 Eu2 O27 Tb3 -87.1(5)
O14 Eu2 O27 Tb3 -30.4(6)
N7 Eu2 O27 Tb3 79.7(10)
N4 Eu2 O27 Tb3 -144.3(5)
N2 Eu2 O27 Tb3 178.1(7)
N5 Eu2 O27 Tb3 110.4(5)
Tb4 Eu2 O27 Tb3 -47.0(4)
O16 C39 O28 Tb4 1(3)
C21 C39 O28 Tb4 177.3(11)
O4 Tb4 O28 C39 1(2)
O20 Tb4 O28 C39 123.1(15)
O14 Tb4 O28 C39 -106.6(15)
O6 Tb4 O28 C39 -136.9(14)
O23 Tb4 O28 C39 -172.6(15)
O2 Tb4 O28 C39 -43.3(15)
O3 Tb4 O28 C39 52.0(15)
Tb3 Tb4 O28 C39 -28.2(15)
Eu2 Tb4 O28 C39 -97.3(14)
Tb1 Tb4 O28 C39 41.3(15)
Tb2 Tb4 O28 C39 5.8(14)
O16 Tb2 O1 Tb1 -61.2(12)
O11 Tb2 O1 Tb1 106.7(4)
O25 Tb2 O1 Tb1 -163.6(4)
O19 Tb2 O1 Tb1 53.0(4)
O10 Tb2 O1 Tb1 144.1(4)
O3 Tb2 O1 Tb1 -2.0(3)
O2 Tb2 O1 Tb1 -91.2(2)
Eu1 Tb2 O1 Tb1 65.93(17)
Tb3 Tb2 O1 Tb1 -93.1(3)
Tb4 Tb2 O1 Tb1 -47.72(18)
O16 Tb2 O1 Tb3 31.9(13)
O11 Tb2 O1 Tb3 -160.2(4)
O25 Tb2 O1 Tb3 -70.5(4)
O19 Tb2 O1 Tb3 146.2(4)
O10 Tb2 O1 Tb3 -122.8(4)
O3 Tb2 O1 Tb3 91.1(3)
O2 Tb2 O1 Tb3 1.9(3)
Tb1 Tb2 O1 Tb3 93.1(3)
Eu1 Tb2 O1 Tb3 159.0(2)
Tb4 Tb2 O1 Tb3 45.39(18)
O9 Tb1 O1 Tb2 51.3(8)
O13 Tb1 O1 Tb2 168.0(4)
O24 Tb1 O1 Tb2 -59.2(4)
O15 Tb1 O1 Tb2 -107.5(4)
O17 Tb1 O1 Tb2 -129.9(5)
O3 Tb1 O1 Tb2 1.9(3)
O4 Tb1 O1 Tb2 86.1(2)
Eu1 Tb1 O1 Tb2 -67.17(18)
Tb4 Tb1 O1 Tb2 48.31(19)
Tb3 Tb1 O1 Tb2 98.0(3)
O9 Tb1 O1 Tb3 -46.7(8)
O13 Tb1 O1 Tb3 70.0(3)
O24 Tb1 O1 Tb3 -157.2(4)
O15 Tb1 O1 Tb3 154.5(4)
O17 Tb1 O1 Tb3 132.1(5)
O3 Tb1 O1 Tb3 -96.12(19)
O4 Tb1 O1 Tb3 -11.9(3)
Tb2 Tb1 O1 Tb3 -98.0(3)
Eu1 Tb1 O1 Tb3 -165.2(2)
Tb4 Tb1 O1 Tb3 -49.71(14)
O18 Tb3 O1 Tb2 81.3(4)
O27 Tb3 O1 Tb2 -115.8(7)
O21 Tb3 O1 Tb2 -168.2(4)
O5 Tb3 O1 Tb2 20.7(6)
O12 Tb3 O1 Tb2 142.9(4)
O4 Tb3 O1 Tb2 -84.1(2)
O2 Tb3 O1 Tb2 -1.8(3)
Eu2 Tb3 O1 Tb2 -38.9(4)
Tb4 Tb3 O1 Tb2 -46.71(19)
Tb1 Tb3 O1 Tb2 -97.3(3)
O18 Tb3 O1 Tb1 178.6(4)
O27 Tb3 O1 Tb1 -18.4(8)
O21 Tb3 O1 Tb1 -70.9(3)
O5 Tb3 O1 Tb1 118.0(4)
O12 Tb3 O1 Tb1 -119.8(4)
O4 Tb3 O1 Tb1 13.2(3)
O2 Tb3 O1 Tb1 95.53(17)
Eu2 Tb3 O1 Tb1 58.4(3)
Tb4 Tb3 O1 Tb1 50.62(15)
Tb2 Tb3 O1 Tb1 97.3(3)
O4 Tb4 O2 Tb2 -87.5(2)
O20 Tb4 O2 Tb2 -18.4(17)
O14 Tb4 O2 Tb2 167.4(4)
O28 Tb4 O2 Tb2 77.5(2)
O6 Tb4 O2 Tb2 -142.6(3)
O23 Tb4 O2 Tb2 128.0(4)
O3 Tb4 O2 Tb2 8.8(3)
Tb3 Tb4 O2 Tb2 -85.28(18)
Eu2 Tb4 O2 Tb2 -152.00(19)
Tb1 Tb4 O2 Tb2 -38.80(15)
O4 Tb4 O2 Tb3 -2.2(3)
O20 Tb4 O2 Tb3 66.9(17)
O14 Tb4 O2 Tb3 -107.3(4)
O28 Tb4 O2 Tb3 162.79(5)
O6 Tb4 O2 Tb3 -57.4(3)
O23 Tb4 O2 Tb3 -146.7(3)
O3 Tb4 O2 Tb3 94.04(18)
Eu2 Tb4 O2 Tb3 -66.72(12)
Tb1 Tb4 O2 Tb3 46.47(14)
Tb2 Tb4 O2 Tb3 85.28(18)
O16 Tb2 O2 Tb4 -85.8(4)
O1 Tb2 O2 Tb4 83.7(3)
O11 Tb2 O2 Tb4 121.6(7)
O25 Tb2 O2 Tb4 158.3(4)
O19 Tb2 O2 Tb4 -36.2(5)
O10 Tb2 O2 Tb4 -150.0(4)
O3 Tb2 O2 Tb4 -9.2(3)
Tb1 Tb2 O2 Tb4 39.64(15)
Eu1 Tb2 O2 Tb4 29.5(4)
Tb3 Tb2 O2 Tb4 85.40(17)
O16 Tb2 O2 Tb3 -171.2(4)
O1 Tb2 O2 Tb3 -1.7(3)
O11 Tb2 O2 Tb3 36.2(8)
O25 Tb2 O2 Tb3 72.9(4)
O19 Tb2 O2 Tb3 -121.6(5)
O10 Tb2 O2 Tb3 124.6(4)
O3 Tb2 O2 Tb3 -94.6(2)
Tb1 Tb2 O2 Tb3 -45.76(14)
Eu1 Tb2 O2 Tb3 -55.9(4)
Tb4 Tb2 O2 Tb3 -85.40(17)
O18 Tb3 O2 Tb4 -165.0(4)
O27 Tb3 O2 Tb4 64.1(4)
O21 Tb3 O2 Tb4 -52.9(9)
O5 Tb3 O2 Tb4 109.7(4)
O12 Tb3 O2 Tb4 135.7(5)
O4 Tb3 O2 Tb4 2.0(3)
O1 Tb3 O2 Tb4 -89.0(2)
Eu2 Tb3 O2 Tb4 69.25(14)
Tb2 Tb3 O2 Tb4 -90.5(2)
Tb1 Tb3 O2 Tb4 -46.11(15)
O18 Tb3 O2 Tb2 -74.5(4)
O27 Tb3 O2 Tb2 154.6(3)
O21 Tb3 O2 Tb2 37.6(9)
O5 Tb3 O2 Tb2 -159.8(4)
O12 Tb3 O2 Tb2 -133.8(5)
O4 Tb3 O2 Tb2 92.54(19)
O1 Tb3 O2 Tb2 1.5(3)
Eu2 Tb3 O2 Tb2 159.7(2)
Tb4 Tb3 O2 Tb2 90.5(2)
Tb1 Tb3 O2 Tb2 44.38(14)
O16 Tb2 O3 Tb4 78.4(4)
O1 Tb2 O3 Tb4 -84.1(2)
O11 Tb2 O3 Tb4 -149.7(3)
O25 Tb2 O3 Tb4 -26.0(11)
O19 Tb2 O3 Tb4 168.1(4)
O10 Tb2 O3 Tb4 138.0(5)
O2 Tb2 O3 Tb4 8.9(3)
Tb1 Tb2 O3 Tb4 -85.95(19)
Eu1 Tb2 O3 Tb4 -153.52(19)
Tb3 Tb2 O3 Tb4 -39.69(15)
O16 Tb2 O3 Tb1 164.3(4)
O1 Tb2 O3 Tb1 1.9(3)
O11 Tb2 O3 Tb1 -63.7(4)
O25 Tb2 O3 Tb1 60.0(11)
O19 Tb2 O3 Tb1 -105.9(4)
O10 Tb2 O3 Tb1 -136.0(5)
O2 Tb2 O3 Tb1 94.84(18)
Eu1 Tb2 O3 Tb1 -67.57(13)
Tb3 Tb2 O3 Tb1 46.26(15)
Tb4 Tb2 O3 Tb1 85.95(19)
O4 Tb4 O3 Tb2 83.1(2)
O20 Tb4 O3 Tb2 164.8(4)
O14 Tb4 O3 Tb2 -42.5(7)
O28 Tb4 O3 Tb2 -80.2(2)
O6 Tb4 O3 Tb2 110.3(6)
O23 Tb4 O3 Tb2 -126.0(4)
O2 Tb4 O3 Tb2 -9.3(3)
Tb3 Tb4 O3 Tb2 40.49(15)
Eu2 Tb4 O3 Tb2 30.7(4)
Tb1 Tb4 O3 Tb2 86.7(2)
O4 Tb4 O3 Tb1 -3.6(3)
O20 Tb4 O3 Tb1 78.2(4)
O14 Tb4 O3 Tb1 -129.1(6)
O28 Tb4 O3 Tb1 -166.9(3)
O6 Tb4 O3 Tb1 23.7(7)
O23 Tb4 O3 Tb1 147.3(4)
O2 Tb4 O3 Tb1 -95.91(17)
Tb3 Tb4 O3 Tb1 -46.17(14)
Eu2 Tb4 O3 Tb1 -55.9(3)
Tb2 Tb4 O3 Tb1 -86.7(2)
O9 Tb1 O3 Tb2 -160.9(4)
O13 Tb1 O3 Tb2 -55.2(12)
O24 Tb1 O3 Tb2 109.5(4)
O15 Tb1 O3 Tb2 54.4(3)
O17 Tb1 O3 Tb2 145.1(3)
O1 Tb1 O3 Tb2 -1.7(3)
O4 Tb1 O3 Tb2 -88.4(2)
Eu1 Tb1 O3 Tb2 68.87(14)
Tb4 Tb1 O3 Tb2 -91.3(2)
Tb3 Tb1 O3 Tb2 -46.17(15)
O9 Tb1 O3 Tb4 -69.6(4)
O13 Tb1 O3 Tb4 36.1(12)
O24 Tb1 O3 Tb4 -159.2(4)
O15 Tb1 O3 Tb4 145.7(3)
O17 Tb1 O3 Tb4 -123.6(4)
O1 Tb1 O3 Tb4 89.6(2)
O4 Tb1 O3 Tb4 2.9(3)
Tb2 Tb1 O3 Tb4 91.3(2)
Eu1 Tb1 O3 Tb4 160.1(2)
Tb3 Tb1 O3 Tb4 45.10(15)
O20 Tb4 O4 Tb3 -165.3(4)
O14 Tb4 O4 Tb3 64.4(4)
O28 Tb4 O4 Tb3 -39.2(11)
O6 Tb4 O4 Tb3 110.9(4)
O23 Tb4 O4 Tb3 132.7(5)
O2 Tb4 O4 Tb3 2.5(4)
O3 Tb4 O4 Tb3 -86.1(3)
Eu2 Tb4 O4 Tb3 69.44(18)
Tb1 Tb4 O4 Tb3 -89.6(2)
Tb2 Tb4 O4 Tb3 -43.48(19)
O20 Tb4 O4 Tb1 -75.7(4)
O14 Tb4 O4 Tb1 154.0(4)
O28 Tb4 O4 Tb1 50.4(11)
O6 Tb4 O4 Tb1 -159.5(4)
O23 Tb4 O4 Tb1 -137.7(5)
O2 Tb4 O4 Tb1 92.1(2)
O3 Tb4 O4 Tb1 3.5(3)
Tb3 Tb4 O4 Tb1 89.6(2)
Eu2 Tb4 O4 Tb1 159.0(2)
Tb2 Tb4 O4 Tb1 46.12(16)
O18 Tb3 O4 Tb4 37.2(11)
O27 Tb3 O4 Tb4 -114.4(4)
O21 Tb3 O4 Tb4 158.9(4)
O5 Tb3 O4 Tb4 -55.6(4)
O12 Tb3 O4 Tb4 -145.7(4)
O1 Tb3 O4 Tb4 81.5(3)
O2 Tb3 O4 Tb4 -2.3(3)
Eu2 Tb3 O4 Tb4 -72.1(2)
Tb2 Tb3 O4 Tb4 43.7(2)
Tb1 Tb3 O4 Tb4 93.5(3)
O18 Tb3 O4 Tb1 -56.3(10)
O27 Tb3 O4 Tb1 152.1(4)
O21 Tb3 O4 Tb1 65.4(3)
O5 Tb3 O4 Tb1 -149.1(3)
O12 Tb3 O4 Tb1 120.8(4)
O1 Tb3 O4 Tb1 -12.0(3)
O2 Tb3 O4 Tb1 -95.88(17)
Eu2 Tb3 O4 Tb1 -165.64(19)
Tb4 Tb3 O4 Tb1 -93.5(3)
Tb2 Tb3 O4 Tb1 -49.84(12)
O9 Tb1 O4 Tb4 76.9(4)
O13 Tb1 O4 Tb4 -173.9(4)
O24 Tb1 O4 Tb4 24.6(6)
O15 Tb1 O4 Tb4 -106.6(5)
O17 Tb1 O4 Tb4 119.7(4)
O1 Tb1 O4 Tb4 -87.1(3)
O3 Tb1 O4 Tb4 -3.4(3)
Tb2 Tb1 O4 Tb4 -47.90(18)
Eu1 Tb1 O4 Tb4 -41.1(4)
Tb3 Tb1 O4 Tb4 -99.5(2)
O9 Tb1 O4 Tb3 176.4(4)
O13 Tb1 O4 Tb3 -74.4(3)
O24 Tb1 O4 Tb3 124.1(6)
O15 Tb1 O4 Tb3 -7.1(5)
O17 Tb1 O4 Tb3 -140.8(4)
O1 Tb1 O4 Tb3 12.4(3)
O3 Tb1 O4 Tb3 96.1(2)
Tb2 Tb1 O4 Tb3 51.60(14)
Eu1 Tb1 O4 Tb3 58.4(3)
Tb4 Tb1 O4 Tb3 99.5(2)

loop_
_platon_squeeze_void_nr
_platon_squeeze_void_average_x
_platon_squeeze_void_average_y
_platon_squeeze_void_average_z
_platon_squeeze_void_volume
_platon_squeeze_void_count_electrons
_platon_squeeze_void_content
1 0.058 0.195 0.538 553 159 ' '
2 0.543 0.279 0.442 37 5 ' '
